data_7016647
loop_
_publ_author_name
'Ling, Irene'
'Alias, Yatimah'
'Sobolev, Alexandre N.'
'Skelton, Brian W.'
'Raston, Colin L.'

_publ_section_title
;
 Site specific Co(iii) sarcophagine binding in multi-component
 phosphonium and p-sulfonatocalix[4]arene systems.
;
_journal_issue 40
_journal_name_full 'Dalton transactions (Cambridge, England : 2003)'
_journal_page_first 10337
_journal_page_last 10344
_journal_paper_doi 10.1039/c1dt10550g
_journal_volume 40
_journal_year 2011
_chemical_formula_moiety
;

3(C28 H19 O16 S4), (C28 H20 O16 S4), 4(C14 H31 Co N7 O3), 7(C24 H20 P),

16(H2 O)

;
_chemical_formula_sum 'C336 H373 Co4 N28 O92 P7 S16'
_chemical_formula_weight 7241.09
_chemical_name_systematic
;

?

;
_space_group_IT_number 2
_symmetry_cell_setting triclinic
_symmetry_Int_Tables_number 2
_symmetry_space_group_name_Hall '-P 1'
_symmetry_space_group_name_H-M 'P -1'
_atom_sites_solution_hydrogens geom
_atom_sites_solution_primary direct
_atom_sites_solution_secondary difmap
_audit_creation_method SHELXL-97
_cell_angle_alpha 67.104(3)
_cell_angle_beta 77.778(3)
_cell_angle_gamma 84.702(3)
_cell_formula_units_Z 1
_cell_length_a 18.2882(7)
_cell_length_b 20.4581(7)
_cell_length_c 25.7583(9)
_cell_measurement_reflns_used 15460
_cell_measurement_temperature 100(2)
_cell_measurement_theta_max 29.3116
_cell_measurement_theta_min 3.5063
_cell_volume 8676.2(6)
_computing_cell_refinement
;

CrysAlisPro, Oxford Diffraction Ltd.,

Version 1.171.33.41 (release 06-05-2009 CrysAlis171 .NET)

(compiled May 6 2009,17:20:42)

;
_computing_data_collection
;

CrysAlisPro, Oxford Diffraction Ltd.,

Version 1.171.33.41 (release 06-05-2009 CrysAlis171 .NET)

(compiled May 6 2009,17:20:42)

;
_computing_data_reduction
;

CrysAlisPro, Oxford Diffraction Ltd.,

Version 1.171.33.41 (release 06-05-2009 CrysAlis171 .NET)

(compiled May 6 2009,17:20:42)

;
_computing_molecular_graphics 'X-Seed 2.0 (Barbour, 2001)'
_computing_publication_material 'SHELXL-97 (Sheldrick, 2008)'
_computing_structure_refinement 'SHELXL-97 (Sheldrick, 2008)'
_computing_structure_solution 'SHELXS-97 (Sheldrick, 2008)'
_diffrn_ambient_temperature 100(2)
_diffrn_detector_area_resol_mean 10.4738
_diffrn_measured_fraction_theta_full 0.995
_diffrn_measured_fraction_theta_max 0.851
_diffrn_measurement_device_type 'Oxford Diffraction Gemini-R Ultra, Ruby CCD'
_diffrn_measurement_method '\w scans'
_diffrn_radiation_monochromator graphite
_diffrn_radiation_source 'normal-focus sealed tube'
_diffrn_radiation_type MoK\a
_diffrn_radiation_wavelength 0.71073
_diffrn_reflns_av_R_equivalents 0.0769
_diffrn_reflns_av_sigmaI/netI 0.2659
_diffrn_reflns_limit_h_max 24
_diffrn_reflns_limit_h_min -25
_diffrn_reflns_limit_k_max 23
_diffrn_reflns_limit_k_min -27
_diffrn_reflns_limit_l_max 33
_diffrn_reflns_limit_l_min -34
_diffrn_reflns_number 93887
_diffrn_reflns_theta_full 26.00
_diffrn_reflns_theta_max 29.35
_diffrn_reflns_theta_min 3.51
_exptl_absorpt_coefficient_mu 0.404
_exptl_absorpt_correction_T_max 1.00000
_exptl_absorpt_correction_T_min 0.96869
_exptl_absorpt_correction_type multi-scan
_exptl_absorpt_process_details
;

CrysAlisPro, Oxford Diffraction Ltd.,

Version 1.171.33.41 (release 06-05-2009 CrysAlis171 .NET)

(compiled May 6 2009,17:20:42)

Empirical absorption correction using spherical harmonics,

implemented in SCALE3 ABSPACK scaling algorithm.

;
_exptl_crystal_colour yellow
_exptl_crystal_density_diffrn 1.386
_exptl_crystal_density_method 'not measured'
_exptl_crystal_description plate
_exptl_crystal_F_000 3790
_exptl_crystal_size_max 0.40
_exptl_crystal_size_mid 0.16
_exptl_crystal_size_min 0.12
_refine_diff_density_max 1.130
_refine_diff_density_min -0.940
_refine_diff_density_rms 0.109
_refine_ls_extinction_method none
_refine_ls_goodness_of_fit_ref 1.004
_refine_ls_hydrogen_treatment constr
_refine_ls_matrix_type full
_refine_ls_number_parameters 1971
_refine_ls_number_reflns 40592
_refine_ls_number_restraints 468
_refine_ls_restrained_S_all 1.018
_refine_ls_R_factor_all 0.2503
_refine_ls_R_factor_gt 0.1035
_refine_ls_shift/su_max 0.000
_refine_ls_shift/su_mean 0.000
_refine_ls_structure_factor_coef Fsqd
_refine_ls_weighting_details 'calc w=1/[\s^2^(Fo^2^)+(0.1200P)^2^+0.0000P] where P=(Fo^2^+2Fc^2^)/3'
_refine_ls_weighting_scheme calc
_refine_ls_wR_factor_gt 0.2597
_refine_ls_wR_factor_ref 0.2919
_reflns_number_gt 12797
_reflns_number_total 40592
_reflns_threshold_expression >2sigma(I)
_cod_data_source_file c1dt10550g.txt
_cod_data_source_block 090720k
_cod_original_cell_volume 8676.2(5)
_cod_database_code 7016647

loop_
_symmetry_equiv_pos_as_xyz
'x, y, z'
'-x, -y, -z'

loop_
_atom_site_label
_atom_site_type_symbol
_atom_site_fract_x
_atom_site_fract_y
_atom_site_fract_z
_atom_site_U_iso_or_equiv
_atom_site_adp_type
_atom_site_occupancy
_atom_site_symmetry_multiplicity
_atom_site_calc_flag
_atom_site_refinement_flags
_atom_site_disorder_assembly
_atom_site_disorder_group
O1A O 0.5030(3) 0.3881(2) 0.15603(19) 0.0535(13) Uani 1 1 d . . .
H1AC H 0.4864 0.3464 0.1671 0.080 Uiso 0.50 1 calc PR A 1
H1AD H 0.4723 0.4120 0.1717 0.080 Uiso 0.50 1 d PR A 2
C11A C 0.5708(4) 0.3846(4) 0.1719(3) 0.0441(17) Uani 1 1 d . . .
C12A C 0.6163(4) 0.3254(4) 0.1725(3) 0.0465(18) Uani 1 1 d . . .
C13A C 0.6860(4) 0.3212(4) 0.1853(3) 0.055(2) Uani 1 1 d . . .
H13A H 0.7173 0.2814 0.1855 0.065 Uiso 1 1 calc R . .
C14A C 0.7119(4) 0.3746(4) 0.1981(3) 0.060(2) Uani 1 1 d D B .
C15A C 0.6659(5) 0.4325(4) 0.1977(3) 0.058(2) Uani 1 1 d . . .
H15A H 0.6831 0.4683 0.2070 0.070 Uiso 1 1 calc R . .
C16A C 0.5950(4) 0.4395(4) 0.1840(3) 0.0454(18) Uani 1 1 d . . .
S1A S 0.79990(14) 0.36455(18) 0.21971(13) 0.1018(9) Uani 1 1 d D . .
O11A O 0.8246(11) 0.2955(6) 0.2421(9) 0.1090(17) Uiso 0.25 1 d PD B 1
O12A O 0.8475(9) 0.4118(10) 0.1673(6) 0.1090(17) Uiso 0.25 1 d PD B 1
O13A O 0.7849(12) 0.4011(11) 0.2610(8) 0.1090(17) Uiso 0.25 1 d PD B 1
O14A O 0.8510(5) 0.3286(4) 0.1874(3) 0.1090(17) Uiso 0.75 1 d PD B 2
O15A O 0.8245(5) 0.4297(4) 0.2144(4) 0.1090(17) Uiso 0.75 1 d PD B 2
O16A O 0.7857(5) 0.3132(4) 0.2812(3) 0.1090(17) Uiso 0.75 1 d PD B 2
C1A C 0.5865(4) 0.2656(4) 0.1619(3) 0.0517(19) Uani 1 1 d . . .
H1AA H 0.6286 0.2354 0.1527 0.062 Uiso 1 1 calc R . .
H1AB H 0.5608 0.2857 0.1288 0.062 Uiso 1 1 calc R . .
O2A O 0.4257(3) 0.2656(2) 0.16955(18) 0.0491(12) Uani 1 1 d . . .
H2AC H 0.3825 0.2812 0.1795 0.074 Uiso 0.50 1 calc PR C 1
H2AD H 0.4547 0.3002 0.1493 0.074 Uiso 0.50 1 d PR C 2
C21A C 0.4538(4) 0.2250(3) 0.2175(3) 0.0415(17) Uani 1 1 d . . .
C22A C 0.4042(4) 0.1862(3) 0.2694(3) 0.0358(16) Uani 1 1 d . . .
C23A C 0.4325(4) 0.1460(3) 0.3169(3) 0.0338(15) Uani 1 1 d . . .
H23A H 0.3992 0.1216 0.3518 0.041 Uiso 1 1 calc R . .
C24A C 0.5098(4) 0.1398(3) 0.3155(3) 0.0354(15) Uani 1 1 d . . .
C25A C 0.5587(4) 0.1777(3) 0.2643(3) 0.0417(17) Uani 1 1 d . . .
H25A H 0.6111 0.1738 0.2633 0.050 Uiso 1 1 calc R . .
C26A C 0.5319(4) 0.2208(4) 0.2151(3) 0.0438(18) Uani 1 1 d . . .
S2A S 0.54567(10) 0.08849(9) 0.37774(8) 0.0446(5) Uani 1 1 d . . .
O21A O 0.5682(3) 0.0223(3) 0.3741(2) 0.0767(17) Uani 1 1 d . . .
O22A O 0.6052(3) 0.1296(2) 0.3781(2) 0.0567(13) Uani 1 1 d . . .
O23A O 0.4841(3) 0.0840(3) 0.4274(2) 0.0612(14) Uani 1 1 d . . .
C2A C 0.3202(3) 0.1948(3) 0.2736(3) 0.0383(16) Uani 1 1 d . . .
H2AA H 0.2966 0.1476 0.2907 0.046 Uiso 1 1 calc R . .
H2AB H 0.3085 0.2197 0.2348 0.046 Uiso 1 1 calc R . .
O3A O 0.3240(2) 0.3434(2) 0.22944(19) 0.0445(11) Uani 1 1 d . . .
H3AC H 0.3459 0.3814 0.2230 0.067 Uiso 0.50 1 calc PR D 1
H3AD H 0.3550 0.3155 0.2186 0.067 Uiso 0.50 1 d PR D 2
C31A C 0.2966(3) 0.3111(4) 0.2869(3) 0.0383(16) Uani 1 1 d . . .
C32A C 0.2737(3) 0.3510(3) 0.3216(3) 0.0388(16) Uani 1 1 d . . .
C33A C 0.2454(3) 0.3160(4) 0.3801(3) 0.0398(16) Uani 1 1 d . . .
H33A H 0.2306 0.3422 0.4041 0.048 Uiso 1 1 calc R . .
C34A C 0.2390(3) 0.2429(3) 0.4027(2) 0.0396(16) Uani 1 1 d D E .
C35A C 0.2615(3) 0.2048(3) 0.3682(3) 0.0363(16) Uani 1 1 d . . .
H35A H 0.2578 0.1545 0.3847 0.044 Uiso 1 1 calc R . .
C36A C 0.2890(3) 0.2375(3) 0.3111(3) 0.0371(16) Uani 1 1 d . . .
S3A S 0.19984(9) 0.19739(10) 0.47630(8) 0.0464(5) Uani 1 1 d D . .
O31A O 0.2198(5) 0.2359(4) 0.5068(4) 0.0523(11) Uiso 0.50 1 d PD E 1
O32A O 0.1182(3) 0.2042(4) 0.4747(4) 0.0523(11) Uiso 0.50 1 d PD E 1
O33A O 0.2263(5) 0.1266(3) 0.4900(4) 0.0523(11) Uiso 0.50 1 d PD E 1
O34A O 0.1859(5) 0.2484(4) 0.5051(4) 0.0523(11) Uiso 0.50 1 d PD E 2
O35A O 0.1357(4) 0.1572(4) 0.4848(4) 0.0523(11) Uiso 0.50 1 d PD E 2
O36A O 0.2612(4) 0.1478(4) 0.5029(4) 0.0523(11) Uiso 0.50 1 d PD E 2
C3A C 0.2813(4) 0.4320(3) 0.2959(3) 0.0410(17) Uani 1 1 d . . .
H3AA H 0.2689 0.4508 0.2570 0.049 Uiso 1 1 calc R . .
H3AB H 0.2449 0.4525 0.3200 0.049 Uiso 1 1 calc R . .
O4A O 0.3980(3) 0.4533(2) 0.19866(18) 0.0439(11) Uani 1 1 d . . .
H4AC H 0.4375 0.4402 0.1809 0.066 Uiso 0.13 1 calc PR F 1
H4AD H 0.3656 0.4208 0.2117 0.066 Uiso 0.13 1 d PR F 2
C41A C 0.4142(4) 0.4661(3) 0.2424(3) 0.0341(15) Uani 1 1 d . . .
C42A C 0.4845(4) 0.4902(3) 0.2383(3) 0.0416(17) Uani 1 1 d . . .
C43A C 0.5018(4) 0.5017(3) 0.2845(3) 0.0383(16) Uani 1 1 d . . .
H43A H 0.5501 0.5177 0.2819 0.046 Uiso 1 1 calc R . .
C44A C 0.4487(4) 0.4897(3) 0.3332(3) 0.0418(17) Uani 1 1 d . . .
C45A C 0.3775(4) 0.4663(3) 0.3363(3) 0.0397(16) Uani 1 1 d . . .
H45A H 0.3410 0.4578 0.3704 0.048 Uiso 1 1 calc R . .
C46A C 0.3595(4) 0.4554(3) 0.2916(3) 0.0372(16) Uani 1 1 d . . .
S4A S 0.46773(12) 0.50366(10) 0.39261(8) 0.0516(5) Uani 1 1 d . . .
O41A O 0.5478(4) 0.5082(4) 0.3838(3) 0.101(2) Uani 1 1 d . . .
O42A O 0.4296(4) 0.5668(3) 0.3949(2) 0.087(2) Uani 1 1 d . . .
O43A O 0.4401(3) 0.4401(2) 0.4427(2) 0.0671(16) Uani 1 1 d . . .
C4A C 0.5441(4) 0.5037(4) 0.1840(3) 0.0472(18) Uani 1 1 d . . .
H4AA H 0.5757 0.5434 0.1786 0.057 Uiso 1 1 calc R . .
H4AB H 0.5189 0.5187 0.1506 0.057 Uiso 1 1 calc R . .
O1B O -0.3573(2) 0.2312(2) 0.84769(18) 0.0445(11) Uani 1 1 d . . .
H1BC H -0.3351 0.1982 0.8712 0.067 Uiso 0.50 1 calc PR G 1
H1BD H -0.3380 0.2709 0.8403 0.067 Uiso 0.50 1 d PR G 2
C11B C -0.3501(3) 0.2198(3) 0.7990(3) 0.0349(15) Uani 1 1 d . . .
C12B C -0.3456(3) 0.1489(3) 0.8022(3) 0.0311(15) Uani 1 1 d . . .
C13B C -0.3407(3) 0.1363(3) 0.7531(3) 0.0346(16) Uani 1 1 d . . .
H13B H -0.3377 0.0887 0.7552 0.041 Uiso 1 1 calc R . .
C14B C -0.3399(3) 0.1912(3) 0.7007(3) 0.0316(15) Uani 1 1 d . . .
C15B C -0.3435(3) 0.2616(3) 0.6970(3) 0.0343(15) Uani 1 1 d . . .
H15B H -0.3423 0.2995 0.6608 0.041 Uiso 1 1 calc R . .
C16B C -0.3486(3) 0.2759(3) 0.7453(3) 0.0355(16) Uani 1 1 d . . .
S1B S -0.33940(9) 0.17222(10) 0.63895(7) 0.0433(4) Uani 1 1 d . . .
O11B O -0.4180(3) 0.1646(3) 0.6386(2) 0.0623(14) Uani 1 1 d . . .
O12B O -0.3087(3) 0.2337(3) 0.58873(19) 0.0588(14) Uani 1 1 d . . .
O13B O -0.2970(3) 0.1085(3) 0.6450(2) 0.0667(15) Uani 1 1 d . . .
C1B C -0.3385(4) 0.0895(3) 0.8591(3) 0.0412(17) Uani 1 1 d . . .
H1BA H -0.3552 0.0444 0.8599 0.049 Uiso 1 1 calc R . .
H1BB H -0.3709 0.1001 0.8909 0.049 Uiso 1 1 calc R . .
O2B O -0.2865(3) 0.1261(2) 0.94230(19) 0.0522(12) Uani 1 1 d . . .
H2BC H -0.2670 0.1564 0.9502 0.078 Uiso 0.50 1 calc PR H 1
H2BD H -0.3227 0.1453 0.9254 0.078 Uiso 0.50 1 d PR H 2
C21B C -0.2332(4) 0.1023(3) 0.9064(3) 0.0392(16) Uani 1 1 d . . .
C22B C -0.1576(4) 0.0998(3) 0.9104(3) 0.0440(17) Uani 1 1 d . . .
C23B C -0.1067(4) 0.0757(3) 0.8743(3) 0.0443(18) Uani 1 1 d . . .
H23B H -0.0550 0.0741 0.8757 0.053 Uiso 1 1 calc R . .
C24B C -0.1295(4) 0.0536(3) 0.8360(3) 0.0379(16) Uani 1 1 d . . .
C25B C -0.2039(4) 0.0562(3) 0.8324(3) 0.0373(16) Uani 1 1 d . . .
H25B H -0.2186 0.0406 0.8059 0.045 Uiso 1 1 calc R . .
C26B C -0.2576(3) 0.0816(3) 0.8673(3) 0.0341(15) Uani 1 1 d . . .
S2B S -0.06228(12) 0.02098(11) 0.79021(9) 0.0583(5) Uani 1 1 d . . .
O21B O -0.0562(5) -0.0523(4) 0.8177(3) 0.156(4) Uani 1 1 d . . .
O22B O -0.0857(3) 0.0441(3) 0.7361(2) 0.0697(15) Uani 1 1 d . . .
O23B O 0.0065(3) 0.0577(4) 0.7808(3) 0.107(2) Uani 1 1 d . . .
C2B C -0.1298(4) 0.1278(4) 0.9490(3) 0.054(2) Uani 1 1 d . . .
H2BA H -0.0957 0.0923 0.9708 0.065 Uiso 1 1 calc R . .
H2BB H -0.1728 0.1352 0.9768 0.065 Uiso 1 1 calc R . .
O3B O -0.2072(3) 0.2540(2) 0.9054(2) 0.0523(13) Uani 1 1 d . . .
H3BC H -0.2262 0.2845 0.8783 0.078 Uiso 0.50 1 calc PR I 1
H3BD H -0.2208 0.2127 0.9113 0.078 Uiso 0.50 1 d PR I 2
C31B C -0.1309(4) 0.2576(4) 0.8907(3) 0.0489(19) Uani 1 1 d . . .
C32B C -0.0958(4) 0.3222(4) 0.8541(3) 0.0488(18) Uani 1 1 d . . .
C33B C -0.0179(4) 0.3230(4) 0.8433(3) 0.055(2) Uani 1 1 d . . .
H33B H 0.0070 0.3662 0.8191 0.066 Uiso 1 1 calc R . .
C34B C 0.0237(4) 0.2639(4) 0.8664(3) 0.053(2) Uani 1 1 d . . .
C35B C -0.0128(4) 0.2005(4) 0.9023(3) 0.054(2) Uani 1 1 d . . .
H35B H 0.0158 0.1591 0.9185 0.064 Uiso 1 1 calc R . .
C36B C -0.0890(4) 0.1970(4) 0.9144(3) 0.0463(18) Uani 1 1 d . . .
S3B S 0.12364(12) 0.26461(13) 0.85149(11) 0.0724(7) Uani 1 1 d . . .
O31B O 0.1460(3) 0.3381(3) 0.8220(3) 0.103(2) Uani 1 1 d . . .
O32B O 0.1481(3) 0.2309(4) 0.9052(3) 0.103(2) Uani 1 1 d . . .
O33B O 0.1472(3) 0.2241(4) 0.8162(4) 0.115(3) Uani 1 1 d . . .
C3B C -0.1393(4) 0.3890(4) 0.8274(3) 0.0496(19) Uani 1 1 d . . .
H3BA H -0.1819 0.3927 0.8571 0.060 Uiso 1 1 calc R . .
H3BB H -0.1065 0.4300 0.8164 0.060 Uiso 1 1 calc R . .
O4B O -0.2828(2) 0.3374(2) 0.83521(19) 0.0412(11) Uani 1 1 d . . .
H4BC H -0.3103 0.3064 0.8349 0.062 Uiso 0.13 1 calc PR J 1
H4BD H -0.2540 0.3177 0.8591 0.062 Uiso 0.13 1 d PR J 2
C41B C -0.2414(4) 0.3688(3) 0.7828(3) 0.0389(16) Uani 1 1 d . . .
C42B C -0.2701(3) 0.3776(3) 0.7344(3) 0.0364(16) Uani 1 1 d . . .
C43B C -0.2262(4) 0.4088(3) 0.6808(3) 0.0443(18) Uani 1 1 d . . .
H43B H -0.2448 0.4134 0.6478 0.053 Uiso 1 1 calc R . .
C44B C -0.1560(4) 0.4333(3) 0.6741(3) 0.0485(19) Uani 1 1 d . . .
C45B C -0.1281(4) 0.4273(4) 0.7215(4) 0.052(2) Uani 1 1 d . . .
H45B H -0.0800 0.4453 0.7164 0.063 Uiso 1 1 calc R . .
C46B C -0.1690(4) 0.3954(3) 0.7762(3) 0.0417(17) Uani 1 1 d . . .
S4B S -0.10392(15) 0.47415(13) 0.60361(10) 0.0766(7) Uani 1 1 d . . .
O41B O -0.1466(5) 0.5341(4) 0.5762(3) 0.161(4) Uani 1 1 d . . .
O42B O -0.0339(5) 0.4967(5) 0.6064(3) 0.145(4) Uani 1 1 d . . .
O43B O -0.0974(4) 0.4223(3) 0.5781(2) 0.092(2) Uani 1 1 d . . .
C4B C -0.3487(4) 0.3530(3) 0.7400(3) 0.0413(17) Uani 1 1 d . . .
H4BA H -0.3695 0.3839 0.7059 0.050 Uiso 1 1 calc R . .
H4BB H -0.3815 0.3578 0.7743 0.050 Uiso 1 1 calc R . .
P1 P 0.40779(11) 0.29938(10) 0.00395(8) 0.0513(5) Uani 1 1 d . . .
C111 C 0.3998(4) 0.3001(4) -0.0638(3) 0.0486(19) Uani 1 1 d . K .
C112 C 0.4625(4) 0.3050(4) -0.1073(3) 0.0513(19) Uani 1 1 d . . .
H112 H 0.5114 0.3044 -0.1001 0.062 Uiso 1 1 calc R K .
C113 C 0.4525(4) 0.3108(4) -0.1603(3) 0.057(2) Uani 1 1 d . K .
H113 H 0.4953 0.3127 -0.1892 0.069 Uiso 1 1 calc R . .
C114 C 0.3832(4) 0.3139(5) -0.1728(4) 0.067(2) Uani 1 1 d . . .
H114 H 0.3778 0.3177 -0.2098 0.081 Uiso 1 1 calc R K .
C115 C 0.3205(5) 0.3114(6) -0.1308(5) 0.106(4) Uani 1 1 d . K .
H115 H 0.2718 0.3145 -0.1392 0.127 Uiso 1 1 calc R . .
C116 C 0.3291(5) 0.3042(6) -0.0768(4) 0.091(3) Uani 1 1 d . . .
H116 H 0.2860 0.3021 -0.0482 0.109 Uiso 1 1 calc R K .
C121 C 0.4981(4) 0.2634(4) 0.0203(3) 0.0493(19) Uani 1 1 d . K .
C122 C 0.5028(5) 0.1966(4) 0.0638(4) 0.074(3) Uani 1 1 d . . .
H122 H 0.4587 0.1713 0.0867 0.089 Uiso 1 1 calc R K .
C123 C 0.5732(6) 0.1677(5) 0.0730(4) 0.084(3) Uani 1 1 d . K .
H123 H 0.5777 0.1226 0.1025 0.100 Uiso 1 1 calc R . .
C124 C 0.6377(4) 0.2063(5) 0.0378(4) 0.065(2) Uani 1 1 d . . .
H124 H 0.6859 0.1855 0.0417 0.078 Uiso 1 1 calc R K .
C125 C 0.6310(4) 0.2742(5) -0.0025(3) 0.055(2) Uani 1 1 d . K .
H125 H 0.6746 0.3010 -0.0241 0.067 Uiso 1 1 calc R . .
C126 C 0.5620(4) 0.3026(4) -0.0111(3) 0.0484(19) Uani 1 1 d . . .
H126 H 0.5576 0.3491 -0.0387 0.058 Uiso 1 1 calc R K .
C131 C 0.3996(4) 0.3887(4) 0.0017(3) 0.0447(17) Uani 1 1 d . K .
C132 C 0.3622(4) 0.4394(4) -0.0367(3) 0.054(2) Uani 1 1 d . . .
H132 H 0.3451 0.4293 -0.0651 0.064 Uiso 1 1 calc R K .
C133 C 0.3497(4) 0.5065(4) -0.0335(3) 0.055(2) Uani 1 1 d . K .
H133 H 0.3225 0.5415 -0.0591 0.066 Uiso 1 1 calc R . .
C134 C 0.3756(4) 0.5216(4) 0.0050(3) 0.059(2) Uani 1 1 d . . .
H134 H 0.3676 0.5677 0.0060 0.071 Uiso 1 1 calc R K .
C135 C 0.4139(4) 0.4712(5) 0.0434(3) 0.061(2) Uani 1 1 d . K .
H135 H 0.4315 0.4827 0.0709 0.073 Uiso 1 1 calc R . .
C136 C 0.4268(4) 0.4045(4) 0.0422(3) 0.056(2) Uani 1 1 d . . .
H136 H 0.4537 0.3699 0.0684 0.067 Uiso 1 1 calc R K .
C141 C 0.3312(6) 0.2401(6) 0.0507(5) 0.055(5) Uiso 0.50 1 d PG K 1
C142 C 0.2963(6) 0.2520(6) 0.0990(5) 0.059(4) Uiso 0.50 1 d PG K 1
H142 H 0.3105 0.2911 0.1057 0.071 Uiso 0.50 1 calc PR K 1
C143 C 0.2411(6) 0.2072(7) 0.1377(5) 0.071(5) Uiso 0.50 1 d PG K 1
H143 H 0.2170 0.2155 0.1711 0.085 Uiso 0.50 1 calc PR K 1
C144 C 0.2207(7) 0.1506(7) 0.1280(5) 0.074(5) Uiso 0.50 1 d PG K 1
H144 H 0.1825 0.1197 0.1548 0.089 Uiso 0.50 1 calc PR K 1
C145 C 0.2555(7) 0.1388(6) 0.0797(5) 0.079(5) Uiso 0.50 1 d PG K 1
H145 H 0.2414 0.0996 0.0730 0.095 Uiso 0.50 1 calc PR K 1
C146 C 0.3108(6) 0.1835(6) 0.0410(5) 0.067(5) Uiso 0.50 1 d PG K 1
H146 H 0.3348 0.1754 0.0076 0.081 Uiso 0.50 1 calc PR K 1
C11" C 0.3347(6) 0.2543(6) 0.0609(5) 0.057(5) Uiso 0.50 1 d PG K 2
C12" C 0.2891(6) 0.2852(6) 0.0965(4) 0.042(3) Uiso 0.50 1 d PG K 2
H12" H 0.2993 0.3317 0.0928 0.050 Uiso 0.50 1 calc PR K 2
C13" C 0.2286(6) 0.2476(7) 0.1374(5) 0.073(5) Uiso 0.50 1 d PG K 2
H13" H 0.1977 0.2685 0.1615 0.088 Uiso 0.50 1 calc PR K 2
C14" C 0.2137(7) 0.1790(7) 0.1429(6) 0.098(6) Uiso 0.50 1 d PG K 2
H14" H 0.1727 0.1535 0.1707 0.118 Uiso 0.50 1 calc PR K 2
C15" C 0.2593(7) 0.1481(7) 0.1074(6) 0.102(7) Uiso 0.50 1 d PG K 2
H15" H 0.2492 0.1016 0.1111 0.122 Uiso 0.50 1 calc PR K 2
C16" C 0.3198(7) 0.1858(6) 0.0664(5) 0.058(4) Uiso 0.50 1 d PG K 2
H16" H 0.3507 0.1648 0.0423 0.070 Uiso 0.50 1 calc PR K 2
P2 P 0.00180(12) 0.17731(11) 0.31794(9) 0.0580(6) Uani 1 1 d . . .
C211 C -0.0865(4) 0.1303(4) 0.3463(4) 0.060(2) Uani 1 1 d . . .
C212 C -0.1450(5) 0.1572(5) 0.3166(5) 0.081(3) Uani 1 1 d . . .
H212 H -0.1392 0.1989 0.2826 0.097 Uiso 1 1 calc R . .
C213 C -0.2122(5) 0.1206(6) 0.3385(5) 0.084(3) Uani 1 1 d . . .
H213 H -0.2526 0.1366 0.3186 0.100 Uiso 1 1 calc R . .
C214 C -0.2207(6) 0.0624(6) 0.3880(6) 0.088(3) Uani 1 1 d . . .
H214 H -0.2672 0.0385 0.4020 0.106 Uiso 1 1 calc R . .
C215 C -0.1652(6) 0.0373(6) 0.4180(5) 0.091(3) Uani 1 1 d . . .
H215 H -0.1732 -0.0023 0.4535 0.109 Uiso 1 1 calc R . .
C216 C -0.0958(6) 0.0705(5) 0.3960(4) 0.077(3) Uani 1 1 d . . .
H216 H -0.0552 0.0519 0.4153 0.092 Uiso 1 1 calc R . .
C221 C 0.0123(6) 0.2157(6) 0.2428(4) 0.082(3) Uani 1 1 d . . .
C222 C -0.0007(6) 0.1743(7) 0.2125(5) 0.109(4) Uani 1 1 d . . .
H222 H -0.0158 0.1263 0.2328 0.131 Uiso 1 1 calc R . .
C223 C 0.0088(9) 0.2039(9) 0.1536(6) 0.148(6) Uani 1 1 d . . .
H223 H -0.0002 0.1767 0.1330 0.178 Uiso 1 1 calc R . .
C224 C 0.0316(10) 0.2741(12) 0.1244(6) 0.182(8) Uani 1 1 d . . .
H224 H 0.0427 0.2925 0.0836 0.219 Uiso 1 1 calc R . .
C225 C 0.0386(11) 0.3174(10) 0.1520(6) 0.204(8) Uani 1 1 d . . .
H225 H 0.0488 0.3665 0.1319 0.244 Uiso 1 1 calc R . .
C226 C 0.0296(7) 0.2846(7) 0.2124(5) 0.122(4) Uani 1 1 d . . .
H226 H 0.0360 0.3129 0.2328 0.147 Uiso 1 1 calc R . .
C231 C -0.0007(4) 0.2473(4) 0.3432(3) 0.0506(19) Uani 1 1 d . . .
C232 C -0.0690(4) 0.2795(4) 0.3567(3) 0.0524(19) Uani 1 1 d . . .
H232 H -0.1144 0.2599 0.3572 0.063 Uiso 1 1 calc R . .
C233 C -0.0708(5) 0.3390(4) 0.3690(3) 0.063(2) Uani 1 1 d . . .
H233 H -0.1175 0.3600 0.3788 0.075 Uiso 1 1 calc R . .
C234 C -0.0049(5) 0.3686(4) 0.3673(3) 0.061(2) Uani 1 1 d . . .
H234 H -0.0064 0.4106 0.3750 0.074 Uiso 1 1 calc R . .
C235 C 0.0609(5) 0.3383(5) 0.3549(4) 0.064(2) Uani 1 1 d . . .
H235 H 0.1056 0.3590 0.3544 0.077 Uiso 1 1 calc R . .
C236 C 0.0658(5) 0.2780(5) 0.3427(4) 0.072(2) Uani 1 1 d . . .
H236 H 0.1131 0.2572 0.3342 0.087 Uiso 1 1 calc R . .
C241 C 0.0790(4) 0.1171(4) 0.3394(3) 0.058(2) Uani 1 1 d . . .
C242 C 0.0953(5) 0.1032(4) 0.3929(4) 0.067(2) Uani 1 1 d . . .
H242 H 0.0689 0.1268 0.4167 0.080 Uiso 1 1 calc R . .
C243 C 0.1517(5) 0.0534(4) 0.4109(4) 0.070(2) Uani 1 1 d . . .
H243 H 0.1631 0.0423 0.4477 0.084 Uiso 1 1 calc R . .
C244 C 0.1914(4) 0.0199(4) 0.3755(4) 0.061(2) Uani 1 1 d . . .
H244 H 0.2307 -0.0128 0.3877 0.074 Uiso 1 1 calc R . .
C245 C 0.1738(4) 0.0341(4) 0.3239(4) 0.058(2) Uani 1 1 d . . .
H245 H 0.2003 0.0109 0.2998 0.069 Uiso 1 1 calc R . .
C246 C 0.1167(4) 0.0828(4) 0.3055(4) 0.056(2) Uani 1 1 d . . .
H246 H 0.1042 0.0921 0.2693 0.067 Uiso 1 1 calc R . .
P3 P 0.39139(13) 0.08247(12) 0.81381(12) 0.0756(7) Uani 1 1 d . . .
C311 C 0.3934(4) 0.1714(4) 0.7623(3) 0.058(2) Uani 1 1 d . L .
C312 C 0.3287(5) 0.2091(5) 0.7461(4) 0.073(3) Uani 1 1 d . . .
H312 H 0.2815 0.1865 0.7618 0.088 Uiso 1 1 calc R L .
C313 C 0.3323(5) 0.2787(5) 0.7075(4) 0.064(2) Uani 1 1 d . L .
H313 H 0.2880 0.3027 0.6957 0.077 Uiso 1 1 calc R . .
C314 C 0.3983(4) 0.3130(4) 0.6864(3) 0.0510(19) Uani 1 1 d . . .
H314 H 0.4005 0.3616 0.6616 0.061 Uiso 1 1 calc R L .
C315 C 0.4635(4) 0.2755(4) 0.7016(3) 0.0476(18) Uani 1 1 d . L .
H315 H 0.5102 0.2989 0.6859 0.057 Uiso 1 1 calc R . .
C316 C 0.4615(4) 0.2061(4) 0.7386(3) 0.0498(19) Uani 1 1 d . . .
H316 H 0.5065 0.1816 0.7480 0.060 Uiso 1 1 calc R L .
C321 C 0.3075(5) 0.0424(5) 0.8136(4) 0.065(4) Uiso 0.67 1 d PG L 1
C322 C 0.2396(5) 0.0638(5) 0.8384(4) 0.079(4) Uiso 0.67 1 d PG L 1
H322 H 0.2383 0.0987 0.8545 0.095 Uiso 0.67 1 calc PR L 1
C323 C 0.1735(6) 0.0343(6) 0.8398(5) 0.108(5) Uiso 0.67 1 d PG L 1
H323 H 0.1270 0.0490 0.8568 0.130 Uiso 0.67 1 calc PR L 1
C324 C 0.1754(6) -0.0165(6) 0.8163(5) 0.118(6) Uiso 0.67 1 d PG L 1
H324 H 0.1301 -0.0367 0.8173 0.142 Uiso 0.67 1 calc PR L 1
C325 C 0.2433(6) -0.0379(6) 0.7915(5) 0.124(6) Uiso 0.67 1 d PG L 1
H325 H 0.2445 -0.0728 0.7754 0.148 Uiso 0.67 1 calc PR L 1
C326 C 0.3094(5) -0.0084(5) 0.7901(4) 0.081(4) Uiso 0.67 1 d PG L 1
H326 H 0.3559 -0.0231 0.7731 0.098 Uiso 0.67 1 calc PR L 1
C31" C 0.3035(15) 0.0410(13) 0.8448(12) 0.096(10) Uiso 0.33 1 d PG L 2
C32" C 0.239(2) 0.0610(18) 0.8732(15) 0.167(18) Uiso 0.33 1 d PG L 2
H32" H 0.2382 0.1021 0.8819 0.201 Uiso 0.33 1 calc PR L 2
C33" C 0.176(2) 0.022(2) 0.8889(17) 0.29(4) Uiso 0.33 1 d PG L 2
H33" H 0.1308 0.0356 0.9086 0.348 Uiso 0.33 1 calc PR L 2
C34" C 0.177(2) -0.037(2) 0.8763(19) 0.27(3) Uiso 0.33 1 d PG L 2
H34" H 0.1327 -0.0646 0.8872 0.318 Uiso 0.33 1 calc PR L 2
C35" C 0.241(2) -0.0574(19) 0.8480(17) 0.28(3) Uiso 0.33 1 d PG L 2
H35" H 0.2421 -0.0985 0.8392 0.335 Uiso 0.33 1 calc PR L 2
C36" C 0.3047(16) -0.0182(16) 0.8322(12) 0.110(11) Uiso 0.33 1 d PG L 2
H36" H 0.3495 -0.0321 0.8126 0.132 Uiso 0.33 1 calc PR L 2
C331 C 0.4707(5) 0.0346(4) 0.7919(4) 0.062(2) Uani 1 1 d . L .
C332 C 0.4888(6) 0.0363(4) 0.7372(4) 0.079(3) Uani 1 1 d . . .
H332 H 0.4588 0.0631 0.7100 0.095 Uiso 1 1 calc R L .
C333 C 0.5513(8) -0.0012(5) 0.7212(5) 0.105(4) Uani 1 1 d . L .
H333 H 0.5639 0.0009 0.6829 0.126 Uiso 1 1 calc R . .
C334 C 0.5938(6) -0.0400(5) 0.7592(5) 0.078(3) Uani 1 1 d . . .
H334 H 0.6352 -0.0665 0.7481 0.093 Uiso 1 1 calc R L .
C335 C 0.5780(5) -0.0413(4) 0.8118(4) 0.068(2) Uani 1 1 d . L .
H335 H 0.6092 -0.0682 0.8381 0.082 Uiso 1 1 calc R . .
C336 C 0.5156(5) -0.0037(4) 0.8304(4) 0.062(2) Uani 1 1 d . . .
H336 H 0.5052 -0.0049 0.8685 0.075 Uiso 1 1 calc R L .
C341 C 0.3994(5) 0.0821(5) 0.8820(4) 0.076(3) Uani 1 1 d . L .
C342 C 0.4501(5) 0.1254(5) 0.8855(4) 0.072(2) Uani 1 1 d . . .
H342 H 0.4747 0.1605 0.8509 0.086 Uiso 1 1 calc R L .
C343 C 0.4669(6) 0.1199(5) 0.9371(4) 0.085(3) Uani 1 1 d . L .
H343 H 0.5025 0.1505 0.9377 0.102 Uiso 1 1 calc R . .
C344 C 0.4310(8) 0.0695(7) 0.9876(5) 0.113(4) Uani 1 1 d . . .
H344 H 0.4410 0.0659 1.0233 0.136 Uiso 1 1 calc R L .
C345 C 0.3826(10) 0.0262(8) 0.9860(6) 0.146(6) Uani 1 1 d . L .
H345 H 0.3606 -0.0101 1.0208 0.176 Uiso 1 1 calc R . .
C346 C 0.3617(7) 0.0324(6) 0.9318(6) 0.124(5) Uani 1 1 d . . .
H346 H 0.3241 0.0036 0.9314 0.149 Uiso 1 1 calc R L .
P4 P 0.0763(3) 0.5374(2) 0.02791(17) 0.0590(11) Uani 0.50 1 d P M -1
C411 C 0.1218(8) 0.6284(7) -0.0155(6) 0.103(3) Uiso 0.50 1 d PG M -1
C412 C 0.1196(8) 0.6601(8) -0.0695(6) 0.103(3) Uiso 0.50 1 d PG M -1
H412 H 0.0985 0.6368 -0.0884 0.124 Uiso 0.50 1 calc PR M -1
C413 C 0.1461(8) 0.7234(8) -0.0979(6) 0.103(3) Uiso 0.50 1 d PG M -1
H413 H 0.1445 0.7466 -0.1376 0.124 Uiso 0.50 1 calc PR M -1
C414 C 0.1748(8) 0.7551(7) -0.0723(6) 0.103(3) Uiso 0.50 1 d PG M -1
H414 H 0.1942 0.8016 -0.0931 0.124 Uiso 0.50 1 calc PR M -1
C415 C 0.1770(8) 0.7235(8) -0.0182(6) 0.103(3) Uiso 0.50 1 d PG M -1
H415 H 0.1980 0.7468 0.0007 0.124 Uiso 0.50 1 calc PR M -1
C416 C 0.1505(8) 0.6601(8) 0.0102(6) 0.103(3) Uiso 0.50 1 d PG M -1
H416 H 0.1521 0.6369 0.0499 0.124 Uiso 0.50 1 calc PR M -1
C421 C 0.1020(5) 0.5007(5) 0.0974(4) 0.0545(16) Uiso 0.50 1 d PG M -1
C422 C 0.1767(5) 0.4867(5) 0.0996(4) 0.0545(16) Uiso 0.50 1 d PG M -1
H422 H 0.2134 0.5026 0.0653 0.065 Uiso 0.50 1 calc PR M -1
C423 C 0.1982(5) 0.4497(5) 0.1516(4) 0.0545(16) Uiso 0.50 1 d PG M -1
H423 H 0.2497 0.4401 0.1531 0.065 Uiso 0.50 1 calc PR M -1
C424 C 0.1449(5) 0.4267(5) 0.2014(4) 0.0545(16) Uiso 0.50 1 d PG M -1
H424 H 0.1597 0.4012 0.2372 0.065 Uiso 0.50 1 calc PR M -1
C425 C 0.0702(5) 0.4406(5) 0.1992(4) 0.0545(16) Uiso 0.50 1 d PG M -1
H425 H 0.0335 0.4248 0.2335 0.065 Uiso 0.50 1 calc PR M -1
C426 C 0.0488(5) 0.4776(5) 0.1472(4) 0.0545(16) Uiso 0.50 1 d PG M -1
H426 H -0.0027 0.4872 0.1456 0.065 Uiso 0.50 1 calc PR M -1
C431 C -0.0262(8) 0.5547(9) 0.0324(6) 0.114(3) Uiso 0.50 1 d PG M -1
C432 C -0.0553(9) 0.6028(8) 0.0528(6) 0.114(3) Uiso 0.50 1 d PG M -1
H432 H -0.0246 0.6261 0.0656 0.137 Uiso 0.50 1 calc PR M -1
C433 C -0.1267(10) 0.6188(8) 0.0554(6) 0.114(3) Uiso 0.50 1 d PG M -1
H433 H -0.1478 0.6537 0.0702 0.137 Uiso 0.50 1 calc PR M -1
C434 C -0.1690(9) 0.5866(9) 0.0377(6) 0.114(3) Uiso 0.50 1 d PG M -1
H434 H -0.2207 0.5982 0.0397 0.137 Uiso 0.50 1 calc PR M -1
C435 C -0.1399(9) 0.5385(8) 0.0173(6) 0.114(3) Uiso 0.50 1 d PG M -1
H435 H -0.1705 0.5152 0.0045 0.137 Uiso 0.50 1 calc PR M -1
C436 C -0.0685(10) 0.5225(8) 0.0147(6) 0.114(3) Uiso 0.50 1 d PG M -1
H436 H -0.0474 0.4876 -0.0001 0.137 Uiso 0.50 1 calc PR M -1
C441 C 0.1113(9) 0.4776(8) -0.0076(7) 0.110(3) Uiso 0.50 1 d PG M -1
C442 C 0.1174(9) 0.5013(8) -0.0663(7) 0.110(3) Uiso 0.50 1 d PG M -1
H442 H 0.1095 0.5500 -0.0879 0.132 Uiso 0.50 1 calc PR M -1
C443 C 0.1351(9) 0.4540(8) -0.0935(6) 0.110(3) Uiso 0.50 1 d PG M -1
H443 H 0.1393 0.4703 -0.1340 0.132 Uiso 0.50 1 calc PR M -1
C444 C 0.1465(9) 0.3832(8) -0.0621(7) 0.110(3) Uiso 0.50 1 d PG M -1
H444 H 0.1586 0.3506 -0.0808 0.132 Uiso 0.50 1 calc PR M -1
C445 C 0.1404(9) 0.3595(8) -0.0033(7) 0.110(3) Uiso 0.50 1 d PG M -1
H445 H 0.1483 0.3107 0.0183 0.132 Uiso 0.50 1 calc PR M -1
C446 C 0.1228(8) 0.4067(9) 0.0239(6) 0.110(3) Uiso 0.50 1 d PG M -1
H446 H 0.1186 0.3904 0.0644 0.132 Uiso 0.50 1 calc PR M -1
Co1 Co 0.55339(13) 0.25737(12) 0.46723(10) 0.0354(8) Uiso 0.50 1 d PD N 1
C11 C 0.7026(7) 0.3051(6) 0.3917(5) 0.074(6) Uiso 0.50 1 d PD N 1
C12 C 0.6596(7) 0.2821(9) 0.3584(6) 0.086(6) Uiso 0.50 1 d PD N 1
H12A H 0.6582 0.3217 0.3212 0.103 Uiso 0.50 1 calc PR N 1
H12B H 0.6866 0.2419 0.3502 0.103 Uiso 0.50 1 calc PR N 1
N13 N 0.5818(6) 0.2602(7) 0.3879(3) 0.065(4) Uiso 0.50 1 d PD N 1
H13C H 0.5770 0.2143 0.3901 0.078 Uiso 0.50 1 calc PR N 1
C14 C 0.5264(7) 0.3051(7) 0.3541(5) 0.038(4) Uiso 0.50 1 d PD N 1
H14A H 0.5289 0.2965 0.3185 0.045 Uiso 0.50 1 calc PR N 1
H14B H 0.5345 0.3561 0.3440 0.045 Uiso 0.50 1 calc PR N 1
C15 C 0.4509(7) 0.2805(7) 0.3957(5) 0.025(3) Uiso 0.50 1 d PD N 1
H15C H 0.4089 0.3069 0.3776 0.030 Uiso 0.50 1 calc PR N 1
H15D H 0.4440 0.2291 0.4063 0.030 Uiso 0.50 1 calc PR N 1
N16 N 0.4536(4) 0.2952(6) 0.4478(4) 0.058(3) Uiso 0.50 1 d PD N 1
H16A H 0.4550 0.3442 0.4363 0.069 Uiso 0.50 1 calc PR N 1
C17 C 0.3847(8) 0.2703(8) 0.4943(5) 0.098(6) Uiso 0.50 1 d PD N 1
H17A H 0.3469 0.2559 0.4785 0.118 Uiso 0.50 1 calc PR N 1
H17B H 0.3634 0.3106 0.5050 0.118 Uiso 0.50 1 calc PR N 1
C22 C 0.7173(7) 0.2446(8) 0.4447(5) 0.087(6) Uiso 0.50 1 d PD N 1
H22A H 0.7483 0.2085 0.4331 0.104 Uiso 0.50 1 calc PR N 1
H22B H 0.7466 0.2624 0.4647 0.104 Uiso 0.50 1 calc PR N 1
N23 N 0.6496(5) 0.2104(5) 0.4853(6) 0.077(4) Uiso 0.50 1 d PD N 1
H23C H 0.6531 0.2147 0.5194 0.093 Uiso 0.50 1 calc PR N 1
C24 C 0.6404(7) 0.1334(5) 0.5013(5) 0.014(3) Uiso 0.50 1 d PD N 1
H24A H 0.6792 0.1070 0.5233 0.017 Uiso 0.50 1 calc PR N 1
H24B H 0.6482 0.1234 0.4659 0.017 Uiso 0.50 1 calc PR N 1
C25 C 0.5628(8) 0.1066(7) 0.5374(6) 0.043(6) Uiso 0.50 1 d PD N 1
H25C H 0.5542 0.0575 0.5418 0.051 Uiso 0.50 1 calc PR N 1
H25D H 0.5555 0.1091 0.5758 0.051 Uiso 0.50 1 calc PR N 1
N26 N 0.5142(6) 0.1591(4) 0.5004(5) 0.072(4) Uiso 0.50 1 d PD N 1
H26A H 0.5160 0.1461 0.4693 0.087 Uiso 0.50 1 calc PR N 1
C27 C 0.4347(7) 0.1452(7) 0.5342(6) 0.073(5) Uiso 0.50 1 d PD N 1
H27A H 0.4347 0.1034 0.5704 0.088 Uiso 0.50 1 calc PR N 1
H27B H 0.4038 0.1337 0.5116 0.088 Uiso 0.50 1 calc PR N 1
C32 C 0.6652(8) 0.3663(8) 0.4055(7) 0.102(7) Uiso 0.50 1 d PD N 1
H32A H 0.7002 0.3843 0.4213 0.122 Uiso 0.50 1 calc PR N 1
H32B H 0.6577 0.4048 0.3690 0.122 Uiso 0.50 1 calc PR N 1
N33 N 0.5930(7) 0.3535(5) 0.4457(5) 0.080(4) Uiso 0.50 1 d PD N 1
H33C H 0.5586 0.3868 0.4282 0.096 Uiso 0.50 1 calc PR N 1
C34 C 0.6000(9) 0.3628(9) 0.4986(6) 0.063(5) Uiso 0.50 1 d PD N 1
H34A H 0.6063 0.4135 0.4908 0.075 Uiso 0.50 1 calc PR N 1
H34B H 0.6436 0.3357 0.5139 0.075 Uiso 0.50 1 calc PR N 1
C35 C 0.5261(9) 0.3341(6) 0.5422(5) 0.036(3) Uiso 0.50 1 d PD N 1
H35C H 0.5284 0.3341 0.5803 0.044 Uiso 0.50 1 calc PR N 1
H35D H 0.4827 0.3634 0.5285 0.044 Uiso 0.50 1 calc PR N 1
N36 N 0.5205(7) 0.2604(6) 0.5455(4) 0.087(4) Uiso 0.50 1 d PD N 1
H36A H 0.5557 0.2338 0.5667 0.104 Uiso 0.50 1 calc PR N 1
C37 C 0.4456(7) 0.2313(8) 0.5808(6) 0.081(5) Uiso 0.50 1 d PD N 1
H37A H 0.4173 0.2681 0.5932 0.097 Uiso 0.50 1 calc PR N 1
H37B H 0.4533 0.1902 0.6157 0.097 Uiso 0.50 1 calc PR N 1
C18 C 0.3993(5) 0.2082(6) 0.5484(4) 0.062(4) Uiso 0.50 1 d PD N 1
N19 N 0.3279(5) 0.1857(6) 0.5887(4) 0.095(4) Uiso 0.50 1 d PD N 1
O11 O 0.7734(6) 0.3292(6) 0.3601(5) 0.073(2) Uiso 0.50 1 d PD N 1
H11 H 0.7702 0.3545 0.3255 0.110 Uiso 0.50 1 calc PR N 1
O12 O 0.2799(6) 0.2310(6) 0.5913(6) 0.120(4) Uiso 0.50 1 d PD N 1
O13 O 0.3191(8) 0.1221(5) 0.6182(6) 0.120(4) Uiso 0.50 1 d PD N 1
Co1' Co 0.53738(12) 0.24729(11) 0.48005(9) 0.0212(6) Uiso 0.50 1 d PD O 2
C11' C 0.6821(6) 0.3239(5) 0.3997(4) 0.043(4) Uiso 0.50 1 d PD O 2
C12' C 0.6170(5) 0.3560(6) 0.3701(4) 0.044(3) Uiso 0.50 1 d PD O 2
H12C H 0.6148 0.4075 0.3619 0.053 Uiso 0.50 1 calc PR O 2
H12D H 0.6268 0.3503 0.3327 0.053 Uiso 0.50 1 calc PR O 2
N13' N 0.5430(5) 0.3256(4) 0.4022(3) 0.029(2) Uiso 0.50 1 d PD O 2
H13D H 0.5146 0.3628 0.4086 0.034 Uiso 0.50 1 calc PR O 2
C14' C 0.5003(8) 0.3001(7) 0.3702(5) 0.036(4) Uiso 0.50 1 d PD O 2
H14C H 0.5333 0.2693 0.3533 0.043 Uiso 0.50 1 calc PR O 2
H14D H 0.4849 0.3413 0.3383 0.043 Uiso 0.50 1 calc PR O 2
C15' C 0.4299(7) 0.2579(7) 0.4099(5) 0.047(4) Uiso 0.50 1 d PD O 2
H15E H 0.3936 0.2879 0.4255 0.057 Uiso 0.50 1 calc PR O 2
H15F H 0.4048 0.2364 0.3901 0.057 Uiso 0.50 1 calc PR O 2
N16' N 0.4658(4) 0.2038(4) 0.4549(3) 0.023(2) Uiso 0.50 1 d PD O 2
H16B H 0.4928 0.1730 0.4390 0.028 Uiso 0.50 1 calc PR O 2
C17' C 0.4034(6) 0.1624(6) 0.5010(4) 0.044(3) Uiso 0.50 1 d PD O 2
H17C H 0.4129 0.1111 0.5097 0.053 Uiso 0.50 1 calc PR O 2
H17D H 0.3559 0.1751 0.4867 0.053 Uiso 0.50 1 calc PR O 2
C22' C 0.6909(5) 0.2461(5) 0.4091(4) 0.037(3) Uiso 0.50 1 d PD O 2
H22C H 0.6997 0.2417 0.3713 0.045 Uiso 0.50 1 calc PR O 2
H22D H 0.7357 0.2270 0.4263 0.045 Uiso 0.50 1 calc PR O 2
N23' N 0.6262(4) 0.2025(4) 0.4463(3) 0.020(2) Uiso 0.50 1 d PD O 2
H23D H 0.6091 0.1823 0.4244 0.024 Uiso 0.50 1 calc PR O 2
C24' C 0.6580(8) 0.1440(8) 0.4911(7) 0.067(7) Uiso 0.50 1 d PD O 2
H24C H 0.6894 0.1617 0.5097 0.081 Uiso 0.50 1 calc PR O 2
H24D H 0.6873 0.1100 0.4758 0.081 Uiso 0.50 1 calc PR O 2
C25' C 0.5841(8) 0.1115(6) 0.5321(6) 0.034(5) Uiso 0.50 1 d PD O 2
H25E H 0.5563 0.0919 0.5124 0.041 Uiso 0.50 1 calc PR O 2
H25F H 0.5962 0.0717 0.5663 0.041 Uiso 0.50 1 calc PR O 2
N26' N 0.5354(4) 0.1638(4) 0.5508(3) 0.022(2) Uiso 0.50 1 d PD O 2
H26B H 0.5620 0.1764 0.5725 0.027 Uiso 0.50 1 calc PR O 2
C27' C 0.4595(5) 0.1437(6) 0.5876(4) 0.044(3) Uiso 0.50 1 d PD O 2
H27C H 0.4544 0.1590 0.6203 0.053 Uiso 0.50 1 calc PR O 2
H27D H 0.4554 0.0914 0.6036 0.053 Uiso 0.50 1 calc PR O 2
C32' C 0.6719(6) 0.3343(6) 0.4557(4) 0.045(3) Uiso 0.50 1 d PD O 2
H32C H 0.7174 0.3161 0.4722 0.054 Uiso 0.50 1 calc PR O 2
H32D H 0.6683 0.3858 0.4473 0.054 Uiso 0.50 1 calc PR O 2
N33' N 0.6066(4) 0.3000(4) 0.4994(4) 0.028(2) Uiso 0.50 1 d PD O 2
H33D H 0.6255 0.2669 0.5303 0.034 Uiso 0.50 1 calc PR O 2
C34' C 0.5612(6) 0.3516(6) 0.5214(6) 0.025(3) Uiso 0.50 1 d PD O 2
H34C H 0.5540 0.3962 0.4889 0.030 Uiso 0.50 1 calc PR O 2
H34D H 0.5874 0.3628 0.5467 0.030 Uiso 0.50 1 calc PR O 2
C35' C 0.4843(7) 0.3179(7) 0.5553(5) 0.034(3) Uiso 0.50 1 d PD O 2
H35E H 0.4903 0.2772 0.5910 0.040 Uiso 0.50 1 calc PR O 2
H35F H 0.4501 0.3533 0.5657 0.040 Uiso 0.50 1 calc PR O 2
N36' N 0.4545(4) 0.2942(5) 0.5163(4) 0.033(2) Uiso 0.50 1 d PD O 2
H36B H 0.4426 0.3352 0.4870 0.039 Uiso 0.50 1 calc PR O 2
C37' C 0.3827(6) 0.2545(5) 0.5458(5) 0.054(4) Uiso 0.50 1 d PD O 2
H37C H 0.3442 0.2745 0.5218 0.065 Uiso 0.50 1 calc PR O 2
H37D H 0.3644 0.2600 0.5830 0.065 Uiso 0.50 1 calc PR O 2
C18' C 0.3951(5) 0.1758(5) 0.5562(3) 0.042(4) Uiso 0.50 1 d PD O 2
N19' N 0.3296(4) 0.1381(4) 0.5980(3) 0.095(4) Uiso 0.50 1 d PD O 2
O11' O 0.7435(6) 0.3654(6) 0.3648(5) 0.073(2) Uiso 0.50 1 d PD O 2
H11' H 0.7604 0.3525 0.3368 0.110 Uiso 0.50 1 calc PR O 2
O12' O 0.2989(5) 0.0935(5) 0.5893(4) 0.067(2) Uiso 0.50 1 d PD O 2
O13' O 0.3083(5) 0.1532(5) 0.6406(4) 0.067(2) Uiso 0.50 1 d PD O 2
Co2 Co 0.01121(17) 0.22967(17) 0.62691(13) 0.0433(12) Uiso 0.50 1 d PD P 1
C41 C 0.0888(7) 0.2927(7) 0.6835(5) 0.079(7) Uiso 0.50 1 d PD P 1
C42 C 0.0355(8) 0.2414(8) 0.7296(6) 0.082(5) Uiso 0.50 1 d PD P 1
H42A H 0.0641 0.2016 0.7532 0.098 Uiso 0.50 1 calc PR P 1
H42B H 0.0070 0.2651 0.7547 0.098 Uiso 0.50 1 calc PR P 1
N43 N -0.0176(5) 0.2128(6) 0.7083(3) 0.052(3) Uiso 0.50 1 d PD P 1
H43C H -0.0208 0.1641 0.7290 0.063 Uiso 0.50 1 calc PR P 1
C44 C -0.0993(6) 0.2447(9) 0.7096(7) 0.047(5) Uiso 0.50 1 d PD P 1
H44A H -0.1227 0.2371 0.7498 0.057 Uiso 0.50 1 calc PR P 1
H44B H -0.0963 0.2966 0.6875 0.057 Uiso 0.50 1 calc PR P 1
C45 C -0.1476(9) 0.2144(10) 0.6861(6) 0.054(6) Uiso 0.50 1 d PD P 1
H45C H -0.1968 0.2387 0.6839 0.064 Uiso 0.50 1 calc PR P 1
H45D H -0.1546 0.1627 0.7076 0.064 Uiso 0.50 1 calc PR P 1
N46 N -0.0981(5) 0.2313(9) 0.6278(7) 0.122(6) Uiso 0.50 1 d PD P 1
H46A H -0.1117 0.2752 0.6025 0.147 Uiso 0.50 1 calc PR P 1
C47 C -0.1275(5) 0.1684(5) 0.6136(4) 0.016(2) Uiso 0.50 1 d PD P 1
H47A H -0.1310 0.1234 0.6477 0.019 Uiso 0.50 1 calc PR P 1
H47B H -0.1779 0.1808 0.6039 0.019 Uiso 0.50 1 calc PR P 1
C52 C 0.0489(10) 0.3502(8) 0.6446(7) 0.109(7) Uiso 0.50 1 d PD P 1
H52A H 0.0066 0.3661 0.6682 0.131 Uiso 0.50 1 calc PR P 1
H52B H 0.0833 0.3907 0.6234 0.131 Uiso 0.50 1 calc PR P 1
N53 N 0.0197(9) 0.3331(4) 0.6030(6) 0.100(5) Uiso 0.50 1 d PD P 1
H53A H -0.0242 0.3577 0.5940 0.121 Uiso 0.50 1 calc PR P 1
C54 C 0.0873(10) 0.3544(11) 0.5510(7) 0.080(7) Uiso 0.50 1 d PD P 1
H54A H 0.1012 0.4050 0.5363 0.096 Uiso 0.50 1 calc PR P 1
H54B H 0.1317 0.3231 0.5579 0.096 Uiso 0.50 1 calc PR P 1
C55 C 0.0417(12) 0.3387(7) 0.5165(8) 0.075(7) Uiso 0.50 1 d PD P 1
H55A H 0.0696 0.3518 0.4766 0.089 Uiso 0.50 1 calc PR P 1
H55B H -0.0051 0.3673 0.5157 0.089 Uiso 0.50 1 calc PR P 1
N56 N 0.0227(7) 0.2606(6) 0.5415(3) 0.058(3) Uiso 0.50 1 d PD P 1
H56A H 0.0671 0.2388 0.5310 0.069 Uiso 0.50 1 calc PR P 1
C57 C -0.0386(6) 0.2309(6) 0.5200(5) 0.048(4) Uiso 0.50 1 d PD P 1
H57A H -0.0795 0.2664 0.5119 0.058 Uiso 0.50 1 calc PR P 1
H57B H -0.0150 0.2256 0.4835 0.058 Uiso 0.50 1 calc PR P 1
C62 C 0.1442(8) 0.2568(9) 0.6529(7) 0.097(6) Uiso 0.50 1 d PD P 1
H62A H 0.1748 0.2253 0.6805 0.116 Uiso 0.50 1 calc PR P 1
H62B H 0.1780 0.2936 0.6228 0.116 Uiso 0.50 1 calc PR P 1
N63 N 0.1187(4) 0.2143(6) 0.6253(5) 0.069(4) Uiso 0.50 1 d PD P 1
H63A H 0.1452 0.2254 0.5880 0.083 Uiso 0.50 1 calc PR P 1
C64 C 0.1314(9) 0.1354(7) 0.6635(7) 0.066(5) Uiso 0.50 1 d PD P 1
H64A H 0.1852 0.1224 0.6601 0.079 Uiso 0.50 1 calc PR P 1
H64B H 0.1087 0.1246 0.7044 0.079 Uiso 0.50 1 calc PR P 1
C65 C 0.0920(7) 0.1001(7) 0.6376(7) 0.041(3) Uiso 0.50 1 d PD P 1
H65A H 0.0882 0.0489 0.6620 0.049 Uiso 0.50 1 calc PR P 1
H65B H 0.1219 0.1049 0.5995 0.049 Uiso 0.50 1 calc PR P 1
N66 N 0.0139(7) 0.1303(5) 0.6305(6) 0.090(5) Uiso 0.50 1 d PD P 1
H66A H -0.0171 0.1050 0.6651 0.108 Uiso 0.50 1 calc PR P 1
C67 C -0.0098(7) 0.1063(7) 0.5840(5) 0.067(5) Uiso 0.50 1 d PD P 1
H67A H 0.0328 0.1098 0.5521 0.080 Uiso 0.50 1 calc PR P 1
H67B H -0.0285 0.0571 0.6019 0.080 Uiso 0.50 1 calc PR P 1
C48 C -0.0723(5) 0.1595(5) 0.5628(4) 0.038(3) Uiso 0.50 1 d PD P 1
N49 N -0.1100(5) 0.1322(4) 0.5302(3) 0.095(4) Uiso 0.50 1 d PD P 1
O21 O 0.1278(8) 0.3311(7) 0.7060(6) 0.100(3) Uiso 0.50 1 d PD P 1
H21 H 0.1357 0.3038 0.7390 0.149 Uiso 0.50 1 calc PR P 1
O22 O -0.1728(6) 0.1545(7) 0.5220(6) 0.094(3) Uiso 0.50 1 d PD P 1
O23 O -0.0759(6) 0.0880(6) 0.5126(5) 0.094(3) Uiso 0.50 1 d PD P 1
Co2' Co 0.00664(16) 0.23067(15) 0.61708(13) 0.0354(10) Uiso 0.50 1 d PD Q 2
C41' C 0.1069(7) 0.2786(7) 0.6821(5) 0.069(6) Uiso 0.50 1 d PD Q 2
C42' C 0.0311(7) 0.3117(9) 0.6875(7) 0.094(6) Uiso 0.50 1 d PD Q 2
H42C H 0.0118 0.3032 0.7285 0.113 Uiso 0.50 1 calc PR Q 2
H42D H 0.0361 0.3636 0.6664 0.113 Uiso 0.50 1 calc PR Q 2
N43' N -0.0246(6) 0.2865(6) 0.6662(4) 0.058(3) Uiso 0.50 1 d PD Q 2
H43D H -0.0483 0.3270 0.6444 0.070 Uiso 0.50 1 calc PR Q 2
C44' C -0.0846(8) 0.2475(8) 0.7204(5) 0.040(5) Uiso 0.50 1 d PD Q 2
H44C H -0.0637 0.2059 0.7488 0.048 Uiso 0.50 1 calc PR Q 2
H44D H -0.1108 0.2796 0.7390 0.048 Uiso 0.50 1 calc PR Q 2
C45' C -0.1320(8) 0.2273(9) 0.6894(6) 0.041(5) Uiso 0.50 1 d PD Q 2
H45E H -0.1518 0.2708 0.6621 0.049 Uiso 0.50 1 calc PR Q 2
H45F H -0.1750 0.1999 0.7172 0.049 Uiso 0.50 1 calc PR Q 2
N46' N -0.0899(5) 0.1831(6) 0.6564(4) 0.050(3) Uiso 0.50 1 d PD Q 2
H46B H -0.0898 0.1340 0.6750 0.060 Uiso 0.50 1 calc PR Q 2
C47' C -0.1391(16) 0.2183(18) 0.6068(9) 0.32(3) Uiso 0.50 1 d PD Q 2
H47C H -0.1902 0.1986 0.6202 0.380 Uiso 0.50 1 calc PR Q 2
H47D H -0.1428 0.2704 0.5956 0.380 Uiso 0.50 1 calc PR Q 2
C52' C 0.1420(8) 0.3004(9) 0.6207(5) 0.091(6) Uiso 0.50 1 d PD Q 2
H52C H 0.1533 0.3516 0.6055 0.109 Uiso 0.50 1 calc PR Q 2
H52D H 0.1904 0.2746 0.6180 0.109 Uiso 0.50 1 calc PR Q 2
N53' N 0.0986(5) 0.2886(6) 0.5830(5) 0.069(4) Uiso 0.50 1 d PD Q 2
H53B H 0.1307 0.2673 0.5608 0.083 Uiso 0.50 1 calc PR Q 2
C54' C 0.0663(8) 0.3589(6) 0.5399(5) 0.035(4) Uiso 0.50 1 d PD Q 2
H54C H 0.0342 0.3849 0.5618 0.042 Uiso 0.50 1 calc PR Q 2
H54D H 0.1080 0.3902 0.5140 0.042 Uiso 0.50 1 calc PR Q 2
C55' C 0.0223(8) 0.3404(7) 0.5061(5) 0.033(4) Uiso 0.50 1 d PD Q 2
H55C H 0.0526 0.3130 0.4846 0.040 Uiso 0.50 1 calc PR Q 2
H55D H 0.0011 0.3831 0.4789 0.040 Uiso 0.50 1 calc PR Q 2
N56' N -0.0378(7) 0.2957(7) 0.5530(5) 0.091(5) Uiso 0.50 1 d PD Q 2
H56B H -0.0769 0.3227 0.5643 0.109 Uiso 0.50 1 calc PR Q 2
C57' C -0.0568(18) 0.2644(12) 0.5093(8) 0.233(19) Uiso 0.50 1 d PD Q 2
H57C H -0.0897 0.2963 0.4839 0.280 Uiso 0.50 1 calc PR Q 2
H57D H -0.0114 0.2517 0.4863 0.280 Uiso 0.50 1 calc PR Q 2
C62' C 0.1012(10) 0.2005(7) 0.7092(7) 0.102(7) Uiso 0.50 1 d PD Q 2
H62C H 0.0737 0.1871 0.7493 0.122 Uiso 0.50 1 calc PR Q 2
H62D H 0.1521 0.1796 0.7103 0.122 Uiso 0.50 1 calc PR Q 2
N63' N 0.0625(7) 0.1706(6) 0.6786(4) 0.071(4) Uiso 0.50 1 d PD Q 2
H63B H 0.0273 0.1397 0.7070 0.085 Uiso 0.50 1 calc PR Q 2
C64' C 0.1132(10) 0.1239(9) 0.6486(8) 0.071(5) Uiso 0.50 1 d PD Q 2
H64C H 0.1540 0.1534 0.6193 0.085 Uiso 0.50 1 calc PR Q 2
H64D H 0.1363 0.0848 0.6775 0.085 Uiso 0.50 1 calc PR Q 2
C65' C 0.0700(12) 0.0941(8) 0.6212(8) 0.086(6) Uiso 0.50 1 d PD Q 2
H65C H 0.0292 0.0634 0.6493 0.103 Uiso 0.50 1 calc PR Q 2
H65D H 0.1022 0.0671 0.6003 0.103 Uiso 0.50 1 calc PR Q 2
N66' N 0.0407(8) 0.1609(7) 0.5814(6) 0.095(5) Uiso 0.50 1 d PD Q 2
H66B H 0.0725 0.1799 0.5460 0.114 Uiso 0.50 1 calc PR Q 2
C67' C -0.0405(10) 0.1400(11) 0.5770(11) 0.161(11) Uiso 0.50 1 d PD Q 2
H67C H -0.0321 0.1138 0.5510 0.193 Uiso 0.50 1 calc PR Q 2
H67D H -0.0637 0.1066 0.6155 0.193 Uiso 0.50 1 calc PR Q 2
C48' C -0.0976(8) 0.1995(9) 0.5562(6) 0.092(6) Uiso 0.50 1 d PD Q 2
N49' N -0.1462(6) 0.1873(7) 0.5219(4) 0.095(4) Uiso 0.50 1 d PD Q 2
O21' O 0.1578(8) 0.2946(8) 0.7118(6) 0.100(3) Uiso 0.50 1 d PD Q 2
H21' H 0.1494 0.2670 0.7469 0.149 Uiso 0.50 1 calc PR Q 2
O22' O -0.1838(8) 0.2373(7) 0.4960(7) 0.149(5) Uiso 0.50 1 d PD Q 2
O23' O -0.1462(11) 0.1280(7) 0.5211(9) 0.149(5) Uiso 0.50 1 d PD Q 2
O01W O 0.3500(4) 0.5720(3) 0.1144(2) 0.091(2) Uani 1 1 d . . .
H01X H 0.3649 0.5356 0.1401 0.136 Uiso 1 1 d . . .
H01Y H 0.3291 0.6004 0.1301 0.136 Uiso 1 1 d . . .
O02W O 0.3307(3) 0.0341(3) 0.4603(3) 0.0761(16) Uani 1 1 d . . .
H02X H 0.3758 0.0478 0.4506 0.114 Uiso 1 1 d . . .
H02Y H 0.3037 0.0641 0.4714 0.114 Uiso 1 1 d . . .
O03W O -0.1859(6) 0.3279(5) 0.5551(4) 0.120(3) Uiso 0.75 1 d P . .
H03X H -0.2245 0.3041 0.5759 0.181 Uiso 0.75 1 d P . .
H03Y H -0.1727 0.3502 0.5733 0.181 Uiso 0.75 1 d P . .
O04W O 0.1179(9) 0.5226(9) 0.5618(7) 0.132(5) Uiso 0.50 1 d P . .
H04X H 0.0732 0.5136 0.5803 0.199 Uiso 0.50 1 d P . .
H04Y H 0.1200 0.5378 0.5258 0.199 Uiso 0.50 1 d P . .
O05W O -0.0097(10) -0.0938(9) 0.9375(7) 0.138(6) Uiso 0.50 1 d P . .
H05X H -0.0204 -0.0772 0.9041 0.207 Uiso 0.50 1 d P . .
H05Y H 0.0011 -0.0594 0.9451 0.207 Uiso 0.50 1 d P . .
O06W O -0.2838(13) 0.4338(12) 0.5462(9) 0.190(8) Uiso 0.50 1 d P . .
H06X H -0.3268 0.4250 0.5677 0.285 Uiso 0.50 1 d P . .
H06Y H -0.2588 0.3951 0.5542 0.285 Uiso 0.50 1 d P . .
O07W O 0.7465(9) 0.5449(8) 0.2600(6) 0.123(5) Uiso 0.50 1 d P R 1
H07X H 0.7615 0.5072 0.2542 0.185 Uiso 0.50 1 d P S 1
H07Y H 0.7756 0.5784 0.2371 0.185 Uiso 0.50 1 d P T 1
O08W O 0.1572(12) 0.0782(12) 0.9797(9) 0.182(8) Uiso 0.50 1 d P U 1
H08X H 0.1595 0.1197 0.9538 0.272 Uiso 0.50 1 d P V 1
H08Y H 0.1167 0.0737 1.0040 0.272 Uiso 0.50 1 d P W 1
O09W O 0.6954(12) 0.5356(11) 0.3816(9) 0.172(7) Uiso 0.50 1 d P X 1
H09X H 0.6492 0.5268 0.3872 0.258 Uiso 0.50 1 d P Y 1
H09Y H 0.7160 0.5388 0.3479 0.258 Uiso 0.50 1 d P Z 1
O10W O 0.0748(7) 0.4679(6) 0.7106(5) 0.140(4) Uiso 0.75 1 d P A 1
H10X H 0.0943 0.4280 0.7122 0.210 Uiso 0.75 1 d P B 1
H10Y H 0.0470 0.4799 0.6857 0.210 Uiso 0.75 1 d P C 1
O11W O 0.1728(11) 0.4091(11) 0.7174(8) 0.064(6) Uiso 0.25 1 d P D 2
H11X H 0.1641 0.3960 0.7537 0.097 Uiso 0.25 1 d P E 2
H11Y H 0.1685 0.3752 0.7070 0.097 Uiso 0.25 1 d P F 2
O12W O 0.6402(13) 0.5492(12) 0.4443(10) 0.188(8) Uiso 0.50 1 d P G 2
H12X H 0.6118 0.5360 0.4280 0.282 Uiso 0.50 1 d P H 2
H12Y H 0.6145 0.5500 0.4756 0.282 Uiso 0.50 1 d P I 2
O13W O 0.9716(7) 0.4694(7) 0.2123(5) 0.095(4) Uiso 0.50 1 d P J 2
H13X H 0.9306 0.4553 0.2099 0.142 Uiso 0.50 1 d P K 2
H13Y H 0.9629 0.4901 0.2359 0.142 Uiso 0.50 1 d P L 2
O14W O 0.0510(13) 0.0516(12) 1.0027(10) 0.080(7) Uiso 0.25 1 d P M 2

loop_
_atom_site_aniso_label
_atom_site_aniso_U_11
_atom_site_aniso_U_22
_atom_site_aniso_U_33
_atom_site_aniso_U_23
_atom_site_aniso_U_13
_atom_site_aniso_U_12
O1A 0.069(4) 0.050(3) 0.050(3) -0.027(3) -0.016(3) 0.004(3)
C11A 0.052(5) 0.054(5) 0.024(4) -0.017(3) 0.001(3) -0.002(4)
C12A 0.048(5) 0.046(5) 0.033(4) -0.011(4) 0.012(3) -0.003(4)
C13A 0.048(5) 0.050(5) 0.044(4) -0.005(4) 0.014(4) -0.003(4)
C14A 0.044(5) 0.063(6) 0.056(5) -0.015(5) 0.010(4) -0.010(4)
C15A 0.059(6) 0.070(6) 0.042(4) -0.019(4) 0.006(4) -0.028(5)
C16A 0.056(5) 0.043(4) 0.029(4) -0.009(3) 0.006(3) -0.009(4)
S1A 0.0477(15) 0.134(3) 0.116(2) -0.044(2) 0.0019(14) -0.0249(15)
C1A 0.053(5) 0.047(5) 0.050(4) -0.025(4) 0.011(4) 0.002(4)
O2A 0.055(3) 0.057(3) 0.040(3) -0.022(2) -0.016(2) 0.007(2)
C21A 0.053(5) 0.038(4) 0.051(5) -0.037(4) -0.013(4) 0.015(3)
C22A 0.040(4) 0.036(4) 0.043(4) -0.028(3) -0.011(3) 0.008(3)
C23A 0.044(4) 0.025(3) 0.042(4) -0.021(3) -0.013(3) 0.001(3)
C24A 0.034(4) 0.024(4) 0.052(4) -0.019(3) -0.005(3) -0.002(3)
C25A 0.038(4) 0.034(4) 0.065(5) -0.033(4) -0.014(4) 0.010(3)
C26A 0.045(5) 0.045(4) 0.056(5) -0.037(4) -0.006(4) 0.002(3)
S2A 0.0421(11) 0.0322(10) 0.0622(12) -0.0182(9) -0.0170(9) 0.0035(8)
O21A 0.112(5) 0.055(3) 0.096(4) -0.052(3) -0.055(4) 0.032(3)
O22A 0.059(3) 0.046(3) 0.070(3) -0.019(3) -0.027(3) -0.007(2)
O23A 0.051(3) 0.066(4) 0.053(3) -0.010(3) -0.007(3) 0.001(3)
C2A 0.041(4) 0.041(4) 0.044(4) -0.026(3) -0.010(3) -0.001(3)
O3A 0.058(3) 0.038(3) 0.049(3) -0.026(2) -0.022(2) 0.010(2)
C31A 0.033(4) 0.045(4) 0.047(4) -0.025(4) -0.019(3) 0.008(3)
C32A 0.031(4) 0.035(4) 0.061(5) -0.028(4) -0.018(3) 0.010(3)
C33A 0.022(4) 0.047(5) 0.061(5) -0.034(4) -0.008(3) 0.008(3)
C34A 0.023(4) 0.041(4) 0.057(4) -0.022(4) -0.008(3) 0.003(3)
C35A 0.035(4) 0.029(4) 0.051(5) -0.022(4) -0.011(3) 0.004(3)
C36A 0.030(4) 0.038(4) 0.057(5) -0.028(4) -0.019(3) 0.009(3)
S3A 0.0270(10) 0.0572(12) 0.0580(11) -0.0317(10) 0.0053(8) -0.0017(8)
C3A 0.044(4) 0.039(4) 0.050(4) -0.027(4) -0.014(3) 0.012(3)
O4A 0.060(3) 0.035(3) 0.038(3) -0.015(2) -0.015(2) 0.009(2)
C41A 0.048(5) 0.026(4) 0.029(4) -0.009(3) -0.018(3) 0.006(3)
C42A 0.058(5) 0.027(4) 0.039(4) -0.011(3) -0.012(4) 0.005(3)
C43A 0.041(4) 0.029(4) 0.044(4) -0.013(3) -0.011(3) 0.003(3)
C44A 0.066(5) 0.017(3) 0.039(4) -0.006(3) -0.016(4) 0.006(3)
C45A 0.050(5) 0.027(4) 0.039(4) -0.014(3) -0.005(3) 0.012(3)
C46A 0.048(4) 0.018(3) 0.041(4) -0.006(3) -0.015(4) 0.012(3)
S4A 0.0792(15) 0.0394(11) 0.0456(11) -0.0215(10) -0.0254(10) 0.0088(10)
O41A 0.095(5) 0.152(6) 0.079(4) -0.052(4) -0.036(4) -0.027(4)
O42A 0.173(6) 0.043(3) 0.062(4) -0.031(3) -0.049(4) 0.032(4)
O43A 0.125(5) 0.037(3) 0.045(3) -0.018(3) -0.028(3) 0.011(3)
C4A 0.060(5) 0.045(4) 0.038(4) -0.015(4) -0.007(4) -0.013(4)
O1B 0.044(3) 0.037(3) 0.047(3) -0.013(2) -0.001(2) -0.001(2)
C11B 0.026(4) 0.043(4) 0.038(4) -0.020(4) 0.001(3) -0.004(3)
C12B 0.022(3) 0.027(4) 0.038(4) -0.008(3) 0.001(3) -0.007(3)
C13B 0.021(4) 0.029(4) 0.053(4) -0.015(4) -0.007(3) -0.003(3)
C14B 0.018(3) 0.035(4) 0.040(4) -0.011(3) -0.009(3) 0.004(3)
C15B 0.025(4) 0.034(4) 0.036(4) -0.004(3) -0.009(3) 0.003(3)
C16B 0.026(4) 0.037(4) 0.044(4) -0.014(4) -0.012(3) 0.007(3)
S1B 0.0321(10) 0.0534(12) 0.0458(11) -0.0192(10) -0.0123(8) 0.0064(8)
O11B 0.048(3) 0.092(4) 0.056(3) -0.033(3) -0.016(2) -0.007(3)
O12B 0.059(3) 0.070(4) 0.044(3) -0.016(3) -0.010(2) -0.006(3)
O13B 0.075(4) 0.077(4) 0.055(3) -0.036(3) -0.022(3) 0.030(3)
C1B 0.038(4) 0.035(4) 0.042(4) -0.008(3) 0.003(3) -0.011(3)
O2B 0.053(3) 0.062(3) 0.045(3) -0.025(3) -0.012(2) 0.007(2)
C21B 0.049(5) 0.031(4) 0.027(4) -0.004(3) 0.002(3) -0.002(3)
C22B 0.045(5) 0.040(4) 0.047(4) -0.015(4) -0.013(4) 0.004(3)
C23B 0.037(4) 0.041(4) 0.045(4) -0.004(4) -0.012(3) 0.001(3)
C24B 0.034(4) 0.036(4) 0.032(4) -0.003(3) -0.004(3) 0.002(3)
C25B 0.048(5) 0.026(4) 0.034(4) -0.007(3) -0.007(3) -0.004(3)
C26B 0.035(4) 0.030(4) 0.029(3) -0.003(3) -0.002(3) -0.006(3)
S2B 0.0523(14) 0.0554(14) 0.0617(13) -0.0224(11) -0.0040(10) 0.0103(10)
O21B 0.241(10) 0.058(5) 0.097(5) -0.006(4) 0.049(6) 0.053(5)
O22B 0.061(4) 0.090(4) 0.049(3) -0.026(3) 0.009(3) -0.002(3)
O23B 0.055(4) 0.168(7) 0.124(5) -0.088(5) -0.015(4) 0.013(4)
C2B 0.055(5) 0.058(5) 0.057(5) -0.024(4) -0.029(4) 0.014(4)
O3B 0.046(3) 0.049(3) 0.063(3) -0.024(3) -0.009(2) 0.000(2)
C31B 0.038(5) 0.067(6) 0.062(5) -0.041(4) -0.018(4) 0.000(4)
C32B 0.045(5) 0.048(5) 0.064(5) -0.030(4) -0.013(4) -0.004(4)
C33B 0.063(6) 0.043(5) 0.070(5) -0.029(4) -0.019(4) -0.006(4)
C34B 0.049(5) 0.062(6) 0.066(5) -0.039(5) -0.017(4) -0.003(4)
C35B 0.054(5) 0.064(6) 0.062(5) -0.037(5) -0.031(4) 0.016(4)
C36B 0.044(5) 0.049(5) 0.056(5) -0.029(4) -0.018(4) 0.006(4)
S3B 0.0454(13) 0.0857(18) 0.1065(18) -0.0506(16) -0.0308(13) 0.0025(12)
O31B 0.064(4) 0.079(5) 0.149(6) -0.025(4) -0.014(4) -0.017(3)
O32B 0.071(4) 0.127(6) 0.108(5) -0.023(4) -0.049(4) -0.013(4)
O33B 0.051(4) 0.154(7) 0.199(8) -0.135(6) -0.026(4) 0.017(4)
C3B 0.037(4) 0.043(4) 0.078(5) -0.033(4) -0.013(4) 0.002(3)
O4B 0.036(3) 0.036(3) 0.052(3) -0.022(2) -0.002(2) 0.005(2)
C41B 0.040(4) 0.021(3) 0.049(4) -0.013(3) 0.004(4) 0.004(3)
C42B 0.035(4) 0.025(4) 0.049(4) -0.015(3) -0.008(3) 0.003(3)
C43B 0.052(5) 0.024(4) 0.056(5) -0.016(4) -0.014(4) 0.012(3)
C44B 0.041(5) 0.030(4) 0.071(5) -0.026(4) 0.010(4) -0.001(3)
C45B 0.036(4) 0.035(4) 0.086(6) -0.031(4) 0.001(4) 0.006(3)
C46B 0.032(4) 0.026(4) 0.066(5) -0.021(4) -0.002(4) 0.001(3)
S4B 0.0859(18) 0.0511(14) 0.0732(15) -0.0235(13) 0.0300(13) -0.0120(13)
O41B 0.204(9) 0.080(5) 0.105(6) 0.005(5) 0.074(6) 0.031(6)
O42B 0.121(7) 0.174(8) 0.142(6) -0.093(6) 0.074(5) -0.099(6)
O43B 0.135(6) 0.077(4) 0.055(3) -0.032(3) 0.022(3) -0.028(4)
C4B 0.038(4) 0.029(4) 0.050(4) -0.008(3) -0.012(3) 0.009(3)
P1 0.0431(12) 0.0475(12) 0.0543(12) -0.0177(10) 0.0091(9) -0.0073(9)
C111 0.036(4) 0.043(4) 0.074(5) -0.033(4) -0.001(4) -0.007(3)
C112 0.048(5) 0.043(4) 0.055(5) -0.010(4) -0.004(4) -0.012(4)
C113 0.057(6) 0.058(5) 0.062(5) -0.030(4) -0.005(4) -0.014(4)
C114 0.043(5) 0.098(7) 0.093(6) -0.070(6) -0.013(5) -0.004(4)
C115 0.033(6) 0.195(12) 0.145(9) -0.125(9) -0.012(6) -0.014(6)
C116 0.042(6) 0.161(10) 0.115(8) -0.111(8) 0.010(5) -0.023(5)
C121 0.038(4) 0.046(5) 0.068(5) -0.029(4) -0.003(4) -0.005(4)
C122 0.053(6) 0.047(5) 0.114(7) -0.018(5) -0.022(5) -0.004(4)
C123 0.081(7) 0.048(5) 0.126(8) -0.026(6) -0.040(6) -0.002(5)
C124 0.038(5) 0.069(6) 0.100(7) -0.049(6) -0.006(5) 0.006(4)
C125 0.045(5) 0.071(6) 0.058(5) -0.038(5) 0.001(4) -0.004(4)
C126 0.049(5) 0.058(5) 0.041(4) -0.027(4) 0.007(4) -0.013(4)
C131 0.054(5) 0.046(4) 0.028(4) -0.014(4) 0.006(3) -0.001(4)
C132 0.070(6) 0.057(5) 0.036(4) -0.021(4) -0.003(4) -0.011(4)
C133 0.070(6) 0.045(5) 0.047(5) -0.015(4) -0.008(4) -0.002(4)
C134 0.079(6) 0.056(5) 0.057(5) -0.036(4) -0.021(4) 0.012(4)
C135 0.058(5) 0.087(7) 0.056(5) -0.051(5) -0.008(4) 0.015(5)
C136 0.061(5) 0.064(5) 0.046(4) -0.032(4) -0.002(4) 0.012(4)
P2 0.0554(14) 0.0661(14) 0.0669(14) -0.0408(12) -0.0190(11) 0.0173(10)
C211 0.054(5) 0.059(5) 0.084(6) -0.044(5) -0.022(5) 0.008(4)
C212 0.063(6) 0.076(6) 0.128(8) -0.063(6) -0.032(6) 0.023(5)
C213 0.065(7) 0.084(8) 0.131(9) -0.062(7) -0.045(6) 0.010(6)
C214 0.067(7) 0.069(7) 0.151(11) -0.070(8) -0.014(7) 0.003(5)
C215 0.081(8) 0.092(8) 0.113(8) -0.055(7) -0.008(7) -0.008(7)
C216 0.088(8) 0.068(7) 0.087(7) -0.040(6) -0.021(6) 0.001(5)
C221 0.100(8) 0.072(7) 0.088(7) -0.049(6) -0.031(6) 0.044(6)
C222 0.127(10) 0.128(9) 0.093(8) -0.064(8) -0.062(7) 0.088(7)
C223 0.226(17) 0.150(13) 0.100(11) -0.077(10) -0.089(11) 0.119(13)
C224 0.28(2) 0.22(2) 0.058(9) -0.075(12) -0.053(10) 0.100(17)
C225 0.33(3) 0.196(17) 0.072(10) -0.048(11) -0.037(11) 0.052(16)
C226 0.166(12) 0.118(11) 0.086(9) -0.045(8) -0.024(8) 0.018(9)
C231 0.052(5) 0.053(5) 0.052(4) -0.027(4) -0.009(4) 0.004(4)
C232 0.040(5) 0.056(5) 0.070(5) -0.035(4) -0.010(4) 0.002(4)
C233 0.055(5) 0.063(5) 0.086(6) -0.049(5) -0.010(4) 0.006(4)
C234 0.074(6) 0.056(5) 0.072(5) -0.036(5) -0.032(5) 0.004(5)
C235 0.056(6) 0.069(6) 0.088(6) -0.042(5) -0.041(5) 0.016(4)
C236 0.056(6) 0.086(7) 0.087(6) -0.041(6) -0.027(5) 0.015(5)
C241 0.055(5) 0.067(5) 0.067(5) -0.039(5) -0.023(4) 0.014(4)
C242 0.077(6) 0.063(6) 0.076(6) -0.038(5) -0.035(5) 0.023(5)
C243 0.061(6) 0.065(6) 0.089(6) -0.029(5) -0.032(5) 0.005(5)
C244 0.050(5) 0.059(5) 0.089(6) -0.039(5) -0.026(5) 0.012(4)
C245 0.054(5) 0.053(5) 0.075(6) -0.036(5) -0.008(4) 0.000(4)
C246 0.043(5) 0.056(5) 0.074(5) -0.034(5) -0.006(4) 0.004(4)
P3 0.0482(14) 0.0517(14) 0.112(2) -0.0195(14) -0.0002(13) -0.0136(11)
C311 0.040(5) 0.050(5) 0.081(6) -0.025(4) -0.003(4) -0.008(4)
C312 0.047(6) 0.072(7) 0.112(7) -0.044(6) -0.013(5) -0.015(5)
C313 0.066(6) 0.063(6) 0.081(6) -0.041(5) -0.030(5) 0.009(5)
C314 0.058(5) 0.057(5) 0.050(4) -0.029(4) -0.023(4) 0.010(4)
C315 0.049(5) 0.054(5) 0.041(4) -0.021(4) -0.007(3) 0.001(4)
C316 0.038(5) 0.056(5) 0.058(5) -0.026(4) -0.007(4) 0.002(4)
C331 0.077(6) 0.030(4) 0.078(6) -0.012(4) -0.024(5) -0.012(4)
C332 0.125(9) 0.043(5) 0.084(7) -0.034(5) -0.037(6) 0.010(5)
C333 0.185(13) 0.042(6) 0.095(8) -0.046(6) 0.006(9) -0.023(7)
C334 0.116(9) 0.036(5) 0.083(7) -0.034(5) 0.004(6) -0.012(5)
C335 0.065(6) 0.041(5) 0.094(7) -0.018(5) -0.015(5) -0.014(4)
C336 0.060(6) 0.050(5) 0.077(6) -0.034(5) 0.017(5) -0.023(4)
C341 0.059(6) 0.047(5) 0.082(7) -0.003(5) 0.031(5) -0.004(4)
C342 0.078(7) 0.055(6) 0.053(6) -0.003(5) 0.010(5) 0.010(5)
C343 0.104(8) 0.051(6) 0.071(7) -0.011(5) 0.008(6) 0.028(5)
C344 0.167(13) 0.073(8) 0.058(7) -0.008(7) 0.021(8) 0.031(8)
C345 0.205(17) 0.083(10) 0.079(10) 0.010(8) 0.048(10) -0.011(10)
C346 0.107(9) 0.086(8) 0.127(11) -0.023(8) 0.053(8) -0.007(7)
P4 0.077(3) 0.062(3) 0.051(2) -0.030(2) -0.026(2) 0.009(2)
O01W 0.156(6) 0.060(4) 0.040(3) -0.019(3) -0.012(3) 0.064(4)
O02W 0.056(4) 0.047(3) 0.114(5) -0.026(3) -0.004(3) 0.005(3)

loop_
_atom_type_symbol
_atom_type_description
_atom_type_scat_dispersion_real
_atom_type_scat_dispersion_imag
_atom_type_scat_source
C C 0.0033 0.0016 'International Tables Vol C Tables 4.2.6.8 and 6.1.1.4'
H H 0.0000 0.0000 'International Tables Vol C Tables 4.2.6.8 and 6.1.1.4'
N N 0.0061 0.0033 'International Tables Vol C Tables 4.2.6.8 and 6.1.1.4'
O O 0.0106 0.0060 'International Tables Vol C Tables 4.2.6.8 and 6.1.1.4'
P P 0.1023 0.0942 'International Tables Vol C Tables 4.2.6.8 and 6.1.1.4'
S S 0.1246 0.1234 'International Tables Vol C Tables 4.2.6.8 and 6.1.1.4'
Co Co 0.3494 0.9721 'International Tables Vol C Tables 4.2.6.8 and 6.1.1.4'

loop_
_geom_angle_atom_site_label_1
_geom_angle_atom_site_label_2
_geom_angle_atom_site_label_3
_geom_angle
C11A O1A H1AC 109.5
C11A O1A H1AD 109.2
H1AC O1A H1AD 109.4
O1A C11A C12A 116.8(6)
O1A C11A C16A 121.6(7)
C12A C11A C16A 121.6(7)
C13A C12A C11A 119.0(7)
C13A C12A C1A 121.1(7)
C11A C12A C1A 119.8(7)
C12A C13A C14A 121.1(7)
C12A C13A H13A 119.5
C14A C13A H13A 119.5
C15A C14A C13A 119.2(7)
C15A C14A S1A 120.6(6)
C13A C14A S1A 120.1(6)
C14A C15A C16A 121.6(7)
C14A C15A H15A 119.2
C16A C15A H15A 119.2
C15A C16A C11A 117.6(7)
C15A C16A C4A 121.3(7)
C11A C16A C4A 121.0(7)
O15A S1A O14A 115.0(5)
O11A S1A O12A 116.0(7)
O11A S1A O13A 114.5(7)
O12A S1A O13A 106.9(6)
O15A S1A O16A 111.7(4)
O14A S1A O16A 106.3(4)
O11A S1A C14A 114.6(9)
O15A S1A C14A 110.5(5)
O14A S1A C14A 107.9(5)
O12A S1A C14A 101.9(8)
O13A S1A C14A 101.3(8)
O16A S1A C14A 104.8(4)
C12A C1A C26A 110.0(5)
C12A C1A H1AA 109.7
C26A C1A H1AA 109.7
C12A C1A H1AB 109.7
C26A C1A H1AB 109.7
H1AA C1A H1AB 108.2
C21A O2A H2AC 109.5
C21A O2A H2AD 108.8
H2AC O2A H2AD 109.5
O2A C21A C26A 119.8(6)
O2A C21A C22A 119.9(6)
C26A C21A C22A 120.3(6)
C23A C22A C21A 119.6(6)
C23A C22A C2A 119.6(6)
C21A C22A C2A 120.6(6)
C22A C23A C24A 121.3(6)
C22A C23A H23A 119.4
C24A C23A H23A 119.4
C23A C24A C25A 119.2(6)
C23A C24A S2A 120.8(5)
C25A C24A S2A 119.9(5)
C26A C25A C24A 121.2(6)
C26A C25A H25A 119.4
C24A C25A H25A 119.4
C25A C26A C21A 118.4(6)
C25A C26A C1A 119.6(6)
C21A C26A C1A 122.0(7)
O21A S2A O22A 114.7(3)
O21A S2A O23A 114.0(3)
O22A S2A O23A 108.3(3)
O21A S2A C24A 107.3(3)
O22A S2A C24A 105.7(3)
O23A S2A C24A 106.1(3)
C22A C2A C36A 109.7(5)
C22A C2A H2AA 109.7
C36A C2A H2AA 109.7
C22A C2A H2AB 109.7
C36A C2A H2AB 109.7
H2AA C2A H2AB 108.2
C31A O3A H3AC 109.5
C31A O3A H3AD 109.0
H3AC O3A H3AD 109.6
O3A C31A C36A 119.1(6)
O3A C31A C32A 121.2(6)
C36A C31A C32A 119.7(6)
C33A C32A C31A 119.4(6)
C33A C32A C3A 120.1(6)
C31A C32A C3A 120.5(6)
C34A C33A C32A 119.3(6)
C34A C33A H33A 120.3
C32A C33A H33A 120.3
C35A C34A C33A 120.5(6)
C35A C34A S3A 119.2(5)
C33A C34A S3A 120.3(5)
C36A C35A C34A 121.4(6)
C36A C35A H35A 119.3
C34A C35A H35A 119.3
C35A C36A C31A 119.7(6)
C35A C36A C2A 121.4(6)
C31A C36A C2A 118.6(6)
O33A S3A O31A 117.4(4)
O35A S3A O34A 113.4(4)
O33A S3A O32A 112.4(4)
O31A S3A O32A 111.9(4)
O35A S3A O36A 109.6(4)
O34A S3A O36A 104.9(4)
O35A S3A C34A 113.0(4)
O34A S3A C34A 109.1(4)
O32A S3A C34A 101.0(4)
O36A S3A C34A 106.3(4)
C46A C3A C32A 112.5(5)
C46A C3A H3AA 109.1
C32A C3A H3AA 109.1
C46A C3A H3AB 109.1
C32A C3A H3AB 109.1
H3AA C3A H3AB 107.8
C41A O4A H4AC 109.5
C41A O4A H4AD 109.5
H4AC O4A H4AD 109.5
O4A C41A C42A 120.2(6)
O4A C41A C46A 119.5(6)
C42A C41A C46A 120.3(6)
C41A C42A C43A 120.1(6)
C41A C42A C4A 120.7(6)
C43A C42A C4A 119.2(6)
C44A C43A C42A 119.4(6)
C44A C43A H43A 120.3
C42A C43A H43A 120.3
C43A C44A C45A 119.7(6)
C43A C44A S4A 121.1(5)
C45A C44A S4A 119.2(5)
C46A C45A C44A 121.7(6)
C46A C45A H45A 119.2
C44A C45A H45A 119.2
C45A C46A C41A 118.8(6)
C45A C46A C3A 120.3(6)
C41A C46A C3A 121.0(6)
O42A S4A O41A 113.1(4)
O42A S4A O43A 112.7(4)
O41A S4A O43A 110.8(4)
O42A S4A C44A 108.3(3)
O41A S4A C44A 106.4(4)
O43A S4A C44A 105.0(3)
C42A C4A C16A 114.8(5)
C42A C4A H4AA 108.6
C16A C4A H4AA 108.6
C42A C4A H4AB 108.6
C16A C4A H4AB 108.6
H4AA C4A H4AB 107.6
C11B O1B H1BC 109.5
C11B O1B H1BD 109.4
H1BC O1B H1BD 109.5
O1B C11B C16B 122.0(6)
O1B C11B C12B 118.6(5)
C16B C11B C12B 119.4(6)
C13B C12B C11B 119.2(5)
C13B C12B C1B 121.9(6)
C11B C12B C1B 118.6(6)
C12B C13B C14B 121.3(6)
C12B C13B H13B 119.3
C14B C13B H13B 119.3
C13B C14B C15B 119.8(6)
C13B C14B S1B 119.7(5)
C15B C14B S1B 120.4(5)
C16B C15B C14B 120.3(6)
C16B C15B H15B 119.9
C14B C15B H15B 119.9
C15B C16B C11B 119.9(6)
C15B C16B C4B 119.5(6)
C11B C16B C4B 120.5(6)
O13B S1B O12B 114.0(3)
O13B S1B O11B 112.7(3)
O12B S1B O11B 109.1(3)
O13B S1B C14B 107.4(3)
O12B S1B C14B 107.6(3)
O11B S1B C14B 105.5(3)
C12B C1B C26B 110.3(5)
C12B C1B H1BA 109.6
C26B C1B H1BA 109.6
C12B C1B H1BB 109.6
C26B C1B H1BB 109.6
H1BA C1B H1BB 108.1
C21B O2B H2BC 109.5
C21B O2B H2BD 109.2
H2BC O2B H2BD 109.4
O2B C21B C26B 118.0(6)
O2B C21B C22B 119.5(6)
C26B C21B C22B 122.5(6)
C23B C22B C21B 117.8(6)
C23B C22B C2B 119.1(6)
C21B C22B C2B 123.0(7)
C22B C23B C24B 120.8(6)
C22B C23B H23B 119.6
C24B C23B H23B 119.6
C25B C24B C23B 120.9(6)
C25B C24B S2B 119.0(5)
C23B C24B S2B 120.1(5)
C24B C25B C26B 120.4(6)
C24B C25B H25B 119.8
C26B C25B H25B 119.8
C25B C26B C21B 117.5(6)
C25B C26B C1B 119.3(6)
C21B C26B C1B 123.1(6)
O21B S2B O22B 114.7(5)
O21B S2B O23B 113.1(5)
O22B S2B O23B 107.4(4)
O21B S2B C24B 108.4(4)
O22B S2B C24B 107.5(3)
O23B S2B C24B 105.2(3)
C22B C2B C36B 111.0(6)
C22B C2B H2BA 109.4
C36B C2B H2BA 109.4
C22B C2B H2BB 109.4
C36B C2B H2BB 109.4
H2BA C2B H2BB 108.0
C31B O3B H3BC 109.5
C31B O3B H3BD 109.3
H3BC O3B H3BD 109.5
O3B C31B C36B 118.6(7)
O3B C31B C32B 120.4(7)
C36B C31B C32B 120.9(7)
C33B C32B C31B 117.5(7)
C33B C32B C3B 120.0(7)
C31B C32B C3B 122.5(7)
C34B C33B C32B 122.1(7)
C34B C33B H33B 118.9
C32B C33B H33B 118.9
C33B C34B C35B 119.0(7)
C33B C34B S3B 122.1(6)
C35B C34B S3B 118.9(6)
C36B C35B C34B 121.2(7)
C36B C35B H35B 119.4
C34B C35B H35B 119.4
C35B C36B C31B 119.4(7)
C35B C36B C2B 122.2(7)
C31B C36B C2B 118.3(7)
O32B S3B O33B 110.4(5)
O32B S3B O31B 112.9(4)
O33B S3B O31B 112.2(5)
O32B S3B C34B 107.5(4)
O33B S3B C34B 106.3(3)
O31B S3B C34B 107.1(4)
C46B C3B C32B 116.6(6)
C46B C3B H3BA 108.1
C32B C3B H3BA 108.1
C46B C3B H3BB 108.1
C32B C3B H3BB 108.1
H3BA C3B H3BB 107.3
C41B O4B H4BC 109.5
C41B O4B H4BD 109.3
H4BC O4B H4BD 109.6
O4B C41B C42B 119.8(6)
O4B C41B C46B 120.3(6)
C42B C41B C46B 119.9(6)
C43B C42B C41B 119.1(6)
C43B C42B C4B 119.8(6)
C41B C42B C4B 121.2(6)
C44B C43B C42B 121.3(6)
C44B C43B H43B 119.4
C42B C43B H43B 119.4
C43B C44B C45B 120.2(7)
C43B C44B S4B 118.4(6)
C45B C44B S4B 121.3(6)
C46B C45B C44B 120.9(7)
C46B C45B H45B 119.5
C44B C45B H45B 119.5
C45B C46B C41B 118.6(6)
C45B C46B C3B 121.1(6)
C41B C46B C3B 120.3(6)
O41B S4B O42B 109.4(6)
O41B S4B O43B 112.4(5)
O42B S4B O43B 113.9(5)
O41B S4B C44B 105.6(4)
O42B S4B C44B 109.3(4)
O43B S4B C44B 105.8(3)
C42B C4B C16B 111.7(5)
C42B C4B H4BA 109.3
C16B C4B H4BA 109.3
C42B C4B H4BB 109.3
C16B C4B H4BB 109.3
H4BA C4B H4BB 107.9
C11" P1 C111 114.1(4)
C11" P1 C131 103.6(4)
C111 P1 C131 109.4(3)
C11" P1 C121 110.8(5)
C111 P1 C121 109.9(3)
C131 P1 C121 108.7(3)
C111 P1 C141 100.5(4)
C131 P1 C141 115.8(4)
C121 P1 C141 112.2(5)
C116 C111 C112 118.3(7)
C116 C111 P1 119.1(6)
C112 C111 P1 122.1(5)
C113 C112 C111 119.6(7)
C113 C112 H112 120.2
C111 C112 H112 120.2
C114 C113 C112 122.0(8)
C114 C113 H113 119.0
C112 C113 H113 119.0
C113 C114 C115 119.2(8)
C113 C114 H114 120.4
C115 C114 H114 120.4
C116 C115 C114 119.8(8)
C116 C115 H115 120.1
C114 C115 H115 120.1
C115 C116 C111 121.1(8)
C115 C116 H116 119.5
C111 C116 H116 119.5
C126 C121 C122 120.9(7)
C126 C121 P1 119.2(6)
C122 C121 P1 119.9(5)
C123 C122 C121 118.9(8)
C123 C122 H122 120.5
C121 C122 H122 120.5
C122 C123 C124 119.2(8)
C122 C123 H123 120.4
C124 C123 H123 120.4
C125 C124 C123 120.3(8)
C125 C124 H124 119.8
C123 C124 H124 119.8
C126 C125 C124 120.2(7)
C126 C125 H125 119.9
C124 C125 H125 119.9
C125 C126 C121 120.1(7)
C125 C126 H126 119.9
C121 C126 H126 119.9
C132 C131 C136 120.3(7)
C132 C131 P1 120.2(5)
C136 C131 P1 119.4(6)
C131 C132 C133 119.0(6)
C131 C132 H132 120.5
C133 C132 H132 120.5
C134 C133 C132 120.7(7)
C134 C133 H133 119.7
C132 C133 H133 119.7
C133 C134 C135 120.7(7)
C133 C134 H134 119.6
C135 C134 H134 119.6
C136 C135 C134 120.6(7)
C136 C135 H135 119.7
C134 C135 H135 119.7
C135 C136 C131 118.6(7)
C135 C136 H136 120.7
C131 C136 H136 120.7
C142 C141 C146 120.0
C142 C141 P1 116.8(6)
C146 C141 P1 123.1(6)
C141 C142 C143 120.0
C141 C142 H142 120.0
C143 C142 H142 120.0
C142 C143 C144 120.0
C142 C143 H143 120.0
C144 C143 H143 120.0
C145 C144 C143 120.0
C145 C144 H144 120.0
C143 C144 H144 120.0
C144 C145 C146 120.0
C144 C145 H145 120.0
C146 C145 H145 120.0
C145 C146 C141 120.0
C145 C146 H146 120.0
C141 C146 H146 120.0
C16" C11" C12" 120.0
C16" C11" P1 115.9(6)
C12" C11" P1 123.9(6)
C13" C12" C11" 120.0
C13" C12" H12" 120.0
C11" C12" H12" 120.0
C12" C13" C14" 120.0
C12" C13" H13" 120.0
C14" C13" H13" 120.0
C15" C14" C13" 120.0
C15" C14" H14" 120.0
C13" C14" H14" 120.0
C16" C15" C14" 120.0
C16" C15" H15" 120.0
C14" C15" H15" 120.0
C15" C16" C11" 120.0
C15" C16" H16" 120.0
C11" C16" H16" 120.0
C221 P2 C231 107.8(4)
C221 P2 C241 111.0(4)
C231 P2 C241 109.7(3)
C221 P2 C211 107.8(5)
C231 P2 C211 109.9(4)
C241 P2 C211 110.6(4)
C216 C211 C212 120.7(8)
C216 C211 P2 121.2(7)
C212 C211 P2 118.1(7)
C213 C212 C211 117.6(9)
C213 C212 H212 121.2
C211 C212 H212 121.2
C214 C213 C212 120.8(9)
C214 C213 H213 119.6
C212 C213 H213 119.6
C215 C214 C213 122.1(10)
C215 C214 H214 119.0
C213 C214 H214 119.0
C214 C215 C216 118.9(10)
C214 C215 H215 120.6
C216 C215 H215 120.6
C211 C216 C215 119.8(9)
C211 C216 H216 120.1
C215 C216 H216 120.1
C226 C221 C222 117.8(10)
C226 C221 P2 122.5(8)
C222 C221 P2 119.7(9)
C223 C222 C221 119.7(13)
C223 C222 H222 120.1
C221 C222 H222 120.1
C222 C223 C224 119.5(14)
C222 C223 H223 120.2
C224 C223 H223 120.2
C225 C224 C223 122.6(14)
C225 C224 H224 118.7
C223 C224 H224 118.7
C224 C225 C226 115.8(16)
C224 C225 H225 122.1
C226 C225 H225 122.1
C221 C226 C225 124.1(14)
C221 C226 H226 117.9
C225 C226 H226 117.9
C232 C231 C236 118.2(7)
C232 C231 P2 119.9(5)
C236 C231 P2 121.3(6)
C233 C232 C231 120.4(7)
C233 C232 H232 119.8
C231 C232 H232 119.8
C232 C233 C234 120.2(7)
C232 C233 H233 119.9
C234 C233 H233 119.9
C235 C234 C233 120.2(7)
C235 C234 H234 119.9
C233 C234 H234 119.9
C234 C235 C236 121.9(8)
C234 C235 H235 119.1
C236 C235 H235 119.1
C235 C236 C231 119.1(8)
C235 C236 H236 120.5
C231 C236 H236 120.5
C246 C241 C242 120.8(7)
C246 C241 P2 121.0(6)
C242 C241 P2 118.1(6)
C241 C242 C243 118.0(8)
C241 C242 H242 121.0
C243 C242 H242 121.0
C244 C243 C242 120.9(8)
C244 C243 H243 119.5
C242 C243 H243 119.5
C245 C244 C243 119.5(8)
C245 C244 H244 120.2
C243 C244 H244 120.2
C244 C245 C246 120.4(8)
C244 C245 H245 119.8
C246 C245 H245 119.8
C241 C246 C245 120.3(7)
C241 C246 H246 119.8
C245 C246 H246 119.8
C31" P3 C311 117.9(9)
C31" P3 C341 89.8(9)
C311 P3 C341 110.0(4)
C31" P3 C331 120.4(10)
C311 P3 C331 109.1(4)
C341 P3 C331 106.9(4)
C311 P3 C321 107.1(4)
C341 P3 C321 115.1(4)
C331 P3 C321 108.5(4)
C316 C311 C312 118.0(7)
C316 C311 P3 119.1(6)
C312 C311 P3 122.9(6)
C313 C312 C311 121.1(7)
C313 C312 H312 119.4
C311 C312 H312 119.4
C314 C313 C312 120.5(8)
C314 C313 H313 119.8
C312 C313 H313 119.8
C313 C314 C315 118.9(7)
C313 C314 H314 120.6
C315 C314 H314 120.6
C316 C315 C314 121.6(7)
C316 C315 H315 119.2
C314 C315 H315 119.2
C315 C316 C311 119.8(7)
C315 C316 H316 120.1
C311 C316 H316 120.1
C322 C321 C326 120.0
C322 C321 P3 117.7(6)
C326 C321 P3 122.3(6)
C323 C322 C321 120.0
C323 C322 H322 120.0
C321 C322 H322 120.0
C324 C323 C322 120.0
C324 C323 H323 120.0
C322 C323 H323 120.0
C323 C324 C325 120.0
C323 C324 H324 120.0
C325 C324 H324 120.0
C324 C325 C326 120.0
C324 C325 H325 120.0
C326 C325 H325 120.0
C325 C326 C321 120.0
C325 C326 H326 120.0
C321 C326 H326 120.0
C32" C31" C36" 120.0
C32" C31" P3 132(2)
C36" C31" P3 108(2)
C31" C32" C33" 120.0
C31" C32" H32" 120.0
C33" C32" H32" 120.0
C34" C33" C32" 120.0
C34" C33" H33" 120.0
C32" C33" H33" 120.0
C33" C34" C35" 120.0
C33" C34" H34" 120.0
C35" C34" H34" 120.0
C36" C35" C34" 120.0
C36" C35" H35" 120.0
C34" C35" H35" 120.0
C31" C36" C35" 120.0
C31" C36" H36" 120.0
C35" C36" H36" 120.0
C332 C331 C336 119.0(9)
C332 C331 P3 121.4(7)
C336 C331 P3 119.7(7)
C331 C332 C333 120.1(10)
C331 C332 H332 119.9
C333 C332 H332 119.9
C334 C333 C332 120.9(10)
C334 C333 H333 119.5
C332 C333 H333 119.5
C335 C334 C333 119.8(10)
C335 C334 H334 120.1
C333 C334 H334 120.1
C334 C335 C336 121.9(9)
C334 C335 H335 119.1
C336 C335 H335 119.1
C331 C336 C335 118.3(8)
C331 C336 H336 120.9
C335 C336 H336 120.9
C346 C341 C342 119.1(11)
C346 C341 P3 120.0(10)
C342 C341 P3 120.5(6)
C341 C342 C343 123.0(8)
C341 C342 H342 118.5
C343 C342 H342 118.5
C344 C343 C342 119.1(11)
C344 C343 H343 120.5
C342 C343 H343 120.5
C345 C344 C343 119.8(13)
C345 C344 H344 120.1
C343 C344 H344 120.1
C344 C345 C346 122.3(12)
C344 C345 H345 118.9
C346 C345 H345 118.9
C341 C346 C345 116.6(12)
C341 C346 H346 121.7
C345 C346 H346 121.7
C441 P4 C421 107.1(6)
C441 P4 C431 113.1(8)
C421 P4 C431 112.5(6)
C441 P4 C411 109.5(7)
C421 P4 C411 109.6(6)
C431 P4 C411 105.0(7)
C412 C411 C416 120.0
C412 C411 P4 120.1(9)
C416 C411 P4 119.8(9)
C413 C412 C411 120.0
C413 C412 H412 120.0
C411 C412 H412 120.0
C412 C413 C414 120.0
C412 C413 H413 120.0
C414 C413 H413 120.0
C413 C414 C415 120.0
C413 C414 H414 120.0
C415 C414 H414 120.0
C414 C415 C416 120.0
C414 C415 H415 120.0
C416 C415 H415 120.0
C415 C416 C411 120.0
C415 C416 H416 120.0
C411 C416 H416 120.0
C422 C421 C426 120.0
C422 C421 P4 117.9(5)
C426 C421 P4 121.5(5)
C423 C422 C421 120.0
C423 C422 H422 120.0
C421 C422 H422 120.0
C422 C423 C424 120.0
C422 C423 H423 120.0
C424 C423 H423 120.0
C425 C424 C423 120.0
C425 C424 H424 120.0
C423 C424 H424 120.0
C426 C425 C424 120.0
C426 C425 H425 120.0
C424 C425 H425 120.0
C425 C426 C421 120.0
C425 C426 H426 120.0
C421 C426 H426 120.0
C432 C431 C436 120.0
C432 C431 P4 117.2(11)
C436 C431 P4 122.8(11)
C431 C432 C433 120.0
C431 C432 H432 120.0
C433 C432 H432 120.0
C434 C433 C432 120.0
C434 C433 H433 120.0
C432 C433 H433 120.0
C435 C434 C433 120.0
C435 C434 H434 120.0
C433 C434 H434 120.0
C434 C435 C436 120.0
C434 C435 H435 120.0
C436 C435 H435 120.0
C435 C436 C431 120.0
C435 C436 H436 120.0
C431 C436 H436 120.0
C442 C441 C446 120.0
C442 C441 P4 119.0(9)
C446 C441 P4 120.5(9)
C441 C442 C443 120.0
C441 C442 H442 120.0
C443 C442 H442 120.0
C444 C443 C442 120.0
C444 C443 H443 120.0
C442 C443 H443 120.0
C443 C444 C445 120.0
C443 C444 H444 120.0
C445 C444 H444 120.0
C446 C445 C444 120.0
C446 C445 H445 120.0
C444 C445 H445 120.0
C445 C446 C441 120.0
C445 C446 H446 120.0
C441 C446 H446 120.0
N13 Co1 N23 90.9(5)
N13 Co1 N33 93.3(5)
N23 Co1 N33 92.7(5)
N13 Co1 N26 94.6(5)
N23 Co1 N26 84.6(5)
N33 Co1 N26 171.7(5)
N13 Co1 N16 86.4(4)
N23 Co1 N16 173.7(5)
N33 Co1 N16 93.1(5)
N26 Co1 N16 89.9(5)
N13 Co1 N36 176.2(5)
N23 Co1 N36 92.4(6)
N33 Co1 N36 84.7(5)
N26 Co1 N36 87.6(5)
N16 Co1 N36 90.5(5)
O11 C11 C22 104.7(10)
O11 C11 C12 111.3(10)
C22 C11 C12 111.9(7)
O11 C11 C32 105.4(10)
C22 C11 C32 111.5(7)
C12 C11 C32 111.8(7)
N13 C12 C11 114.3(10)
N13 C12 H12A 108.7
C11 C12 H12A 108.7
N13 C12 H12B 108.7
C11 C12 H12B 108.7
H12A C12 H12B 107.6
C12 N13 C14 111.6(10)
C12 N13 Co1 115.7(8)
C14 N13 Co1 108.6(8)
C12 N13 H13C 106.8
C14 N13 H13C 106.8
Co1 N13 H13C 106.8
N13 C14 C15 102.8(9)
N13 C14 H14A 111.2
C15 C14 H14A 111.2
N13 C14 H14B 111.2
C15 C14 H14B 111.2
H14A C14 H14B 109.1
N16 C15 C14 106.6(9)
N16 C15 H15C 110.4
C14 C15 H15C 110.4
N16 C15 H15D 110.4
C14 C15 H15D 110.4
H15C C15 H15D 108.6
C15 N16 C17 112.9(10)
C15 N16 Co1 104.6(7)
C17 N16 Co1 118.3(8)
C15 N16 H16A 106.8
C17 N16 H16A 106.8
Co1 N16 H16A 106.8
N16 C17 C18 114.0(10)
N16 C17 H17A 108.7
C18 C17 H17A 108.8
N16 C17 H17B 108.7
C18 C17 H17B 108.7
H17A C17 H17B 107.6
N23 C22 C11 114.5(10)
N23 C22 H22A 108.6
C11 C22 H22A 108.6
N23 C22 H22B 108.6
C11 C22 H22B 108.6
H22A C22 H22B 107.6
C22 N23 C24 118.4(11)
C22 N23 Co1 115.9(8)
C24 N23 Co1 107.1(7)
C22 N23 H23C 104.6
C24 N23 H23C 104.6
Co1 N23 H23C 104.6
N23 C24 C25 112.9(10)
N23 C24 H24A 109.0
C25 C24 H24A 109.0
N23 C24 H24B 109.0
C25 C24 H24B 109.0
H24A C24 H24B 107.8
N26 C25 C24 99.8(9)
N26 C25 H25C 111.8
C24 C25 H25C 111.8
N26 C25 H25D 111.8
C24 C25 H25D 111.8
H25C C25 H25D 109.5
C25 N26 C27 106.3(10)
C25 N26 Co1 112.9(8)
C27 N26 Co1 119.3(8)
C25 N26 H26A 105.8
C27 N26 H26A 105.8
Co1 N26 H26A 105.8
N26 C27 C18 112.9(10)
N26 C27 H27A 109.0
C18 C27 H27A 109.0
N26 C27 H27B 109.0
C18 C27 H27B 109.0
H27A C27 H27B 107.8
N33 C32 C11 117.7(12)
N33 C32 H32A 107.9
C11 C32 H32A 107.9
N33 C32 H32B 107.9
C11 C32 H32B 107.9
H32A C32 H32B 107.2
C32 N33 C34 110.2(11)
C32 N33 Co1 113.1(9)
C34 N33 Co1 108.7(8)
C32 N33 H33C 108.2
C34 N33 H33C 108.2
Co1 N33 H33C 108.2
N33 C34 C35 105.8(10)
N33 C34 H34A 110.6
C35 C34 H34A 110.6
N33 C34 H34B 110.6
C35 C34 H34B 110.6
H34A C34 H34B 108.7
N36 C35 C34 104.6(10)
N36 C35 H35C 110.8
C34 C35 H35C 110.8
N36 C35 H35D 110.8
C34 C35 H35D 110.8
H35C C35 H35D 108.9
C35 N36 C37 108.6(10)
C35 N36 Co1 109.9(8)
C37 N36 Co1 119.9(8)
C35 N36 H36A 105.8
C37 N36 H36A 105.8
Co1 N36 H36A 105.8
N36 C37 C18 112.9(11)
N36 C37 H37A 109.0
C18 C37 H37A 109.0
N36 C37 H37B 109.0
C18 C37 H37B 109.0
H37A C37 H37B 107.8
N19 C18 C37 104.3(8)
N19 C18 C27 108.7(8)
C37 C18 C27 112.2(7)
N19 C18 C17 109.1(8)
C37 C18 C17 111.1(7)
C27 C18 C17 111.2(7)
O12 N19 O13 123.1(6)
O12 N19 C18 118.7(7)
O13 N19 C18 118.2(7)
C11 O11 H11 109.5
N26' Co1' N36' 92.6(4)
N26' Co1' N33' 93.9(4)
N36' Co1' N33' 86.9(3)
N26' Co1' N16' 91.6(3)
N36' Co1' N16' 91.2(4)
N33' Co1' N16' 174.3(4)
N26' Co1' N23' 86.6(3)
N36' Co1' N23' 175.6(3)
N33' Co1' N23' 88.8(3)
N16' Co1' N23' 93.1(4)
N26' Co1' N13' 173.3(4)
N36' Co1' N13' 93.0(4)
N33' Co1' N13' 90.0(3)
N16' Co1' N13' 84.7(3)
N23' Co1' N13' 88.0(4)
O11' C11' C32' 104.9(8)
O11' C11' C12' 105.3(8)
C32' C11' C12' 110.7(7)
O11' C11' C22' 114.5(10)
C32' C11' C22' 111.1(6)
C12' C11' C22' 110.1(6)
N13' C12' C11' 115.6(8)
N13' C12' H12C 108.4
C11' C12' H12C 108.4
N13' C12' H12D 108.4
C11' C12' H12D 108.4
H12C C12' H12D 107.4
C12' N13' C14' 115.0(9)
C12' N13' Co1' 118.3(6)
C14' N13' Co1' 105.9(6)
C12' N13' H13D 105.5
C14' N13' H13D 105.5
Co1' N13' H13D 105.5
N13' C14' C15' 111.7(10)
N13' C14' H14C 109.3
C15' C14' H14C 109.3
N13' C14' H14D 109.3
C15' C14' H14D 109.3
H14C C14' H14D 107.9
N16' C15' C14' 99.3(9)
N16' C15' H15E 111.9
C14' C15' H15E 111.9
N16' C15' H15F 111.9
C14' C15' H15F 111.9
H15E C15' H15F 109.6
C15' N16' C17' 106.3(8)
C15' N16' Co1' 111.5(7)
C17' N16' Co1' 115.8(6)
C15' N16' H16B 107.6
C17' N16' H16B 107.6
Co1' N16' H16B 107.6
N16' C17' C18' 112.9(8)
N16' C17' H17C 109.0
C18' C17' H17C 109.0
N16' C17' H17D 109.0
C18' C17' H17D 109.0
H17C C17' H17D 107.8
N23' C22' C11' 114.3(8)
N23' C22' H22C 108.7
C11' C22' H22C 108.7
N23' C22' H22D 108.7
C11' C22' H22D 108.7
H22C C22' H22D 107.6
C22' N23' C24' 104.6(9)
C22' N23' Co1' 119.9(6)
C24' N23' Co1' 111.7(8)
C22' N23' H23D 106.6
C24' N23' H23D 106.6
Co1' N23' H23D 106.6
N23' C24' C25' 98.8(10)
N23' C24' H24C 112.0
C25' C24' H24C 112.0
N23' C24' H24D 112.0
C25' C24' H24D 112.0
H24C C24' H24D 109.7
N26' C25' C24' 113.0(11)
N26' C25' H25E 109.0
C24' C25' H25E 109.0
N26' C25' H25F 109.0
C24' C25' H25F 109.0
H25E C25' H25F 107.8
C25' N26' C27' 121.1(9)
C25' N26' Co1' 103.7(7)
C27' N26' Co1' 115.0(6)
C25' N26' H26B 105.2
C27' N26' H26B 105.2
Co1' N26' H26B 105.2
N26' C27' C18' 114.1(8)
N26' C27' H27C 108.7
C18' C27' H27C 108.7
N26' C27' H27D 108.7
C18' C27' H27D 108.7
H27C C27' H27D 107.6
N33' C32' C11' 116.2(8)
N33' C32' H32C 108.2
C11' C32' H32C 108.2
N33' C32' H32D 108.2
C11' C32' H32D 108.2
H32C C32' H32D 107.4
C32' N33' C34' 111.2(8)
C32' N33' Co1' 118.6(6)
C34' N33' Co1' 108.0(6)
C32' N33' H33D 106.1
C34' N33' H33D 106.1
Co1' N33' H33D 106.1
N33' C34' C35' 108.6(8)
N33' C34' H34C 110.0
C35' C34' H34C 110.0
N33' C34' H34D 110.0
C35' C34' H34D 110.0
H34C C34' H34D 108.4
N36' C35' C34' 105.7(8)
N36' C35' H35E 110.6
C34' C35' H35E 110.6
N36' C35' H35F 110.6
C34' C35' H35F 110.6
H35E C35' H35F 108.7
C35' N36' C37' 111.3(8)
C35' N36' Co1' 107.8(6)
C37' N36' Co1' 118.2(6)
C35' N36' H36B 106.3
C37' N36' H36B 106.3
Co1' N36' H36B 106.3
N36' C37' C18' 110.1(8)
N36' C37' H37C 109.6
C18' C37' H37C 109.6
N36' C37' H37D 109.6
C18' C37' H37D 109.6
H37C C37' H37D 108.2
N19' C18' C27' 102.9(6)
N19' C18' C17' 110.1(6)
C27' C18' C17' 112.3(6)
N19' C18' C37' 106.8(6)
C27' C18' C37' 112.3(6)
C17' C18' C37' 111.9(6)
O12' N19' O13' 122.9(6)
O12' N19' C18' 119.6(6)
O13' N19' C18' 117.5(6)
C11' O11' H11' 109.5
N43 Co2 N63 96.5(5)
N43 Co2 N53 93.9(5)
N63 Co2 N53 92.5(6)
N43 Co2 N46 85.8(6)
N63 Co2 N46 171.5(6)
N53 Co2 N46 95.5(7)
N43 Co2 N66 100.3(6)
N63 Co2 N66 83.8(5)
N53 Co2 N66 165.7(6)
N46 Co2 N66 87.7(6)
N43 Co2 N56 168.3(5)
N63 Co2 N56 93.6(5)
N53 Co2 N56 79.6(5)
N46 Co2 N56 85.0(6)
N66 Co2 N56 86.8(5)
O21 C41 C52 101.8(11)
O21 C41 C62 108.8(11)
C52 C41 C62 112.4(8)
O21 C41 C42 111.6(10)
C52 C41 C42 110.8(7)
C62 C41 C42 111.2(7)
N43 C42 C41 113.9(10)
N43 C42 H42A 108.8
C41 C42 H42A 108.8
N43 C42 H42B 108.8
C41 C42 H42B 108.8
H42A C42 H42B 107.7
C42 N43 C44 118.2(11)
C42 N43 Co2 113.6(8)
C44 N43 Co2 99.5(8)
C42 N43 H43C 108.3
C44 N43 H43C 108.3
Co2 N43 H43C 108.3
C45 C44 N43 114.3(12)
C45 C44 H44A 108.7
N43 C44 H44A 108.7
C45 C44 H44B 108.7
N43 C44 H44B 108.7
H44A C44 H44B 107.6
C44 C45 N46 96.8(12)
C44 C45 H45C 112.4
N46 C45 H45C 112.4
C44 C45 H45D 112.4
N46 C45 H45D 112.4
H45C C45 H45D 110.0
C45 N46 C47 96.9(10)
C45 N46 Co2 115.0(11)
C47 N46 Co2 115.6(8)
C45 N46 H46A 109.6
C47 N46 H46A 109.6
Co2 N46 H46A 109.6
C48 C47 N46 108.9(7)
C48 C47 H47A 109.9
N46 C47 H47A 109.9
C48 C47 H47B 109.9
N46 C47 H47B 109.9
H47A C47 H47B 108.3
N53 C52 C41 116.1(13)
N53 C52 H52A 108.3
C41 C52 H52A 108.3
N53 C52 H52B 108.3
C41 C52 H52B 108.3
H52A C52 H52B 107.4
C52 N53 C54 100.9(13)
C52 N53 Co2 111.2(10)
C54 N53 Co2 104.5(10)
C52 N53 H53A 113.1
C54 N53 H53A 113.1
Co2 N53 H53A 113.1
C55 C54 N53 89.2(13)
C55 C54 H54A 113.8
N53 C54 H54A 113.8
C55 C54 H54B 113.8
N53 C54 H54B 113.8
H54A C54 H54B 111.0
C54 C55 N56 110.7(13)
C54 C55 H55A 109.5
N56 C55 H55A 109.5
C54 C55 H55B 109.5
N56 C55 H55B 109.5
H55A C55 H55B 108.1
C55 N56 C57 121.4(10)
C55 N56 Co2 106.0(9)
C57 N56 Co2 115.8(7)
C55 N56 H56A 103.9
C57 N56 H56A 103.9
Co2 N56 H56A 103.9
C48 C57 N56 114.3(8)
C48 C57 H57A 108.7
N56 C57 H57A 108.7
C48 C57 H57B 108.7
N56 C57 H57B 108.7
H57A C57 H57B 107.6
C41 C62 N63 119.6(12)
C41 C62 H62A 107.4
N63 C62 H62A 107.4
C41 C62 H62B 107.4
N63 C62 H62B 107.4
H62A C62 H62B 106.9
C62 N63 C64 105.9(11)
C62 N63 Co2 109.2(9)
C64 N63 Co2 108.0(8)
C62 N63 H63A 111.2
C64 N63 H63A 111.2
Co2 N63 H63A 111.2
C65 C64 N63 99.9(11)
C65 C64 H64A 111.8
N63 C64 H64A 111.8
C65 C64 H64B 111.8
N63 C64 H64B 111.8
H64A C64 H64B 109.5
C64 C65 N66 113.3(11)
C64 C65 H65A 108.9
N66 C65 H65A 108.9
C64 C65 H65B 108.9
N66 C65 H65B 108.9
H65A C65 H65B 107.7
C65 N66 C67 106.7(10)
C65 N66 Co2 107.9(8)
C67 N66 Co2 125.3(8)
C65 N66 H66A 105.1
C67 N66 H66A 105.1
Co2 N66 H66A 105.1
C48 C67 N66 103.1(8)
C48 C67 H67A 111.1
N66 C67 H67A 111.1
C48 C67 H67B 111.1
N66 C67 H67B 111.1
H67A C67 H67B 109.1
N49 C48 C57 106.0(6)
N49 C48 C47 111.3(7)
C57 C48 C47 111.3(6)
N49 C48 C67 107.3(7)
C57 C48 C67 110.2(6)
C47 C48 C67 110.7(6)
O22 N49 O23 123.7(6)
O22 N49 C48 119.0(6)
O23 N49 C48 117.3(6)
C41 O21 H21 109.5
C41 O21 H11Y 159.9
H21 O21 H11Y 88.5
N56' Co2' N46' 91.2(5)
N56' Co2' N66' 94.8(7)
N46' Co2' N66' 93.0(6)
N56' Co2' N43' 95.3(6)
N46' Co2' N43' 83.8(4)
N66' Co2' N43' 169.5(6)
N56' Co2' N53' 88.2(5)
N46' Co2' N53' 171.6(5)
N66' Co2' N53' 95.5(6)
N43' Co2' N53' 87.9(5)
N56' Co2' N63' 173.6(6)
N46' Co2' N63' 95.1(5)
N66' Co2' N63' 85.7(6)
N43' Co2' N63' 84.6(5)
N53' Co2' N63' 85.4(5)
O21' C41' C62' 103.4(10)
O21' C41' C52' 108.6(10)
C62' C41' C52' 110.0(7)
O21' C41' C42' 115.3(11)
C62' C41' C42' 109.9(7)
C52' C41' C42' 109.4(7)
N43' C42' C41' 115.8(11)
N43' C42' H42C 108.3
C41' C42' H42C 108.3
N43' C42' H42D 108.3
C41' C42' H42D 108.3
H42C C42' H42D 107.4
C42' N43' C44' 105.4(10)
C42' N43' Co2' 120.6(9)
C44' N43' Co2' 112.3(8)
C42' N43' H43D 105.8
C44' N43' H43D 105.8
Co2' N43' H43D 105.8
C45' C44' N43' 95.6(10)
C45' C44' H44C 112.6
N43' C44' H44C 112.6
C45' C44' H44D 112.6
N43' C44' H44D 112.6
H44C C44' H44D 110.1
C44' C45' N46' 112.8(11)
C44' C45' H45E 109.0
N46' C45' H45E 109.0
C44' C45' H45F 109.0
N46' C45' H45F 109.0
H45E C45' H45F 107.8
C45' N46' C47' 90.8(11)
C45' N46' Co2' 105.7(8)
C47' N46' Co2' 101.0(15)
C45' N46' H46B 118.3
C47' N46' H46B 118.3
Co2' N46' H46B 118.3
C48' C47' N46' 105.4(12)
C48' C47' H47C 110.7
N46' C47' H47C 110.7
C48' C47' H47D 110.7
N46' C47' H47D 110.7
H47C C47' H47D 108.8
N53' C52' C41' 116.8(11)
N53' C52' H52C 108.1
C41' C52' H52C 108.1
N53' C52' H52D 108.1
C41' C52' H52D 108.1
H52C C52' H52D 107.3
C52' N53' C54' 114.6(11)
C52' N53' Co2' 119.9(8)
C54' N53' Co2' 100.2(7)
C52' N53' H53B 107.1
C54' N53' H53B 107.1
Co2' N53' H53B 107.1
C55' C54' N53' 109.6(10)
C55' C54' H54C 109.7
N53' C54' H54C 109.7
C55' C54' H54D 109.7
N53' C54' H54D 109.7
H54C C54' H54D 108.2
C54' C55' N56' 100.8(10)
C54' C55' H55C 111.6
N56' C55' H55C 111.6
C54' C55' H55D 111.6
N56' C55' H55D 111.6
H55C C55' H55D 109.4
C55' N56' C57' 89.4(11)
C55' N56' Co2' 109.8(9)
C57' N56' Co2' 117.4(13)
C55' N56' H56B 112.7
C57' N56' H56B 112.7
Co2' N56' H56B 112.7
C48' C57' N56' 94.9(12)
C48' C57' H57C 112.8
N56' C57' H57C 112.8
C48' C57' H57D 112.8
N56' C57' H57D 112.8
H57C C57' H57D 110.2
C41' C62' N63' 112.9(11)
C41' C62' H62C 109.0
N63' C62' H62C 109.0
C41' C62' H62D 109.0
N63' C62' H62D 109.0
H62C C62' H62D 107.8
C62' N63' C64' 115.1(13)
C62' N63' Co2' 122.8(9)
C64' N63' Co2' 101.4(8)
C62' N63' H63B 105.3
C64' N63' H63B 105.3
Co2' N63' H63B 105.3
C65' C64' N63' 111.6(14)
C65' C64' H64C 109.3
N63' C64' H64C 109.3
C65' C64' H64D 109.3
N63' C64' H64D 109.3
H64C C64' H64D 108.0
C64' C65' N66' 99.6(13)
C64' C65' H65C 111.9
N66' C65' H65C 111.9
C64' C65' H65D 111.9
N66' C65' H65D 111.9
H65C C65' H65D 109.6
C65' N66' C67' 104.6(14)
C65' N66' Co2' 112.9(10)
C67' N66' Co2' 98.1(11)
C65' N66' H66B 113.3
C67' N66' H66B 113.3
Co2' N66' H66B 113.3
C48' C67' N66' 118.8(14)
C48' C67' H67C 107.6
N66' C67' H67C 107.6
C48' C67' H67D 107.6
N66' C67' H67D 107.6
H67C C67' H67D 107.1
N49' C48' C57' 97.8(12)
N49' C48' C47' 114.9(14)
C57' C48' C47' 110.1(10)
N49' C48' C67' 114.9(12)
C57' C48' C67' 109.2(9)
C47' C48' C67' 109.3(9)
O23' N49' O22' 124.4(6)
O23' N49' C48' 117.8(7)
O22' N49' C48' 117.8(7)
C41' O21' H21' 109.5
H01X O01W H01Y 108.3
H02X O02W H02Y 108.3
H03X O03W H03Y 107.6
H04X O04W H04Y 111.6
H05X O05W H05Y 108.4
H06X O06W H06Y 107.7
H07X O07W H07Y 108.5
H08X O08W H08Y 109.8
H09X O09W H09Y 109.0
H10X O10W H10Y 106.7
H10X O11W H11X 94.4
H10X O11W H11Y 87.8
H11X O11W H11Y 112.0
H12X O12W H12Y 107.9
H13X O13W H13Y 109.2

loop_
_geom_bond_atom_site_label_1
_geom_bond_atom_site_label_2
_geom_bond_distance
O1A C11A 1.373(8)
O1A H1AC 0.8500
O1A H1AD 0.8499
C11A C12A 1.401(10)
C11A C16A 1.407(9)
C12A C13A 1.368(10)
C12A C1A 1.523(10)
C13A C14A 1.404(10)
C13A H13A 0.9500
C14A C15A 1.386(11)
C14A S1A 1.782(7)
C15A C16A 1.394(10)
C15A H15A 0.9500
C16A C4A 1.538(10)
S1A O11A 1.375(8)
S1A O15A 1.393(6)
S1A O14A 1.458(6)
S1A O12A 1.469(9)
S1A O13A 1.491(9)
S1A O16A 1.504(6)
C1A C26A 1.526(9)
C1A H1AA 0.9900
C1A H1AB 0.9900
O2A C21A 1.369(7)
O2A H2AC 0.8500
O2A H2AD 0.8500
C21A C26A 1.413(9)
C21A C22A 1.425(9)
C22A C23A 1.360(8)
C22A C2A 1.515(9)
C23A C24A 1.401(8)
C23A H23A 0.9500
C24A C25A 1.404(9)
C24A S2A 1.765(7)
C25A C26A 1.392(9)
C25A H25A 0.9500
S2A O21A 1.411(5)
S2A O22A 1.440(4)
S2A O23A 1.494(5)
C2A C36A 1.533(9)
C2A H2AA 0.9900
C2A H2AB 0.9900
O3A C31A 1.365(8)
O3A H3AC 0.8500
O3A H3AD 0.8501
C31A C36A 1.396(9)
C31A C32A 1.410(9)
C32A C33A 1.396(9)
C32A C3A 1.534(9)
C33A C34A 1.385(9)
C33A H33A 0.9500
C34A C35A 1.374(8)
C34A S3A 1.774(6)
C35A C36A 1.361(9)
C35A H35A 0.9500
S3A O33A 1.414(6)
S3A O35A 1.423(6)
S3A O31A 1.424(6)
S3A O34A 1.475(6)
S3A O32A 1.495(6)
S3A O36A 1.528(6)
C3A C46A 1.520(9)
C3A H3AA 0.9900
C3A H3AB 0.9900
O4A C41A 1.344(7)
O4A H4AC 0.8500
O4A H4AD 0.8500
C41A C42A 1.390(9)
C41A C46A 1.395(9)
C42A C43A 1.401(9)
C42A C4A 1.526(9)
C43A C44A 1.367(9)
C43A H43A 0.9500
C44A C45A 1.404(9)
C44A S4A 1.769(7)
C45A C46A 1.360(8)
C45A H45A 0.9500
S4A O42A 1.426(6)
S4A O41A 1.439(6)
S4A O43A 1.466(5)
C4A H4AA 0.9900
C4A H4AB 0.9900
O1B C11B 1.341(7)
O1B H1BC 0.8500
O1B H1BD 0.8499
C11B C16B 1.410(8)
C11B C12B 1.416(8)
C12B C13B 1.371(8)
C12B C1B 1.518(8)
C13B C14B 1.378(8)
C13B H13B 0.9500
C14B C15B 1.402(8)
C14B S1B 1.775(6)
C15B C16B 1.369(8)
C15B H15B 0.9500
C16B C4B 1.529(9)
S1B O13B 1.425(5)
S1B O12B 1.458(5)
S1B O11B 1.462(5)
C1B C26B 1.523(9)
C1B H1BA 0.9900
C1B H1BB 0.9900
O2B C21B 1.387(8)
O2B H2BC 0.8500
O2B H2BD 0.8500
C21B C26B 1.395(8)
C21B C22B 1.403(9)
C22B C23B 1.372(9)
C22B C2B 1.511(9)
C23B C24B 1.382(9)
C23B H23B 0.9500
C24B C25B 1.378(9)
C24B S2B 1.787(7)
C25B C26B 1.393(9)
C25B H25B 0.9500
S2B O21B 1.392(7)
S2B O22B 1.433(5)
S2B O23B 1.451(7)
C2B C36B 1.512(10)
C2B H2BA 0.9900
C2B H2BB 0.9900
O3B C31B 1.367(8)
O3B H3BC 0.8500
O3B H3BD 0.8501
C31B C36B 1.390(10)
C31B C32B 1.405(10)
C32B C33B 1.393(10)
C32B C3B 1.507(10)
C33B C34B 1.365(10)
C33B H33B 0.9500
C34B C35B 1.396(10)
C34B S3B 1.786(8)
C35B C36B 1.364(10)
C35B H35B 0.9500
S3B O32B 1.433(6)
S3B O33B 1.434(7)
S3B O31B 1.448(6)
C3B C46B 1.487(9)
C3B H3BA 0.9900
C3B H3BB 0.9900
O4B C41B 1.338(7)
O4B H4BC 0.8500
O4B H4BD 0.8500
C41B C42B 1.395(9)
C41B C46B 1.429(9)
C42B C43B 1.378(9)
C42B C4B 1.527(8)
C43B C44B 1.373(9)
C43B H43B 0.9500
C44B C45B 1.380(10)
C44B S4B 1.772(7)
C45B C46B 1.377(10)
C45B H45B 0.9500
S4B O41B 1.412(8)
S4B O42B 1.426(8)
S4B O43B 1.434(6)
C4B H4BA 0.9900
C4B H4BB 0.9900
P1 C11" 1.771(10)
P1 C111 1.776(7)
P1 C131 1.798(7)
P1 C121 1.809(7)
P1 C141 1.829(10)
C111 C116 1.391(10)
C111 C112 1.403(10)
C112 C113 1.375(9)
C112 H112 0.9500
C113 C114 1.364(10)
C113 H113 0.9500
C114 C115 1.389(12)
C114 H114 0.9500
C115 C116 1.383(12)
C115 H115 0.9500
C116 H116 0.9500
C121 C126 1.389(9)
C121 C122 1.400(10)
C122 C123 1.393(11)
C122 H122 0.9500
C123 C124 1.415(12)
C123 H123 0.9500
C124 C125 1.386(10)
C124 H124 0.9500
C125 C126 1.366(10)
C125 H125 0.9500
C126 H126 0.9500
C131 C132 1.372(9)
C131 C136 1.400(9)
C132 C133 1.401(10)
C132 H132 0.9500
C133 C134 1.330(9)
C133 H133 0.9500
C134 C135 1.378(10)
C134 H134 0.9500
C135 C136 1.373(10)
C135 H135 0.9500
C136 H136 0.9500
C141 C142 1.373(8)
C141 C146 1.373(8)
C142 C143 1.373(8)
C142 H142 0.9500
C143 C144 1.373(8)
C143 H143 0.9500
C144 C145 1.373(8)
C144 H144 0.9500
C145 C146 1.373(8)
C145 H145 0.9500
C146 H146 0.9500
C11" C16" 1.401(8)
C11" C12" 1.401(8)
C12" C13" 1.401(8)
C12" H12" 0.9500
C13" C14" 1.401(8)
C13" H13" 0.9500
C14" C15" 1.401(8)
C14" H14" 0.9500
C15" C16" 1.401(8)
C15" H15" 0.9500
C16" H16" 0.9500
P2 C221 1.756(10)
P2 C231 1.783(7)
P2 C241 1.815(8)
P2 C211 1.818(8)
C211 C216 1.376(11)
C211 C212 1.394(11)
C212 C213 1.392(12)
C212 H212 0.9500
C213 C214 1.355(13)
C213 H213 0.9500
C214 C215 1.348(13)
C214 H214 0.9500
C215 C216 1.396(12)
C215 H215 0.9500
C216 H216 0.9500
C221 C226 1.349(14)
C221 C222 1.419(13)
C222 C223 1.376(16)
C222 H222 0.9500
C223 C224 1.39(2)
C223 H223 0.9500
C224 C225 1.36(2)
C224 H224 0.9500
C225 C226 1.413(16)
C225 H225 0.9500
C226 H226 0.9500
C231 C232 1.398(10)
C231 C236 1.414(10)
C232 C233 1.369(10)
C232 H232 0.9500
C233 C234 1.384(10)
C233 H233 0.9500
C234 C235 1.337(11)
C234 H234 0.9500
C235 C236 1.377(11)
C235 H235 0.9500
C236 H236 0.9500
C241 C246 1.363(10)
C241 C242 1.388(10)
C242 C243 1.401(11)
C242 H242 0.9500
C243 C244 1.393(11)
C243 H243 0.9500
C244 C245 1.350(10)
C244 H244 0.9500
C245 C246 1.398(10)
C245 H245 0.9500
C246 H246 0.9500
P3 C31" 1.77(2)
P3 C311 1.784(8)
P3 C341 1.790(10)
P3 C331 1.790(9)
P3 C321 1.806(9)
C311 C316 1.390(9)
C311 C312 1.400(11)
C312 C313 1.381(11)
C312 H312 0.9500
C313 C314 1.351(10)
C313 H313 0.9500
C314 C315 1.399(10)
C314 H314 0.9500
C315 C316 1.366(9)
C315 H315 0.9500
C316 H316 0.9500
C321 C322 1.388(6)
C321 C326 1.388(6)
C322 C323 1.388(6)
C322 H322 0.9500
C323 C324 1.387(6)
C323 H323 0.9500
C324 C325 1.387(6)
C324 H324 0.9500
C325 C326 1.388(6)
C325 H325 0.9500
C326 H326 0.9500
C31" C32" 1.37(2)
C31" C36" 1.37(2)
C32" C33" 1.36(2)
C32" H32" 0.9500
C33" C34" 1.37(2)
C33" H33" 0.9500
C34" C35" 1.37(2)
C34" H34" 0.9500
C35" C36" 1.37(2)
C35" H35" 0.9500
C36" H36" 0.9500
C331 C332 1.364(12)
C331 C336 1.376(11)
C332 C333 1.396(14)
C332 H332 0.9500
C333 C334 1.338(14)
C333 H333 0.9500
C334 C335 1.314(12)
C334 H334 0.9500
C335 C336 1.421(11)
C335 H335 0.9500
C336 H336 0.9500
C341 C346 1.377(13)
C341 C342 1.378(12)
C342 C343 1.389(12)
C342 H342 0.9500
C343 C344 1.379(14)
C343 H343 0.9500
C344 C345 1.327(18)
C344 H344 0.9500
C345 C346 1.480(19)
C345 H345 0.9500
C346 H346 0.9500
P4 C441 1.793(15)
P4 C421 1.798(9)
P4 C431 1.863(15)
P4 C411 1.919(13)
C411 C412 1.295(8)
C411 C416 1.296(8)
C412 C413 1.295(8)
C412 H412 0.9500
C413 C414 1.295(8)
C413 H413 0.9500
C414 C415 1.295(8)
C414 H414 0.9500
C415 C416 1.295(8)
C415 H415 0.9500
C416 H416 0.9500
C421 C422 1.378(6)
C421 C426 1.378(6)
C422 C423 1.378(6)
C422 H422 0.9500
C423 C424 1.379(6)
C423 H423 0.9500
C424 C425 1.378(6)
C424 H424 0.9500
C425 C426 1.378(6)
C425 H425 0.9500
C426 H426 0.9500
C431 C432 1.309(9)
C431 C436 1.310(9)
C432 C433 1.310(9)
C432 H432 0.9500
C433 C434 1.310(9)
C433 H433 0.9500
C434 C435 1.310(9)
C434 H434 0.9500
C435 C436 1.310(9)
C435 H435 0.9500
C436 H436 0.9500
C441 C442 1.379(9)
C441 C446 1.380(9)
C442 C443 1.381(9)
C442 H442 0.9500
C443 C444 1.380(9)
C443 H443 0.9500
C444 C445 1.380(9)
C444 H444 0.9500
C445 C446 1.379(9)
C445 H445 0.9500
C446 H446 0.9500
Co1 N13 1.978(7)
Co1 N23 1.981(7)
Co1 N33 1.986(7)
Co1 N26 1.989(7)
Co1 N16 2.000(7)
Co1 N36 2.001(7)
C11 O11 1.393(12)
C11 C22 1.498(9)
C11 C12 1.498(9)
C11 C32 1.500(9)
C12 N13 1.483(10)
C12 H12A 0.9900
C12 H12B 0.9900
N13 C14 1.487(9)
N13 H13C 0.9300
C14 C15 1.546(11)
C14 H14A 0.9900
C14 H14B 0.9900
C15 N16 1.496(9)
C15 H15C 0.9900
C15 H15D 0.9900
N16 C17 1.511(10)
N16 H16A 0.9300
C17 C18 1.532(9)
C17 H17A 0.9900
C17 H17B 0.9900
C22 N23 1.469(10)
C22 H22A 0.9900
C22 H22B 0.9900
N23 C24 1.481(9)
N23 H23C 0.9300
C24 C25 1.539(11)
C24 H24A 0.9900
C24 H24B 0.9900
C25 N26 1.496(9)
C25 H25C 0.9900
C25 H25D 0.9900
N26 C27 1.517(10)
N26 H26A 0.9300
C27 C18 1.524(9)
C27 H27A 0.9900
C27 H27B 0.9900
C32 N33 1.468(10)
C32 H32A 0.9900
C32 H32B 0.9900
N33 C34 1.482(9)
N33 H33C 0.9300
C34 C35 1.555(11)
C34 H34A 0.9900
C34 H34B 0.9900
C35 N36 1.489(9)
C35 H35C 0.9900
C35 H35D 0.9900
N36 C37 1.504(10)
N36 H36A 0.9300
C37 C18 1.523(9)
C37 H37A 0.9900
C37 H37B 0.9900
C18 N19 1.469(5)
N19 O12 1.227(5)
N19 O13 1.230(5)
O11 H11 0.8500
Co1' N26' 1.951(6)
Co1' N36' 1.979(6)
Co1' N33' 1.987(6)
Co1' N16' 1.988(6)
Co1' N23' 1.995(6)
Co1' N13' 2.009(6)
C11' O11' 1.394(11)
C11' C32' 1.507(9)
C11' C12' 1.511(9)
C11' C22' 1.513(9)
C12' N13' 1.477(9)
C12' H12C 0.9900
C12' H12D 0.9900
N13' C14' 1.499(9)
N13' H13D 0.9300
C14' C15' 1.553(11)
C14' H14C 0.9900
C14' H14D 0.9900
C15' N16' 1.479(9)
C15' H15E 0.9900
C15' H15F 0.9900
N16' C17' 1.501(9)
N16' H16B 0.9300
C17' C18' 1.524(8)
C17' H17C 0.9900
C17' H17D 0.9900
C22' N23' 1.471(9)
C22' H22C 0.9900
C22' H22D 0.9900
N23' C24' 1.478(9)
N23' H23D 0.9300
C24' C25' 1.549(11)
C24' H24C 0.9900
C24' H24D 0.9900
C25' N26' 1.489(9)
C25' H25E 0.9900
C25' H25F 0.9900
N26' C27' 1.497(9)
N26' H26B 0.9300
C27' C18' 1.523(8)
C27' H27C 0.9900
C27' H27D 0.9900
C32' N33' 1.468(9)
C32' H32C 0.9900
C32' H32D 0.9900
N33' C34' 1.493(9)
N33' H33D 0.9300
C34' C35' 1.551(11)
C34' H34C 0.9900
C34' H34D 0.9900
C35' N36' 1.485(9)
C35' H35E 0.9900
C35' H35F 0.9900
N36' C37' 1.502(9)
N36' H36B 0.9300
C37' C18' 1.530(9)
C37' H37C 0.9900
C37' H37D 0.9900
C18' N19' 1.471(5)
N19' O12' 1.227(5)
N19' O13' 1.230(5)
O11' H11' 0.8500
Co2 N43 1.949(7)
Co2 N63 1.956(7)
Co2 N53 1.972(8)
Co2 N46 1.991(8)
Co2 N66 1.995(7)
Co2 N56 2.007(7)
C41 O21 1.446(12)
C41 C52 1.467(10)
C41 C62 1.470(10)
C41 C42 1.479(10)
C42 N43 1.472(10)
C42 H42A 0.9900
C42 H42B 0.9900
N43 C44 1.573(10)
N43 H43C 0.9300
C44 C45 1.468(11)
C44 H44A 0.9900
C44 H44B 0.9900
C45 N46 1.508(10)
C45 H45C 0.9900
C45 H45D 0.9900
N46 C47 1.628(11)
N46 H46A 0.9300
C47 C48 1.535(9)
C47 H47A 0.9900
C47 H47B 0.9900
C52 N53 1.458(10)
C52 H52A 0.9900
C52 H52B 0.9900
N53 C54 1.568(10)
N53 H53A 0.9300
C54 C55 1.474(12)
C54 H54A 0.9900
C54 H54B 0.9900
C55 N56 1.515(10)
C55 H55A 0.9900
C55 H55B 0.9900
N56 C57 1.608(10)
N56 H56A 0.9300
C57 C48 1.535(9)
C57 H57A 0.9900
C57 H57B 0.9900
C62 N63 1.475(10)
C62 H62A 0.9900
C62 H62B 0.9900
N63 C64 1.556(10)
N63 H63A 0.9300
C64 C65 1.469(11)
C64 H64A 0.9900
C64 H64B 0.9900
C65 N66 1.521(10)
C65 H65A 0.9900
C65 H65B 0.9900
N66 C67 1.607(10)
N66 H66A 0.9300
C67 C48 1.536(10)
C67 H67A 0.9900
C67 H67B 0.9900
C48 N49 1.476(5)
N49 O22 1.225(5)
N49 O23 1.226(5)
O21 H21 0.8500
O21 H11Y 1.2328
Co2' N56' 1.953(7)
Co2' N46' 1.971(7)
Co2' N66' 1.971(8)
Co2' N43' 1.983(7)
Co2' N53' 1.984(7)
Co2' N63' 2.002(7)
C41' O21' 1.451(12)
C41' C62' 1.477(10)
C41' C52' 1.480(10)
C41' C42' 1.490(10)
C42' N43' 1.469(10)
C42' H42C 0.9900
C42' H42D 0.9900
N43' C44' 1.560(10)
N43' H43D 0.9300
C44' C45' 1.475(11)
C44' H44C 0.9900
C44' H44D 0.9900
C45' N46' 1.523(10)
C45' H45E 0.9900
C45' H45F 0.9900
N46' C47' 1.617(11)
N46' H46B 0.9300
C47' C48' 1.529(11)
C47' H47C 0.9900
C47' H47D 0.9900
C52' N53' 1.475(10)
C52' H52C 0.9900
C52' H52D 0.9900
N53' C54' 1.590(10)
N53' H53B 0.9300
C54' C55' 1.471(11)
C54' H54C 0.9900
C54' H54D 0.9900
C55' N56' 1.507(10)
C55' H55C 0.9900
C55' H55D 0.9900
N56' C57' 1.600(11)
N56' H56B 0.9300
C57' C48' 1.527(11)
C57' H57C 0.9900
C57' H57D 0.9900
C62' N63' 1.478(10)
C62' H62C 0.9900
C62' H62D 0.9900
N63' C64' 1.573(10)
N63' H63B 0.9300
C64' C65' 1.469(12)
C64' H64C 0.9900
C64' H64D 0.9900
C65' N66' 1.487(10)
C65' H65C 0.9900
C65' H65D 0.9900
N66' C67' 1.620(11)
N66' H66B 0.9300
C67' C48' 1.535(11)
C67' H67C 0.9900
C67' H67D 0.9900
C48' N49' 1.477(5)
N49' O23' 1.221(5)
N49' O22' 1.224(5)
O21' H21' 0.8500
O01W H01X 0.8501
O01W H01Y 0.8500
O02W H02X 0.8499
O02W H02Y 0.8500
O03W H03X 0.8500
O03W H03Y 0.8500
O04W H04X 0.8501
O04W H04Y 0.8492
O05W H05X 0.8499
O05W H05Y 0.8499
O06W H06X 0.8498
O06W H06Y 0.8499
O07W H07X 0.8500
O07W H07Y 0.8499
O08W H08X 0.8501
O08W H08Y 0.8499
O09W H09X 0.8498
O09W H09Y 0.8499
O10W H10X 0.8500
O10W H10Y 0.8504
O11W H10X 1.4721
O11W H11X 0.8488
O11W H11Y 0.8504
O12W H12X 0.8503
O12W H12Y 0.8499
O13W H13X 0.8501
O13W H13Y 0.8497
O14W H08Y 1.3333

loop_
_geom_hbond_atom_site_label_D
_geom_hbond_atom_site_label_H
_geom_hbond_atom_site_label_A
_geom_hbond_distance_DH
_geom_hbond_distance_HA
_geom_hbond_distance_DA
_geom_hbond_angle_DHA
_geom_hbond_site_symmetry_A
O1A H1AC O2A 0.85 2.05 2.859(6) 158.8 .
O1A H1AD O4A 0.85 1.70 2.538(7) 168.6 .
O2A H2AC O3A 0.85 2.20 2.919(6) 141.6 .
O2A H2AD O1A 0.85 2.15 2.859(6) 140.1 .
O3A H3AC O4A 0.85 1.66 2.498(6) 168.5 .
O3A H3AD O2A 0.85 2.09 2.919(6) 164.0 .
O4A H4AC O1A 0.85 1.72 2.538(7) 161.5 .
O4A H4AD O3A 0.85 1.68 2.498(6) 162.2 .
O1B H1BC O2B 0.85 2.16 2.998(6) 168.2 .
O1B H1BD O4B 0.85 1.72 2.549(6) 165.4 .
O2B H2BC O3B 0.85 2.14 2.834(6) 138.4 .
O2B H2BD O1B 0.85 2.26 2.998(6) 145.7 .
O3B H3BC O4B 0.85 1.68 2.513(6) 166.6 .
O3B H3BD O2B 0.85 2.03 2.834(6) 158.7 .
O4B H4BC O1B 0.85 1.71 2.549(6) 166.8 .
O4B H4BD O3B 0.85 1.69 2.513(6) 160.8 .
N13 H13C O22A 0.93 1.88 2.766(13) 157.7 .
N16 H16A O43A 0.93 2.02 2.906(12) 158.3 .
N23 H23C O12B 0.93 2.23 3.133(14) 165.1 1_655
N26 H26A O23A 0.93 2.14 3.007(13) 154.0 .
N33 H33C O41A 0.93 2.30 3.064(13) 138.6 .
N33 H33C O43A 0.93 2.36 3.169(15) 145.4 .
N36 H36A O11B 0.93 1.97 2.818(14) 151.0 1_655
N36 H36A O12B 0.93 2.66 3.462(15) 145.2 1_655
O11 H11 O13A 0.85 1.54 2.37(2) 166.2 .
N13' H13D O43A 0.93 2.30 3.221(11) 168.9 .
N16' H16B O23A 0.93 1.98 2.778(10) 142.4 .
N16' H16B O22A 0.93 2.62 3.493(10) 156.9 .
N23' H23D O22A 0.93 1.91 2.807(9) 162.1 .
N26' H26B O11B 0.93 1.74 2.585(9) 150.1 1_655
N33' H33D O12B 0.93 2.00 2.869(9) 154.9 1_655
N36' H36B O43A 0.93 2.00 2.871(10) 154.6 .
O11' H11' O16A 0.85 1.86 2.701(15) 170.7 .
N43 H43C O23B 0.93 2.14 3.039(14) 161.4 .
N46 H46A O03W 0.93 1.98 2.793(19) 145.6 .
N53 H53A O43B 0.93 1.79 2.698(16) 165.9 .
N56 H56A O32A 0.93 1.89 2.692(14) 142.6 .
N63 H63A O31A 0.93 2.19 3.107(15) 170.1 .
N66 H66A O22B 0.93 2.00 2.931(16) 174.4 .
O21 H21 O33B 0.85 2.06 2.902(17) 170.0 .
O21 H21 O31B 0.85 2.54 3.134(15) 127.6 .
N43' H43D O43B 0.93 2.29 3.213(14) 170.7 .
N46' H46B O22B 0.93 1.91 2.791(13) 158.1 .
N53' H53B O34A 0.93 1.73 2.635(15) 164.8 .
N56' H56B O03W 0.93 2.05 2.722(16) 128.3 .
N56' H56B O43B 0.93 2.19 2.967(17) 140.8 .
N63' H63B O23B 0.93 1.98 2.807(14) 147.8 .
N66' H66B O35A 0.93 1.93 2.740(15) 144.1 .
N66' H66B O34A 0.93 2.42 3.171(18) 138.3 .
O21' H21' O33B 0.85 1.65 2.483(16) 167.2 .
O01W H01X O4A 0.85 1.92 2.772(6) 179.6 .
O01W H01Y O4B 0.85 1.87 2.721(6) 179.7 2_566
O02W H02X O23A 0.85 2.06 2.912(7) 178.1 .
O02W H02Y O33A 0.85 1.93 2.766(9) 167.8 .
O02W H02Y O36A 0.85 2.18 3.013(9) 165.5 .
O03W H03X O12B 0.85 2.09 2.861(11) 150.0 .
O03W H03Y O43B 0.85 2.16 2.929(11) 150.0 .
O04W H04X O42B 0.85 1.95 2.784(18) 167.6 .
O04W H04Y O43B 0.85 2.59 3.426(17) 168.1 2_566
O05W H05X O21B 0.85 2.31 3.146(19) 169.8 .
O05W H05Y O14W 0.85 1.53 2.03(3) 114.0 2_557
O06W H06X O42A 0.85 1.95 2.77(2) 163.9 2_566
O06W H06Y O03W 0.85 1.82 2.65(3) 164.0 .
O07W H07X O13A 0.85 2.12 2.95(2) 165.8 .
O07W H07Y O31B 0.85 2.19 3.039(16) 177.8 2_666
O08W H08X O32B 0.85 2.14 2.97(2) 165.8 .
O08W H08Y O05W 0.85 2.31 3.14(3) 164.7 2_557
O09W H09X O41A 0.85 1.95 2.79(2) 168.3 .
O09W H09Y O07W 0.85 2.17 3.01(3) 168.8 .
O10W H10X O21 0.85 2.08 2.915(19) 168.9 .
O10W H10Y O42B 0.85 2.67 3.509(15) 170.5 .
O11W H11X O31B 0.85 1.68 2.48(2) 156.1 .
O11W H11Y O21' 0.85 1.63 2.45(2) 159.3 .
O12W H12X O41A 0.85 2.05 2.89(2) 176.2 .
O12W H12Y O43A 0.85 2.21 3.05(2) 172.5 2_666
O13W H13X O15A 0.85 2.02 2.864(15) 169.8 .
O13W H13Y O10W 0.85 1.88 2.716(17) 169.5 2_666

loop_
_geom_torsion_atom_site_label_1
_geom_torsion_atom_site_label_2
_geom_torsion_atom_site_label_3
_geom_torsion_atom_site_label_4
_geom_torsion
O1A C11A C12A C13A 176.9(5)
C16A C11A C12A C13A 0.0(10)
O1A C11A C12A C1A -6.0(9)
C16A C11A C12A C1A 177.0(6)
C11A C12A C13A C14A 0.5(10)
C1A C12A C13A C14A -176.5(6)
C12A C13A C14A C15A 0.0(11)
C12A C13A C14A S1A 175.4(5)
C13A C14A C15A C16A -1.0(11)
S1A C14A C15A C16A -176.4(5)
C14A C15A C16A C11A 1.4(10)
C14A C15A C16A C4A 179.7(6)
O1A C11A C16A C15A -177.7(6)
C12A C11A C16A C15A -0.9(9)
O1A C11A C16A C4A 4.1(9)
C12A C11A C16A C4A -179.2(6)
C15A C14A S1A O11A 153.0(11)
C13A C14A S1A O11A -22.3(12)
C15A C14A S1A O15A -21.7(8)
C13A C14A S1A O15A 163.0(6)
C15A C14A S1A O14A -148.2(7)
C13A C14A S1A O14A 36.4(7)
C15A C14A S1A O12A -80.9(11)
C13A C14A S1A O12A 103.8(10)
C15A C14A S1A O13A 29.3(11)
C13A C14A S1A O13A -146.1(10)
C15A C14A S1A O16A 98.8(7)
C13A C14A S1A O16A -76.6(7)
C13A C12A C1A C26A 101.5(7)
C11A C12A C1A C26A -75.5(8)
O2A C21A C22A C23A -180.0(5)
C26A C21A C22A C23A 1.2(9)
O2A C21A C22A C2A -5.9(8)
C26A C21A C22A C2A 175.3(5)
C21A C22A C23A C24A -2.4(9)
C2A C22A C23A C24A -176.5(5)
C22A C23A C24A C25A 2.0(9)
C22A C23A C24A S2A 179.1(4)
C23A C24A C25A C26A -0.4(9)
S2A C24A C25A C26A -177.5(5)
C24A C25A C26A C21A -0.8(9)
C24A C25A C26A C1A 175.1(6)
O2A C21A C26A C25A -178.5(5)
C22A C21A C26A C25A 0.4(9)
O2A C21A C26A C1A 5.7(9)
C22A C21A C26A C1A -175.4(6)
C12A C1A C26A C25A -70.2(8)
C12A C1A C26A C21A 105.6(7)
C23A C24A S2A O21A 99.5(6)
C25A C24A S2A O21A -83.4(6)
C23A C24A S2A O22A -137.6(5)
C25A C24A S2A O22A 39.4(6)
C23A C24A S2A O23A -22.7(6)
C25A C24A S2A O23A 154.3(5)
C23A C22A C2A C36A 67.1(7)
C21A C22A C2A C36A -107.0(6)
O3A C31A C32A C33A 179.4(5)
C36A C31A C32A C33A 1.5(8)
O3A C31A C32A C3A -1.9(8)
C36A C31A C32A C3A -179.7(5)
C31A C32A C33A C34A -1.2(9)
C3A C32A C33A C34A -179.9(5)
C32A C33A C34A C35A 1.1(9)
C32A C33A C34A S3A -177.6(4)
C33A C34A C35A C36A -1.5(9)
S3A C34A C35A C36A 177.3(5)
C34A C35A C36A C31A 1.8(9)
C34A C35A C36A C2A 174.8(5)
O3A C31A C36A C35A -179.8(5)
C32A C31A C36A C35A -1.8(9)
O3A C31A C36A C2A 7.1(8)
C32A C31A C36A C2A -175.0(5)
C22A C2A C36A C35A -94.2(7)
C22A C2A C36A C31A 78.8(7)
C35A C34A S3A O33A 22.6(6)
C33A C34A S3A O33A -158.7(5)
C35A C34A S3A O35A -57.5(6)
C33A C34A S3A O35A 121.3(6)
C35A C34A S3A O31A 148.2(5)
C33A C34A S3A O31A -33.0(6)
C35A C34A S3A O34A 175.4(5)
C33A C34A S3A O34A -5.8(6)
C35A C34A S3A O32A -94.6(6)
C33A C34A S3A O32A 84.2(6)
C35A C34A S3A O36A 62.8(6)
C33A C34A S3A O36A -118.4(6)
C33A C32A C3A C46A 96.1(7)
C31A C32A C3A C46A -82.6(7)
O4A C41A C42A C43A -178.3(6)
C46A C41A C42A C43A 2.2(9)
O4A C41A C42A C4A 0.8(9)
C46A C41A C42A C4A -178.6(6)
C41A C42A C43A C44A -0.7(9)
C4A C42A C43A C44A -179.9(6)
C42A C43A C44A C45A -0.2(9)
C42A C43A C44A S4A -179.8(5)
C43A C44A C45A C46A -0.3(9)
S4A C44A C45A C46A 179.3(5)
C44A C45A C46A C41A 1.7(9)
C44A C45A C46A C3A -178.3(5)
O4A C41A C46A C45A 177.8(5)
C42A C41A C46A C45A -2.7(9)
O4A C41A C46A C3A -2.1(8)
C42A C41A C46A C3A 177.4(5)
C32A C3A C46A C45A -89.1(7)
C32A C3A C46A C41A 90.9(7)
C43A C44A S4A O42A 106.3(6)
C45A C44A S4A O42A -73.3(6)
C43A C44A S4A O41A -15.6(6)
C45A C44A S4A O41A 164.8(5)
C43A C44A S4A O43A -133.1(5)
C45A C44A S4A O43A 47.3(6)
C41A C42A C4A C16A -90.5(7)
C43A C42A C4A C16A 88.7(7)
C15A C16A C4A C42A -98.6(7)
C11A C16A C4A C42A 79.6(8)
O1B C11B C12B C13B 177.9(5)
C16B C11B C12B C13B -0.6(8)
O1B C11B C12B C1B -8.2(8)
C16B C11B C12B C1B 173.3(5)
C11B C12B C13B C14B 0.1(8)
C1B C12B C13B C14B -173.6(5)
C12B C13B C14B C15B 0.6(8)
C12B C13B C14B S1B -176.0(4)
C13B C14B C15B C16B -0.8(8)
S1B C14B C15B C16B 175.9(4)
C14B C15B C16B C11B 0.2(9)
C14B C15B C16B C4B 177.2(5)
O1B C11B C16B C15B -177.9(5)
C12B C11B C16B C15B 0.5(8)
O1B C11B C16B C4B 5.1(9)
C12B C11B C16B C4B -176.4(5)
C13B C14B S1B O13B -34.2(6)
C15B C14B S1B O13B 149.1(5)
C13B C14B S1B O12B -157.3(5)
C15B C14B S1B O12B 26.0(5)
C13B C14B S1B O11B 86.3(5)
C15B C14B S1B O11B -90.4(5)
C13B C12B C1B C26B 92.8(7)
C11B C12B C1B C26B -81.0(7)
O2B C21B C22B C23B 179.7(6)
C26B C21B C22B C23B -0.3(9)
O2B C21B C22B C2B -5.3(9)
C26B C21B C22B C2B 174.7(6)
C21B C22B C23B C24B -0.9(9)
C2B C22B C23B C24B -176.1(6)
C22B C23B C24B C25B 0.9(9)
C22B C23B C24B S2B -179.0(5)
C23B C24B C25B C26B 0.3(9)
S2B C24B C25B C26B -179.8(4)
C24B C25B C26B C21B -1.5(8)
C24B C25B C26B C1B 175.1(6)
O2B C21B C26B C25B -178.5(5)
C22B C21B C26B C25B 1.5(9)
O2B C21B C26B C1B 5.0(8)
C22B C21B C26B C1B -174.9(6)
C12B C1B C26B C25B -68.8(7)
C12B C1B C26B C21B 107.6(6)
C25B C24B S2B O21B -88.3(7)
C23B C24B S2B O21B 91.6(7)
C25B C24B S2B O22B 36.3(6)
C23B C24B S2B O22B -143.8(5)
C25B C24B S2B O23B 150.5(5)
C23B C24B S2B O23B -29.6(6)
C23B C22B C2B C36B 68.8(8)
C21B C22B C2B C36B -106.1(8)
O3B C31B C32B C33B 176.6(6)
C36B C31B C32B C33B -1.0(10)
O3B C31B C32B C3B -2.6(10)
C36B C31B C32B C3B 179.8(6)
C31B C32B C33B C34B 0.8(10)
C3B C32B C33B C34B -179.9(7)
C32B C33B C34B C35B -0.3(11)
C32B C33B C34B S3B 178.8(5)
C33B C34B C35B C36B 0.0(10)
S3B C34B C35B C36B -179.2(5)
C34B C35B C36B C31B -0.1(10)
C34B C35B C36B C2B 174.8(6)
O3B C31B C36B C35B -177.0(6)
C32B C31B C36B C35B 0.7(10)
O3B C31B C36B C2B 7.9(9)
C32B C31B C36B C2B -174.5(6)
C22B C2B C36B C35B -102.1(8)
C22B C2B C36B C31B 72.9(8)
C33B C34B S3B O32B 132.0(7)
C35B C34B S3B O32B -48.9(7)
C33B C34B S3B O33B -109.7(7)
C35B C34B S3B O33B 69.4(7)
C33B C34B S3B O31B 10.4(7)
C35B C34B S3B O31B -170.5(6)
C33B C32B C3B C46B 101.3(7)
C31B C32B C3B C46B -79.5(9)
O4B C41B C42B C43B -178.7(6)
C46B C41B C42B C43B 3.4(9)
O4B C41B C42B C4B 0.9(9)
C46B C41B C42B C4B -177.0(5)
C41B C42B C43B C44B -2.2(9)
C4B C42B C43B C44B 178.2(5)
C42B C43B C44B C45B -0.2(10)
C42B C43B C44B S4B -178.8(5)
C43B C44B C45B C46B 1.4(10)
S4B C44B C45B C46B 179.9(5)
C44B C45B C46B C41B -0.2(10)
C44B C45B C46B C3B -179.8(6)
O4B C41B C46B C45B 179.9(6)
C42B C41B C46B C45B -2.3(9)
O4B C41B C46B C3B -0.5(9)
C42B C41B C46B C3B 177.4(6)
C32B C3B C46B C45B -91.2(8)
C32B C3B C46B C41B 89.1(8)
C43B C44B S4B O41B 61.3(7)
C45B C44B S4B O41B -117.3(7)
C43B C44B S4B O42B 178.9(6)
C45B C44B S4B O42B 0.4(8)
C43B C44B S4B O43B -58.1(6)
C45B C44B S4B O43B 123.4(6)
C43B C42B C4B C16B 90.6(7)
C41B C42B C4B C16B -89.0(7)
C15B C16B C4B C42B -93.3(7)
C11B C16B C4B C42B 83.6(7)
C11" P1 C111 C116 35.0(8)
C131 P1 C111 C116 -80.6(7)
C121 P1 C111 C116 160.2(7)
C141 P1 C111 C116 41.7(8)
C11" P1 C111 C112 -152.7(6)
C131 P1 C111 C112 91.7(6)
C121 P1 C111 C112 -27.6(7)
C141 P1 C111 C112 -146.0(7)
C116 C111 C112 C113 -2.7(11)
P1 C111 C112 C113 -175.0(6)
C111 C112 C113 C114 1.8(11)
C112 C113 C114 C115 0.2(13)
C113 C114 C115 C116 -1.4(15)
C114 C115 C116 C111 0.5(16)
C112 C111 C116 C115 1.5(14)
P1 C111 C116 C115 174.1(8)
C11" P1 C121 C126 -163.2(6)
C111 P1 C121 C126 69.7(6)
C131 P1 C121 C126 -49.9(6)
C141 P1 C121 C126 -179.4(6)
C11" P1 C121 C122 17.6(8)
C111 P1 C121 C122 -109.5(7)
C131 P1 C121 C122 130.8(6)
C141 P1 C121 C122 1.4(8)
C126 C121 C122 C123 -3.8(12)
P1 C121 C122 C123 175.5(7)
C121 C122 C123 C124 -0.6(13)
C122 C123 C124 C125 4.7(13)
C123 C124 C125 C126 -4.4(11)
C124 C125 C126 C121 -0.1(10)
C122 C121 C126 C125 4.2(11)
P1 C121 C126 C125 -175.0(5)
C11" P1 C131 C132 -97.4(7)
C111 P1 C131 C132 24.7(7)
C121 P1 C131 C132 144.7(6)
C141 P1 C131 C132 -87.9(7)
C11" P1 C131 C136 77.8(7)
C111 P1 C131 C136 -160.1(5)
C121 P1 C131 C136 -40.0(6)
C141 P1 C131 C136 87.4(7)
C136 C131 C132 C133 -2.0(10)
P1 C131 C132 C133 173.2(5)
C131 C132 C133 C134 2.0(11)
C132 C133 C134 C135 -1.4(12)
C133 C134 C135 C136 0.7(12)
C134 C135 C136 C131 -0.7(11)
C132 C131 C136 C135 1.3(10)
P1 C131 C136 C135 -173.9(6)
C11" P1 C141 C142 6(2)
C111 P1 C141 C142 -149.4(6)
C131 P1 C141 C142 -31.7(7)
C121 P1 C141 C142 93.9(6)
C11" P1 C141 C146 -170(3)
C111 P1 C141 C146 34.3(7)
C131 P1 C141 C146 151.9(6)
C121 P1 C141 C146 -82.5(7)
C146 C141 C142 C143 0.0
P1 C141 C142 C143 -176.5(9)
C141 C142 C143 C144 0.0
C142 C143 C144 C145 0.0
C143 C144 C145 C146 0.0
C144 C145 C146 C141 0.0
C142 C141 C146 C145 0.0
P1 C141 C146 C145 176.2(9)
C111 P1 C11" C16" 50.9(7)
C131 P1 C11" C16" 169.7(5)
C121 P1 C11" C16" -73.8(6)
C141 P1 C11" C16" 25(2)
C111 P1 C11" C12" -124.0(6)
C131 P1 C11" C12" -5.1(7)
C121 P1 C11" C12" 111.3(6)
C141 P1 C11" C12" -150(3)
C16" C11" C12" C13" 0.0
P1 C11" C12" C13" 174.7(9)
C11" C12" C13" C14" 0.0
C12" C13" C14" C15" 0.0
C13" C14" C15" C16" 0.0
C14" C15" C16" C11" 0.0
C12" C11" C16" C15" 0.0
P1 C11" C16" C15" -175.1(9)
C221 P2 C211 C216 149.1(7)
C231 P2 C211 C216 -93.7(7)
C241 P2 C211 C216 27.6(8)
C221 P2 C211 C212 -31.8(7)
C231 P2 C211 C212 85.4(7)
C241 P2 C211 C212 -153.3(6)
C216 C211 C212 C213 -1.2(12)
P2 C211 C212 C213 179.7(6)
C211 C212 C213 C214 2.2(13)
C212 C213 C214 C215 -0.1(15)
C213 C214 C215 C216 -2.9(15)
C212 C211 C216 C215 -1.8(12)
P2 C211 C216 C215 177.3(6)
C214 C215 C216 C211 3.8(13)
C231 P2 C221 C226 11.3(11)
C241 P2 C221 C226 -108.9(10)
C211 P2 C221 C226 129.9(10)
C231 P2 C221 C222 -165.9(7)
C241 P2 C221 C222 73.9(9)
C211 P2 C221 C222 -47.4(9)
C226 C221 C222 C223 3.7(16)
P2 C221 C222 C223 -178.9(9)
C221 C222 C223 C224 1(2)
C222 C223 C224 C225 -6(3)
C223 C224 C225 C226 7(3)
C222 C221 C226 C225 -2.8(19)
P2 C221 C226 C225 179.9(12)
C224 C225 C226 C221 -2(2)
C221 P2 C231 C232 88.9(7)
C241 P2 C231 C232 -150.1(6)
C211 P2 C231 C232 -28.2(7)
C221 P2 C231 C236 -82.3(7)
C241 P2 C231 C236 38.7(7)
C211 P2 C231 C236 160.5(6)
C236 C231 C232 C233 -0.1(11)
P2 C231 C232 C233 -171.6(6)
C231 C232 C233 C234 1.1(12)
C232 C233 C234 C235 -1.5(12)
C233 C234 C235 C236 0.8(13)
C234 C235 C236 C231 0.3(13)
C232 C231 C236 C235 -0.6(11)
P2 C231 C236 C235 170.7(6)
C221 P2 C241 C246 -28.0(8)
C231 P2 C241 C246 -147.1(6)
C211 P2 C241 C246 91.5(7)
C221 P2 C241 C242 156.2(7)
C231 P2 C241 C242 37.2(7)
C211 P2 C241 C242 -84.2(7)
C246 C241 C242 C243 0.3(12)
P2 C241 C242 C243 176.1(6)
C241 C242 C243 C244 1.3(12)
C242 C243 C244 C245 -1.9(12)
C243 C244 C245 C246 0.8(11)
C242 C241 C246 C245 -1.4(11)
P2 C241 C246 C245 -177.0(6)
C244 C245 C246 C241 0.8(11)
C31" P3 C311 C316 177.9(12)
C341 P3 C311 C316 77.0(7)
C331 P3 C311 C316 -40.0(7)
C321 P3 C311 C316 -157.3(6)
C31" P3 C311 C312 0.4(14)
C341 P3 C311 C312 -100.5(7)
C331 P3 C311 C312 142.5(7)
C321 P3 C311 C312 25.2(8)
C316 C311 C312 C313 0.2(12)
P3 C311 C312 C313 177.7(6)
C311 C312 C313 C314 -2.8(12)
C312 C313 C314 C315 3.6(11)
C313 C314 C315 C316 -2.0(10)
C314 C315 C316 C311 -0.6(10)
C312 C311 C316 C315 1.4(11)
P3 C311 C316 C315 -176.2(5)
C31" P3 C321 C322 47(2)
C311 P3 C321 C322 -73.0(6)
C341 P3 C321 C322 49.7(6)
C331 P3 C321 C322 169.3(5)
C31" P3 C321 C326 -133(2)
C311 P3 C321 C326 107.5(6)
C341 P3 C321 C326 -129.8(6)
C331 P3 C321 C326 -10.1(7)
C326 C321 C322 C323 0.0
P3 C321 C322 C323 -179.5(7)
C321 C322 C323 C324 0.0
C322 C323 C324 C325 0.0
C323 C324 C325 C326 0.0
C324 C325 C326 C321 0.0
C322 C321 C326 C325 0.0
P3 C321 C326 C325 179.5(7)
C311 P3 C31" C32" -55(2)
C341 P3 C31" C32" 58.1(18)
C331 P3 C31" C32" 167.7(16)
C321 P3 C31" C32" -125(3)
C311 P3 C31" C36" 120.1(14)
C341 P3 C31" C36" -127.2(14)
C331 P3 C31" C36" -17.6(17)
C321 P3 C31" C36" 50(2)
C36" C31" C32" C33" 0.0
P3 C31" C32" C33" 174(2)
C31" C32" C33" C34" 0.0
C32" C33" C34" C35" 0.0
C33" C34" C35" C36" 0.0
C32" C31" C36" C35" 0.0
P3 C31" C36" C35" -175.4(19)
C34" C35" C36" C31" 0.0
C31" P3 C331 C332 92.3(12)
C311 P3 C331 C332 -48.7(7)
C341 P3 C331 C332 -167.6(7)
C321 P3 C331 C332 67.7(7)
C31" P3 C331 C336 -89.1(11)
C311 P3 C331 C336 129.9(6)
C341 P3 C331 C336 11.0(7)
C321 P3 C331 C336 -113.7(6)
C336 C331 C332 C333 0.9(12)
P3 C331 C332 C333 179.6(7)
C331 C332 C333 C334 0.9(14)
C332 C333 C334 C335 -2.1(14)
C333 C334 C335 C336 1.4(13)
C332 C331 C336 C335 -1.6(10)
P3 C331 C336 C335 179.8(5)
C334 C335 C336 C331 0.5(11)
C31" P3 C341 C346 25.3(12)
C311 P3 C341 C346 145.1(8)
C331 P3 C341 C346 -96.6(9)
C321 P3 C341 C346 24.0(10)
C31" P3 C341 C342 -162.7(11)
C311 P3 C341 C342 -43.0(8)
C331 P3 C341 C342 75.4(8)
C321 P3 C341 C342 -164.1(7)
C346 C341 C342 C343 2.0(14)
P3 C341 C342 C343 -170.1(7)
C341 C342 C343 C344 -0.6(14)
C342 C343 C344 C345 1.5(17)
C343 C344 C345 C346 -4(2)
C342 C341 C346 C345 -3.9(15)
P3 C341 C346 C345 168.2(9)
C344 C345 C346 C341 5(2)
C441 P4 C411 C412 53.1(10)
C421 P4 C411 C412 170.3(7)
C431 P4 C411 C412 -68.7(10)
C441 P4 C411 C416 -131.3(9)
C421 P4 C411 C416 -14.1(10)
C431 P4 C411 C416 107.0(9)
C416 C411 C412 C413 0.0
P4 C411 C412 C413 175.7(11)
C411 C412 C413 C414 -0.1
C412 C413 C414 C415 0.0
C413 C414 C415 C416 0.0
C414 C415 C416 C411 0.0
C412 C411 C416 C415 0.0
P4 C411 C416 C415 -175.7(11)
C441 P4 C421 C422 56.3(7)
C431 P4 C421 C422 -178.9(7)
C411 P4 C421 C422 -62.4(7)
C441 P4 C421 C426 -114.6(7)
C431 P4 C421 C426 10.3(9)
C411 P4 C421 C426 126.7(7)
C426 C421 C422 C423 0.0
P4 C421 C422 C423 -171.1(7)
C421 C422 C423 C424 0.0
C422 C423 C424 C425 0.0
C423 C424 C425 C426 0.0
C424 C425 C426 C421 0.0
C422 C421 C426 C425 0.0
P4 C421 C426 C425 170.7(7)
C441 P4 C431 C432 -173.8(8)
C421 P4 C431 C432 64.8(9)
C411 P4 C431 C432 -54.4(10)
C441 P4 C431 C436 4.2(11)
C421 P4 C431 C436 -117.2(8)
C411 P4 C431 C436 123.6(9)
C436 C431 C432 C433 0.0
P4 C431 C432 C433 178.0(11)
C431 C432 C433 C434 0.0
C432 C433 C434 C435 0.0
C433 C434 C435 C436 0.0
C434 C435 C436 C431 0.0
C432 C431 C436 C435 0.0
P4 C431 C436 C435 -178.0(11)
C421 P4 C441 C442 -162.7(7)
C431 P4 C441 C442 72.8(10)
C411 P4 C441 C442 -44.0(9)
C421 P4 C441 C446 25.6(9)
C431 P4 C441 C446 -98.9(10)
C411 P4 C441 C446 144.3(8)
C446 C441 C442 C443 0.0
P4 C441 C442 C443 -171.7(11)
C441 C442 C443 C444 0.0
C442 C443 C444 C445 0.0
C443 C444 C445 C446 0.0
C444 C445 C446 C441 0.0
C442 C441 C446 C445 0.0
P4 C441 C446 C445 171.6(11)
O11 C11 C12 N13 -176.2(13)
C22 C11 C12 N13 67.1(13)
C32 C11 C12 N13 -58.8(14)
C11 C12 N13 C14 119.7(11)
C11 C12 N13 Co1 -5.2(14)
N23 Co1 N13 C12 -43.8(10)
N33 Co1 N13 C12 49.0(11)
N26 Co1 N13 C12 -128.5(10)
N16 Co1 N13 C12 141.9(11)
N23 Co1 N13 C14 -170.2(9)
N33 Co1 N13 C14 -77.4(9)
N26 Co1 N13 C14 105.1(9)
N16 Co1 N13 C14 15.5(9)
C12 N13 C14 C15 -172.4(10)
Co1 N13 C14 C15 -43.6(11)
N13 C14 C15 N16 60.4(12)
C14 C15 N16 C17 -177.0(10)
C14 C15 N16 Co1 -47.1(10)
N13 Co1 N16 C15 17.9(9)
N33 Co1 N16 C15 111.1(8)
N26 Co1 N16 C15 -76.6(9)
N36 Co1 N16 C15 -164.3(8)
N13 Co1 N16 C17 144.6(10)
N33 Co1 N16 C17 -122.3(10)
N26 Co1 N16 C17 50.0(10)
N36 Co1 N16 C17 -37.6(10)
C15 N16 C17 C18 112.2(11)
Co1 N16 C17 C18 -10.3(14)
O11 C11 C22 N23 179.9(13)
C12 C11 C22 N23 -59.5(13)
C32 C11 C22 N23 66.5(14)
C11 C22 N23 C24 122.2(11)
C11 C22 N23 Co1 -7.2(15)
N13 Co1 N23 C22 50.8(11)
N33 Co1 N23 C22 -42.5(11)
N26 Co1 N23 C22 145.3(11)
N36 Co1 N23 C22 -127.3(11)
N13 Co1 N23 C24 -83.9(9)
N33 Co1 N23 C24 -177.2(9)
N26 Co1 N23 C24 10.6(9)
N36 Co1 N23 C24 98.0(9)
C22 N23 C24 C25 -172.2(11)
Co1 N23 C24 C25 -38.8(13)
N23 C24 C25 N26 51.3(14)
C24 C25 N26 C27 -173.1(10)
C24 C25 N26 Co1 -40.6(12)
N13 Co1 N26 C25 109.5(10)
N23 Co1 N26 C25 19.0(10)
N16 Co1 N26 C25 -164.2(10)
N36 Co1 N26 C25 -73.7(10)
N13 Co1 N26 C27 -124.7(10)
N23 Co1 N26 C27 144.8(11)
N16 Co1 N26 C27 -38.3(10)
N36 Co1 N26 C27 52.1(11)
C25 N26 C27 C18 117.4(11)
Co1 N26 C27 C18 -11.5(14)
O11 C11 C32 N33 -171.6(13)
C22 C11 C32 N33 -58.7(14)
C12 C11 C32 N33 67.4(14)
C11 C32 N33 C34 115.2(12)
C11 C32 N33 Co1 -6.7(15)
N13 Co1 N33 C32 -41.9(11)
N23 Co1 N33 C32 49.2(11)
N16 Co1 N33 C32 -128.5(10)
N36 Co1 N33 C32 141.3(11)
N13 Co1 N33 C34 -164.7(10)
N23 Co1 N33 C34 -73.6(11)
N16 Co1 N33 C34 108.8(11)
N36 Co1 N33 C34 18.6(11)
C32 N33 C34 C35 -169.4(11)
Co1 N33 C34 C35 -44.9(13)
N33 C34 C35 N36 54.9(14)
C34 C35 N36 C37 -172.7(10)
C34 C35 N36 Co1 -39.7(12)
N23 Co1 N36 C35 105.6(10)
N33 Co1 N36 C35 13.0(10)
N26 Co1 N36 C35 -169.9(10)
N16 Co1 N36 C35 -80.0(10)
N23 Co1 N36 C37 -127.5(11)
N33 Co1 N36 C37 139.9(12)
N26 Co1 N36 C37 -43.0(11)
N16 Co1 N36 C37 46.9(11)
C35 N36 C37 C18 122.0(10)
Co1 N36 C37 C18 -5.5(15)
N36 C37 C18 N19 -176.8(11)
N36 C37 C18 C27 65.7(12)
N36 C37 C18 C17 -59.5(13)
N26 C27 C18 N19 -170.9(10)
N26 C27 C18 C37 -56.1(13)
N26 C27 C18 C17 69.1(12)
N16 C17 C18 N19 -176.3(11)
N16 C17 C18 C37 69.2(12)
N16 C17 C18 C27 -56.5(13)
C37 C18 N19 O12 83.5(9)
C27 C18 N19 O12 -156.6(9)
C17 C18 N19 O12 -35.3(9)
C37 C18 N19 O13 -96.5(9)
C27 C18 N19 O13 23.3(9)
C17 C18 N19 O13 144.7(9)
O11' C11' C12' N13' -173.8(10)
C32' C11' C12' N13' -60.9(10)
C22' C11' C12' N13' 62.3(10)
C11' C12' N13' C14' -126.2(9)
C11' C12' N13' Co1' 0.3(11)
N36' Co1' N13' C12' 130.6(8)
N33' Co1' N13' C12' 43.6(8)
N16' Co1' N13' C12' -138.5(8)
N23' Co1' N13' C12' -45.1(8)
N36' Co1' N13' C14' -98.7(8)
N33' Co1' N13' C14' 174.4(8)
N16' Co1' N13' C14' -7.7(8)
N23' Co1' N13' C14' 85.6(8)
C12' N13' C14' C15' 170.6(10)
Co1' N13' C14' C15' 37.9(12)
N13' C14' C15' N16' -55.2(13)
C14' C15' N16' C17' 174.0(9)
C14' C15' N16' Co1' 46.8(10)
N26' Co1' N16' C15' 161.2(8)
N36' Co1' N16' C15' 68.5(8)
N23' Co1' N16' C15' -112.1(8)
N13' Co1' N16' C15' -24.4(8)
N26' Co1' N16' C17' 39.4(7)
N36' Co1' N16' C17' -53.3(7)
N23' Co1' N16' C17' 126.1(7)
N13' Co1' N16' C17' -146.2(8)
C15' N16' C17' C18' -110.5(9)
Co1' N16' C17' C18' 14.0(10)
O11' C11' C22' N23' 179.7(9)
C32' C11' C22' N23' 61.0(10)
C12' C11' C22' N23' -62.0(10)
C11' C22' N23' C24' -126.9(11)
C11' C22' N23' Co1' -0.6(11)
N26' Co1' N23' C22' -138.3(8)
N33' Co1' N23' C22' -44.3(8)
N16' Co1' N23' C22' 130.3(7)
N13' Co1' N23' C22' 45.7(7)
N26' Co1' N23' C24' -15.4(9)
N33' Co1' N23' C24' 78.6(9)
N16' Co1' N23' C24' -106.8(9)
N13' Co1' N23' C24' 168.7(9)
C22' N23' C24' C25' 170.2(10)
Co1' N23' C24' C25' 39.0(13)
N23' C24' C25' N26' -56.0(15)
C24' C25' N26' C27' 176.2(10)
C24' C25' N26' Co1' 45.2(12)
N36' Co1' N26' C25' 168.8(8)
N33' Co1' N26' C25' -104.1(8)
N16' Co1' N26' C25' 77.5(8)
N23' Co1' N26' C25' -15.6(8)
N36' Co1' N26' C27' 34.4(7)
N33' Co1' N26' C27' 121.5(7)
N16' Co1' N26' C27' -56.9(7)
N23' Co1' N26' C27' -150.0(7)
C25' N26' C27' C18' -107.4(10)
Co1' N26' C27' C18' 18.5(10)
O11' C11' C32' N33' 175.7(10)
C12' C11' C32' N33' 62.6(11)
C22' C11' C32' N33' -60.1(11)
C11' C32' N33' C34' -128.2(8)
C11' C32' N33' Co1' -2.1(11)
N26' Co1' N33' C32' 131.9(8)
N36' Co1' N33' C32' -135.7(8)
N23' Co1' N33' C32' 45.3(8)
N13' Co1' N33' C32' -42.7(8)
N26' Co1' N33' C34' -100.5(7)
N36' Co1' N33' C34' -8.1(7)
N23' Co1' N33' C34' 173.0(7)
N13' Co1' N33' C34' 85.0(8)
C32' N33' C34' C35' 166.2(8)
Co1' N33' C34' C35' 34.5(10)
N33' C34' C35' N36' -52.0(11)
C34' C35' N36' C37' 175.0(8)
C34' C35' N36' Co1' 43.9(9)
N26' Co1' N36' C35' 72.8(7)
N33' Co1' N36' C35' -21.0(7)
N16' Co1' N36' C35' 164.4(7)
N13' Co1' N36' C35' -110.8(7)
N26' Co1' N36' C37' -54.4(8)
N33' Co1' N36' C37' -148.2(8)
N16' Co1' N36' C37' 37.2(8)
N13' Co1' N36' C37' 122.0(8)
C35' N36' C37' C18' -110.0(9)
Co1' N36' C37' C18' 15.6(10)
N26' C27' C18' N19' 170.0(8)
N26' C27' C18' C17' 51.6(10)
N26' C27' C18' C37' -75.6(9)
N16' C17' C18' N19' 175.6(8)
N16' C17' C18' C27' -70.4(9)
N16' C17' C18' C37' 57.0(10)
N36' C37' C18' N19' 165.2(8)
N36' C37' C18' C27' 53.2(10)
N36' C37' C18' C17' -74.2(9)
C27' C18' N19' O12' -107.8(6)
C17' C18' N19' O12' 12.1(7)
C37' C18' N19' O12' 133.8(6)
C27' C18' N19' O13' 72.0(6)
C17' C18' N19' O13' -168.1(7)
C37' C18' N19' O13' -46.4(7)
O21 C41 C42 N43 166.8(14)
C52 C41 C42 N43 54.2(15)
C62 C41 C42 N43 -71.5(14)
C41 C42 N43 C44 -101.0(13)
C41 C42 N43 Co2 15.1(14)
N63 Co2 N43 C42 38.4(11)
N53 Co2 N43 C42 -54.7(11)
N46 Co2 N43 C42 -149.9(11)
N66 Co2 N43 C42 123.2(10)
N56 Co2 N43 C42 -111(2)
N63 Co2 N43 C44 164.9(8)
N53 Co2 N43 C44 71.9(9)
N46 Co2 N43 C44 -23.3(9)
N66 Co2 N43 C44 -110.3(8)
N56 Co2 N43 C44 16(3)
C42 N43 C44 C45 178.3(12)
Co2 N43 C44 C45 54.9(14)
N43 C44 C45 N46 -56.7(16)
C44 C45 N46 C47 154.4(11)
C44 C45 N46 Co2 32.1(15)
N43 Co2 N46 C45 -4.4(12)
N53 Co2 N46 C45 -98.0(13)
N66 Co2 N46 C45 96.0(13)
N56 Co2 N46 C45 -177.0(12)
N43 Co2 N46 C47 -116.1(11)
N53 Co2 N46 C47 150.4(11)
N66 Co2 N46 C47 -15.6(11)
N56 Co2 N46 C47 71.3(10)
C45 N46 C47 C48 -165.2(9)
Co2 N46 C47 C48 -43.3(12)
O21 C41 C52 N53 164.0(15)
C62 C41 C52 N53 47.8(16)
C42 C41 C52 N53 -77.2(14)
C41 C52 N53 C54 -90.8(14)
C41 C52 N53 Co2 19.6(16)
N43 Co2 N53 C52 35.9(12)
N63 Co2 N53 C52 -60.8(12)
N46 Co2 N53 C52 122.1(12)
N66 Co2 N53 C52 -136(2)
N56 Co2 N53 C52 -154.0(13)
N43 Co2 N53 C54 144.0(10)
N63 Co2 N53 C54 47.3(11)
N46 Co2 N53 C54 -129.8(11)
N66 Co2 N53 C54 -27(3)
N56 Co2 N53 C54 -45.9(10)
C52 N53 C54 C55 -175.3(13)
Co2 N53 C54 C55 69.2(13)
N53 C54 C55 N56 -64.2(17)
C54 C55 N56 C57 168.6(13)
C54 C55 N56 Co2 33.8(17)
N43 Co2 N56 C55 66(3)
N63 Co2 N56 C55 -83.6(11)
N53 Co2 N56 C55 8.4(11)
N46 Co2 N56 C55 104.9(11)
N66 Co2 N56 C55 -167.1(11)
N43 Co2 N56 C57 -72(2)
N63 Co2 N56 C57 138.8(9)
N53 Co2 N56 C57 -129.3(10)
N46 Co2 N56 C57 -32.8(9)
N66 Co2 N56 C57 55.2(9)
C55 N56 C57 C48 -158.2(12)
Co2 N56 C57 C48 -27.5(12)
O21 C41 C62 N63 -179.5(14)
C52 C41 C62 N63 -67.5(15)
C42 C41 C62 N63 57.3(15)
C41 C62 N63 C64 -106.8(13)
C41 C62 N63 Co2 9.2(15)
N43 Co2 N63 C62 -49.9(11)
N53 Co2 N63 C62 44.3(11)
N66 Co2 N63 C62 -149.6(11)
N56 Co2 N63 C62 124.1(10)
N43 Co2 N63 C64 64.8(10)
N53 Co2 N63 C64 159.1(10)
N66 Co2 N63 C64 -34.8(10)
N56 Co2 N63 C64 -121.2(10)
C62 N63 C64 C65 170.4(11)
Co2 N63 C64 C65 53.5(13)
N63 C64 C65 N66 -49.3(15)
C64 C65 N66 C67 161.3(11)
C64 C65 N66 Co2 24.3(15)
N43 Co2 N66 C65 -88.4(10)
N63 Co2 N66 C65 7.1(10)
N53 Co2 N66 C65 83(3)
N46 Co2 N66 C65 -173.8(11)
N56 Co2 N66 C65 101.1(10)
N43 Co2 N66 C67 144.7(11)
N63 Co2 N66 C67 -119.7(12)
N53 Co2 N66 C67 -44(3)
N46 Co2 N66 C67 59.4(11)
N56 Co2 N66 C67 -25.8(11)
C65 N66 C67 C48 -159.6(9)
Co2 N66 C67 C48 -32.2(13)
N56 C57 C48 N49 -164.9(9)
N56 C57 C48 C47 74.0(10)
N56 C57 C48 C67 -49.2(11)
N46 C47 C48 N49 -152.1(9)
N46 C47 C48 C57 -34.2(10)
N46 C47 C48 C67 88.7(10)
N66 C67 C48 N49 -167.0(9)
N66 C67 C48 C57 78.1(10)
N66 C67 C48 C47 -45.4(10)
C57 C48 N49 O22 -81.4(8)
C47 C48 N49 O22 39.7(8)
C67 C48 N49 O22 160.9(8)
C57 C48 N49 O23 98.5(8)
C47 C48 N49 O23 -140.4(7)
C67 C48 N49 O23 -19.1(8)
O21' C41' C42' N43' -170.0(14)
C62' C41' C42' N43' -53.6(14)
C52' C41' C42' N43' 67.2(13)
C41' C42' N43' C44' 114.0(12)
C41' C42' N43' Co2' -14.3(16)
N56' Co2' N43' C42' -122.6(11)
N46' Co2' N43' C42' 146.8(12)
N66' Co2' N43' C42' 74(3)
N53' Co2' N43' C42' -34.6(11)
N63' Co2' N43' C42' 51.0(11)
N56' Co2' N43' C44' 112.3(10)
N46' Co2' N43' C44' 21.6(9)
N66' Co2' N43' C44' -51(3)
N53' Co2' N43' C44' -159.7(10)
N63' Co2' N43' C44' -74.1(10)
C42' N43' C44' C45' -179.5(11)
Co2' N43' C44' C45' -46.4(12)
N43' C44' C45' N46' 57.7(14)
C44' C45' N46' C47' -146.6(17)
C44' C45' N46' Co2' -44.9(14)
N56' Co2' N46' C45' -84.8(10)
N66' Co2' N46' C45' -179.6(9)
N43' Co2' N46' C45' 10.4(9)
N63' Co2' N46' C45' 94.4(9)
N56' Co2' N46' C47' 9.2(12)
N66' Co2' N46' C47' -85.6(11)
N43' Co2' N46' C47' 104.4(11)
N63' Co2' N46' C47' -171.5(11)
C45' N46' C47' C48' 165.6(18)
Co2' N46' C47' C48' 59(2)
O21' C41' C52' N53' -179.8(14)
C62' C41' C52' N53' 67.8(14)
C42' C41' C52' N53' -53.1(14)
C41' C52' N53' C54' 108.5(12)
C41' C52' N53' Co2' -10.6(17)
N56' Co2' N53' C52' 142.9(12)
N66' Co2' N53' C52' -122.5(12)
N43' Co2' N53' C52' 47.5(12)
N63' Co2' N53' C52' -37.3(12)
N56' Co2' N53' C54' 16.7(9)
N66' Co2' N53' C54' 111.4(8)
N43' Co2' N53' C54' -78.7(8)
N63' Co2' N53' C54' -163.4(8)
C52' N53' C54' C55' -178.3(11)
Co2' N53' C54' C55' -48.6(11)
N53' C54' C55' N56' 61.0(13)
C54' C55' N56' C57' -162.6(15)
C54' C55' N56' Co2' -43.5(13)
N46' Co2' N56' C55' -173.8(10)
N66' Co2' N56' C55' -80.7(11)
N43' Co2' N56' C55' 102.3(10)
N53' Co2' N56' C55' 14.6(11)
N46' Co2' N56' C57' -73.8(13)
N66' Co2' N56' C57' 19.3(14)
N43' Co2' N56' C57' -157.7(13)
N53' Co2' N56' C57' 114.6(14)
C55' N56' C57' C48' 161.1(14)
Co2' N56' C57' C48' 49.1(18)
O21' C41' C62' N63' -169.7(15)
C52' C41' C62' N63' -53.9(14)
C42' C41' C62' N63' 66.7(14)
C41' C62' N63' C64' 112.8(13)
C41' C62' N63' Co2' -11.4(17)
N46' Co2' N63' C62' -121.3(13)
N66' Co2' N63' C62' 146.1(13)
N43' Co2' N63' C62' -38.0(13)
N53' Co2' N63' C62' 50.3(13)
N46' Co2' N63' C64' 108.5(10)
N66' Co2' N63' C64' 15.9(11)
N43' Co2' N63' C64' -168.2(10)
N53' Co2' N63' C64' -80.0(10)
C62' N63' C64' C65' 177.8(13)
Co2' N63' C64' C65' -47.3(15)
N63' C64' C65' N66' 58.2(17)
C64' C65' N66' C67' -147.5(15)
C64' C65' N66' Co2' -41.9(16)
N56' Co2' N66' C65' -171.6(13)
N46' Co2' N66' C65' -80.2(13)
N43' Co2' N66' C65' -8(4)
N53' Co2' N66' C65' 99.7(13)
N63' Co2' N66' C65' 14.8(13)
N56' Co2' N66' C67' -61.9(11)
N46' Co2' N66' C67' 29.5(11)
N43' Co2' N66' C67' 101(3)
N53' Co2' N66' C67' -150.6(11)
N63' Co2' N66' C67' 124.5(11)
C65' N66' C67' C48' 160.1(15)
Co2' N66' C67' C48' 43.7(18)
N56' C57' C48' N49' 154.3(16)
N56' C57' C48' C47' 34(2)
N56' C57' C48' C67' -85.8(14)
N46' C47' C48' N49' 146.0(18)
N46' C47' C48' C57' -104.8(15)
N46' C47' C48' C67' 15(2)
N66' C67' C48' N49' 145.5(18)
N66' C67' C48' C57' 37(2)
N66' C67' C48' C47' -83.6(17)
C57' C48' N49' O23' 127.6(13)
C47' C48' N49' O23' -115.9(15)
C67' C48' N49' O23' 12.1(13)
C57' C48' N49' O22' -52.3(13)
C47' C48' N49' O22' 64.1(15)
C67' C48' N49' O22' -167.8(13)
